data_4126361
loop_
_publ_author_name
'Cecot, Giacomo'
'Marmier, Mathieu'
'Geremia, Silvano'
'De Zorzi, Rita'
'Vologzhanina, Anna V.'
'Pattison, Philip'
'Solari, Euro'
'Fadaei Tirani, Farzaneh'
'Scopelliti, Rosario'
'Severin, Kay'

_publ_section_title
;
 The Intricate Structural Chemistry of M(II)2nLn-Type Assemblies.
;
_journal_issue 24
_journal_name_full 'Journal of the American Chemical Society'
_journal_page_first 8371
_journal_page_last 8381
_journal_paper_doi 10.1021/jacs.7b04861
_journal_volume 139
_journal_year 2017
_chemical_formula_moiety 'C414 H412 B8 Fe4 N40 O24 P16 Pt8, 16(C F3 O3 S)'
_chemical_formula_sum 'C430 H412 B8 F48 Fe4 N40 O72 P16 Pt8 S16'
_chemical_formula_weight 11083.05
_space_group_crystal_system tetragonal
_space_group_IT_number 102
_space_group_name_Hall 'P 4n -2n'
_space_group_name_H-M_alt 'P 42 n m'
_symmetry_space_group_name_Hall 'P 4n -2n'
_symmetry_space_group_name_H-M 'P 42 n m'
_atom_sites_solution_hydrogens geom
_audit_creation_method SHELXL-2014/7
_cell_angle_alpha 90
_cell_angle_beta 90
_cell_angle_gamma 90
_cell_formula_units_Z 4
_cell_length_a 47.92(1)
_cell_length_b 47.92(1)
_cell_length_c 37.29(1)
_cell_measurement_temperature 100(2)
_cell_volume 85630(3)
_computing_structure_refinement 'SHELXL-2014/7 (Sheldrick, 2014)'
_diffrn_ambient_temperature 100(2)
_diffrn_measured_fraction_theta_full 0.996
_diffrn_measured_fraction_theta_max 0.996
_diffrn_measurement_device_type 'area detector'
_diffrn_radiation_wavelength 0.6971
_diffrn_reflns_av_unetI/netI 0.0753
_diffrn_reflns_Laue_measured_fraction_full 0.996
_diffrn_reflns_Laue_measured_fraction_max 0.996
_diffrn_reflns_limit_h_max 39
_diffrn_reflns_limit_h_min 0
_diffrn_reflns_limit_k_max 39
_diffrn_reflns_limit_k_min 0
_diffrn_reflns_limit_l_max 31
_diffrn_reflns_limit_l_min 0
_diffrn_reflns_number 13589
_diffrn_reflns_point_group_measured_fraction_full 0.510
_diffrn_reflns_point_group_measured_fraction_max 0.510
_diffrn_reflns_theta_full 16.885
_diffrn_reflns_theta_max 16.885
_diffrn_reflns_theta_min 0.589
_exptl_absorpt_coefficient_mu 1.352
_exptl_crystal_density_diffrn 0.860
_exptl_crystal_description prismatic
_exptl_crystal_F_000 22176
_refine_diff_density_max 1.055
_refine_diff_density_min -0.640
_refine_diff_density_rms 0.111
_refine_ls_abs_structure_details
;
No quotients, so Flack parameter determined by classical intensity fit
;
_refine_ls_abs_structure_Flack 0.019(18)
_refine_ls_extinction_coef 0.000085(8)
_refine_ls_extinction_expression Fc^*^=kFc[1+0.001xFc^2^\l^3^/sin(2\q)]^-1/4^
_refine_ls_extinction_method 'SHELXL-2014/7 (Sheldrick 2014'
_refine_ls_goodness_of_fit_ref 1.057
_refine_ls_hydrogen_treatment constr
_refine_ls_matrix_type full
_refine_ls_number_parameters 1319
_refine_ls_number_reflns 13589
_refine_ls_number_restraints 2973
_refine_ls_restrained_S_all 1.029
_refine_ls_R_factor_all 0.1189
_refine_ls_R_factor_gt 0.0948
_refine_ls_shift/su_max 0.012
_refine_ls_shift/su_mean 0.000
_refine_ls_structure_factor_coef Fsqd
_refine_ls_weighting_details 'w=1/[\s^2^(Fo^2^)+(0.1000P)^2^+1000.0000P] where P=(Fo^2^+2Fc^2^)/3'
_refine_ls_weighting_scheme calc
_refine_ls_wR_factor_gt 0.2387
_refine_ls_wR_factor_ref 0.2617
_reflns_Friedel_coverage 0.000
_reflns_Friedel_fraction_full 0.000
_reflns_Friedel_fraction_max 0.000
_reflns_number_gt 9654
_reflns_number_total 13589
_reflns_threshold_expression 'I > 2\s(I)'
_cod_data_source_file ja7b04861_si_008.cif
_cod_data_source_block global
_cod_original_cell_volume 85630(42)
_cod_database_code 4126361
_shelx_shelxl_version_number 2014/7
_shelx_space_group_comment
;
The symmetry employed for this shelxl refinement is uniquely defined
by the following loop, which should always be used as a source of
symmetry information in preference to the above space-group names.
They are only intended as comments.
;

loop_
_space_group_symop_operation_xyz
'x, y, z'
'-x, -y, z'
'-y+1/2, x+1/2, z+1/2'
'y+1/2, -x+1/2, z+1/2'
'-x+1/2, y+1/2, z+1/2'
'x+1/2, -y+1/2, z+1/2'
'y, x, z'
'-y, -x, z'

loop_
_atom_site_label
_atom_site_type_symbol
_atom_site_fract_x
_atom_site_fract_y
_atom_site_fract_z
_atom_site_U_iso_or_equiv
_atom_site_adp_type
_atom_site_occupancy
_atom_site_site_symmetry_order
_atom_site_calc_flag
_atom_site_refinement_flags_posn
_atom_site_refinement_flags_adp
_atom_site_refinement_flags_occupancy
Pt1 Pt 0.38563(5) 0.09990(5) 0.51138(8) 0.1189(9) Uani 1 1 d . U .
Pt2 Pt 0.53406(3) 0.24577(3) 0.26731(9) 0.1114(6) Uani 1 1 d . . .
Pt3 Pt 0.38600(5) 0.09972(5) 0.02228(8) 0.1216(10) Uani 1 1 d . . .
Pt4 Pt 0.10351(6) 0.10351(6) -0.00870(12) 0.1522(16) Uani 1 2 d S T P
Pt5 Pt 0.10343(6) 0.10343(6) 0.54121(11) 0.1477(15) Uani 1 2 d S T P
Fe1 Fe 0.23519(13) 0.08816(14) 0.2681(3) 0.154(2) Uani 1 1 d . U .
Fe2 Fe 0.32269(19) 0.32269(19) 0.4027(3) 0.130(4) Uani 1 2 d S TU P
Fe3 Fe 0.32263(18) 0.32263(18) 0.1353(3) 0.126(4) Uani 1 2 d S TU P
C43_1 C 0.2262(14) 0.1783(16) 0.318(2) 0.39(5) Uiso 1 1 d D U .
H43A_1 H 0.2263 0.1940 0.3346 0.583 Uiso 1 1 calc R U .
H43B_1 H 0.2211 0.1850 0.2938 0.583 Uiso 1 1 calc R U .
H43C_1 H 0.2126 0.1644 0.3257 0.583 Uiso 1 1 calc R U .
C42_1 C 0.2548(11) 0.1653(10) 0.316(2) 0.36(4) Uiso 1 1 d D U .
H42A_1 H 0.2689 0.1790 0.3083 0.432 Uiso 1 1 calc R U .
H42B_1 H 0.2604 0.1583 0.3404 0.432 Uiso 1 1 calc R U .
C41_1 C 0.2524(6) 0.1417(9) 0.2902(11) 0.33(3) Uiso 1 1 d D U .
N4_1 N 0.2534(7) 0.1161(8) 0.3012(12) 0.31(3) Uiso 1 1 d D U .
O2_1 O 0.2575(7) 0.1053(8) 0.3351(11) 0.29(2) Uiso 1 1 d D U .
B_1 B 0.2343(7) 0.0875(7) 0.3498(10) 0.22(2) Uiso 1 1 d D U .
O3_1 O 0.2417(7) 0.0600(6) 0.3385(9) 0.201(14) Uiso 1 1 d D U .
N3_1 N 0.2475(7) 0.0625(6) 0.3001(9) 0.210(15) Uiso 1 1 d D U .
C31_1 C 0.2654(7) 0.0472(7) 0.2865(10) 0.30(2) Uiso 1 1 d D U .
C32_1 C 0.2849(9) 0.0284(10) 0.306(2) 0.32(3) Uiso 1 1 d D U .
H32A_1 H 0.2864 0.0340 0.3316 0.386 Uiso 1 1 calc R U .
H32B_1 H 0.3038 0.0291 0.2953 0.386 Uiso 1 1 calc R U .
C33_1 C 0.2728(13) -0.0003(9) 0.3030(18) 0.26(2) Uiso 1 1 d D U .
H33A_1 H 0.2848 -0.0137 0.3155 0.383 Uiso 1 1 calc R U .
H33B_1 H 0.2541 -0.0006 0.3137 0.383 Uiso 1 1 calc R U .
H33C_1 H 0.2714 -0.0055 0.2776 0.383 Uiso 1 1 calc R U .
O1_1 O 0.2071(6) 0.0954(7) 0.3373(9) 0.230(16) Uiso 1 1 d D U .
N5_1 N 0.2035(6) 0.0913(6) 0.3016(10) 0.217(15) Uiso 1 1 d D U .
C51_1 C 0.1795(8) 0.0842(6) 0.2887(9) 0.25(2) Uiso 1 1 d D U .
C52_1 C 0.1538(8) 0.0841(10) 0.3123(17) 0.24(3) Uiso 1 1 d D U .
H52A_1 H 0.1573 0.0949 0.3345 0.290 Uiso 1 1 calc R U .
H52B_1 H 0.1378 0.0924 0.2995 0.290 Uiso 1 1 calc R U .
C53_1 C 0.1482(14) 0.0539(12) 0.321(2) 0.32(4) Uiso 1 1 d D U .
H53A_1 H 0.1316 0.0526 0.3364 0.474 Uiso 1 1 calc R U .
H53B_1 H 0.1449 0.0435 0.2988 0.474 Uiso 1 1 calc R U .
H53C_1 H 0.1643 0.0460 0.3336 0.474 Uiso 1 1 calc R U .
C1_1 C 0.2379(7) 0.0896(4) 0.3918(7) 0.167(18) Uiso 1 1 d D U .
C2_1 C 0.2640(7) 0.0913(6) 0.4087(9) 0.170(19) Uiso 1 1 d D U .
H2_1 H 0.2804 0.0908 0.3944 0.204 Uiso 1 1 calc R U .
C6_1 C 0.2667(6) 0.0939(8) 0.4461(8) 0.132(15) Uiso 1 1 d D U .
C14_1 C 0.2939(6) 0.0948(7) 0.4638(9) 0.123(15) Uiso 1 1 d D U .
C15_1 C 0.3166(7) 0.0797(8) 0.4490(10) 0.128(16) Uiso 1 1 d D U .
H15_1 H 0.3145 0.0681 0.4285 0.153 Uiso 1 1 calc R U .
C16_1 C 0.3413(7) 0.0826(8) 0.4656(10) 0.128(16) Uiso 1 1 d D U .
H16_1 H 0.3564 0.0720 0.4562 0.154 Uiso 1 1 calc R U .
N2_1 N 0.3473(6) 0.0989(7) 0.4941(9) 0.115(11) Uiso 1 1 d D U .
C12_1 C 0.3247(7) 0.1134(7) 0.5066(9) 0.129(15) Uiso 1 1 d D U .
H12_1 H 0.3270 0.1253 0.5267 0.154 Uiso 1 1 calc R U .
C13_1 C 0.2994(7) 0.1114(7) 0.4912(9) 0.125(16) Uiso 1 1 d D U .
H13_1 H 0.2847 0.1225 0.5005 0.150 Uiso 1 1 calc R U .
C5_1 C 0.2404(6) 0.0938(7) 0.4671(8) 0.119(15) Uiso 1 1 d D U .
H5_1 H 0.2416 0.0958 0.4924 0.143 Uiso 1 1 calc R U .
C4_1 C 0.2154(6) 0.0912(8) 0.4525(8) 0.132(15) Uiso 1 1 d D U .
C3_1 C 0.2146(7) 0.0892(9) 0.4146(8) 0.18(2) Uiso 1 1 d D U .
H3_1 H 0.1968 0.0876 0.4037 0.211 Uiso 1 1 calc R U .
C9_1 C 0.1897(6) 0.0924(7) 0.4743(8) 0.100(13) Uiso 1 1 d D U .
C8_1 C 0.1890(7) 0.1079(6) 0.5059(8) 0.110(14) Uiso 1 1 d D U .
H8_1 H 0.2050 0.1170 0.5154 0.132 Uiso 1 1 calc R U .
C7_1 C 0.1640(7) 0.1092(6) 0.5218(8) 0.094(13) Uiso 1 1 d D U .
H7_1 H 0.1639 0.1192 0.5438 0.113 Uiso 1 1 calc R U .
N1_1 N 0.1402(6) 0.0993(6) 0.5127(9) 0.118(13) Uiso 1 1 d D U .
C11_1 C 0.1393(7) 0.0859(9) 0.4840(12) 0.162(19) Uiso 1 1 d D U .
H11_1 H 0.1221 0.0786 0.4756 0.195 Uiso 1 1 calc R U .
C10_1 C 0.1644(7) 0.0814(9) 0.4636(10) 0.146(17) Uiso 1 1 d D U .
H10_1 H 0.1636 0.0707 0.4422 0.176 Uiso 1 1 calc R U .
C43_2 C 0.3091(13) 0.2527(11) 0.3060(13) 0.25(3) Uiso 1 1 d D U .
H43A_2 H 0.3069 0.2344 0.2947 0.380 Uiso 1 1 calc R U .
H43B_2 H 0.2995 0.2669 0.2916 0.380 Uiso 1 1 calc R U .
H43C_2 H 0.3290 0.2574 0.3077 0.380 Uiso 1 1 calc R U .
C42_2 C 0.2967(10) 0.2519(7) 0.3430(13) 0.24(3) Uiso 1 1 d D U .
H42A_2 H 0.2766 0.2473 0.3418 0.290 Uiso 1 1 calc R U .
H42B_2 H 0.3062 0.2377 0.3579 0.290 Uiso 1 1 calc R U .
C41_2 C 0.3008(6) 0.2803(6) 0.3584(11) 0.23(2) Uiso 1 1 d D U .
N4_2 N 0.3243(8) 0.2886(7) 0.3724(8) 0.210(15) Uiso 1 1 d D U .
O2_2 O 0.3487(6) 0.2728(7) 0.3744(8) 0.192(13) Uiso 1 1 d D U .
B_2 B 0.3674(7) 0.2787(7) 0.4056(9) 0.169(18) Uiso 1 1 d D U .
O3_2 O 0.3508(6) 0.2744(6) 0.4366(8) 0.192(13) Uiso 1 1 d D U .
N3_2 N 0.3310(6) 0.2971(7) 0.4414(8) 0.189(13) Uiso 1 1 d D U .
C31_2 C 0.3227(6) 0.3022(6) 0.4722(11) 0.29(3) Uiso 1 1 d D U .
C32_2 C 0.3301(11) 0.2871(11) 0.5059(11) 0.34(3) Uiso 1 1 d D U .
H32A_2 H 0.3324 0.2669 0.5012 0.404 Uiso 1 1 calc R U .
H32B_2 H 0.3154 0.2896 0.5243 0.404 Uiso 1 1 calc R U .
C33_2 C 0.3571(13) 0.2999(15) 0.5178(16) 0.28(3) Uiso 1 1 d D U .
H33A_2 H 0.3633 0.2909 0.5400 0.422 Uiso 1 1 calc R U .
H33B_2 H 0.3713 0.2973 0.4992 0.422 Uiso 1 1 calc R U .
H33C_2 H 0.3544 0.3199 0.5221 0.422 Uiso 1 1 calc R U .
O1_2 O 0.3804(5) 0.3054(5) 0.4039(8) 0.160(11) Uiso 1 1 d D U .
N5_2 N 0.3610(6) 0.3260(6) 0.4016(8) 0.162(12) Uiso 1 1 d D U .
C51_2 C 0.3685(6) 0.3483(6) 0.3855(12) 0.26(3) Uiso 1 1 d D U .
C52_2 C 0.3950(9) 0.3529(12) 0.3655(17) 0.40(4) Uiso 1 1 d D U .
H52A_2 H 0.4109 0.3445 0.3786 0.481 Uiso 1 1 calc R U .
H52B_2 H 0.3987 0.3731 0.3625 0.481 Uiso 1 1 calc R U .
C53_2 C 0.3913(18) 0.339(2) 0.3295(18) 0.46(6) Uiso 1 1 d D U .
H53A_2 H 0.4083 0.3414 0.3152 0.690 Uiso 1 1 calc R U .
H53B_2 H 0.3877 0.3190 0.3330 0.690 Uiso 1 1 calc R U .
H53C_2 H 0.3755 0.3475 0.3169 0.690 Uiso 1 1 calc R U .
C1_2 C 0.3886(5) 0.2538(6) 0.4022(7) 0.152(17) Uiso 1 1 d D U .
C2_2 C 0.3842(6) 0.2287(6) 0.4207(7) 0.147(18) Uiso 1 1 d D U .
H2_2 H 0.3685 0.2270 0.4361 0.177 Uiso 1 1 calc R U .
C6_2 C 0.4026(6) 0.2060(6) 0.4171(8) 0.112(14) Uiso 1 1 d D U .
C14_2 C 0.3990(6) 0.1806(6) 0.4382(8) 0.102(13) Uiso 1 1 d D U .
C15_2 C 0.3891(7) 0.1843(6) 0.4742(8) 0.100(13) Uiso 1 1 d D U .
H15_2 H 0.3835 0.2021 0.4830 0.120 Uiso 1 1 calc R U .
C16_2 C 0.3881(8) 0.1614(7) 0.4947(8) 0.121(15) Uiso 1 1 d D U .
H16_2 H 0.3850 0.1639 0.5197 0.146 Uiso 1 1 calc R U .
N2_2 N 0.3913(6) 0.1352(6) 0.4825(9) 0.125(13) Uiso 1 1 d D U .
C12_2 C 0.4001(6) 0.1325(6) 0.4479(9) 0.118(15) Uiso 1 1 d D U .
H12_2 H 0.4035 0.1143 0.4387 0.141 Uiso 1 1 calc R U .
C13_2 C 0.4039(6) 0.1550(6) 0.4260(8) 0.110(14) Uiso 1 1 d D U .
H13_2 H 0.4102 0.1524 0.4020 0.132 Uiso 1 1 calc R U .
C5_2 C 0.4278(6) 0.2106(6) 0.3949(9) 0.117(15) Uiso 1 1 d D U .
H5_2 H 0.4415 0.1963 0.3940 0.140 Uiso 1 1 calc R U .
C4_2 C 0.4320(6) 0.2339(6) 0.3762(8) 0.095(13) Uiso 1 1 d D U .
C3_2 C 0.4124(6) 0.2555(6) 0.3805(9) 0.109(15) Uiso 1 1 d D U .
H3_2 H 0.4154 0.2725 0.3678 0.130 Uiso 1 1 calc R U .
C9_2 C 0.4571(5) 0.2377(5) 0.3536(8) 0.080(12) Uiso 1 1 d D U .
C8_2 C 0.4719(6) 0.2149(6) 0.3411(8) 0.097(13) Uiso 1 1 d D U .
H8_2 H 0.4673 0.1964 0.3482 0.117 Uiso 1 1 calc R U .
C7_2 C 0.4935(6) 0.2200(6) 0.3181(7) 0.100(14) Uiso 1 1 d D U .
H7_2 H 0.5037 0.2041 0.3106 0.121 Uiso 1 1 calc R U .
N1_2 N 0.5017(5) 0.2432(6) 0.3055(6) 0.075(9) Uiso 1 1 d D U .
C11_2 C 0.4881(6) 0.2642(6) 0.3147(8) 0.083(12) Uiso 1 1 d D U .
H11_2 H 0.4929 0.2817 0.3043 0.099 Uiso 1 1 calc R U .
C10_2 C 0.4656(7) 0.2635(6) 0.3403(9) 0.103(13) Uiso 1 1 d D U .
H10_2 H 0.4567 0.2802 0.3480 0.123 Uiso 1 1 calc R U .
C43_3 C 0.3724(12) 0.3085(17) 0.0204(18) 0.33(4) Uiso 1 1 d D U .
H43A_3 H 0.3796 0.2981 -0.0002 0.493 Uiso 1 1 calc R U .
H43B_3 H 0.3711 0.3284 0.0142 0.493 Uiso 1 1 calc R U .
H43C_3 H 0.3851 0.3062 0.0408 0.493 Uiso 1 1 calc R U .
C42_3 C 0.3440(10) 0.2977(11) 0.0302(11) 0.27(3) Uiso 1 1 d D U .
H42A_3 H 0.3308 0.2999 0.0099 0.328 Uiso 1 1 calc R U .
H42B_3 H 0.3449 0.2777 0.0367 0.328 Uiso 1 1 calc R U .
C41_3 C 0.3351(6) 0.3148(6) 0.0615(10) 0.21(2) Uiso 1 1 d D U .
N4_3 N 0.3465(7) 0.3111(6) 0.0927(8) 0.160(13) Uiso 1 1 d D U .
O2_3 O 0.3678(6) 0.2920(6) 0.0990(7) 0.158(11) Uiso 1 1 d D U .
B_3 B 0.3678(6) 0.2802(6) 0.1359(8) 0.143(16) Uiso 1 1 d D U .
O3_3 O 0.3418(6) 0.2662(6) 0.1413(9) 0.175(12) Uiso 1 1 d D U .
N3_3 N 0.3194(6) 0.2867(6) 0.1446(9) 0.160(12) Uiso 1 1 d D U .
C31_3 C 0.3008(6) 0.2803(6) 0.1665(11) 0.27(3) Uiso 1 1 d D U .
C32_3 C 0.2989(12) 0.2551(10) 0.1898(13) 0.32(3) Uiso 1 1 d D U .
H32A_3 H 0.2863 0.2585 0.2103 0.382 Uiso 1 1 calc R U .
H32B_3 H 0.3176 0.2500 0.1992 0.382 Uiso 1 1 calc R U .
C33_3 C 0.2877(18) 0.2322(10) 0.166(2) 0.35(4) Uiso 1 1 d D U .
H33A_3 H 0.2860 0.2150 0.1801 0.521 Uiso 1 1 calc R U .
H33B_3 H 0.2693 0.2376 0.1570 0.521 Uiso 1 1 calc R U .
H33C_3 H 0.3004 0.2292 0.1460 0.521 Uiso 1 1 calc R U .
O1_3 O 0.3745(6) 0.3006(5) 0.1626(7) 0.167(11) Uiso 1 1 d D U .
N5_3 N 0.3566(5) 0.3225(6) 0.1624(7) 0.147(11) Uiso 1 1 d D U .
C51_3 C 0.3659(5) 0.3456(5) 0.1757(9) 0.152(17) Uiso 1 1 d D U .
C52_3 C 0.3948(6) 0.3496(10) 0.1900(11) 0.21(2) Uiso 1 1 d D U .
H52A_3 H 0.3954 0.3660 0.2060 0.257 Uiso 1 1 calc R U .
H52B_3 H 0.4006 0.3330 0.2039 0.257 Uiso 1 1 calc R U .
C53_3 C 0.4143(7) 0.3538(12) 0.1591(14) 0.20(2) Uiso 1 1 d D U .
H53A_3 H 0.4333 0.3565 0.1681 0.305 Uiso 1 1 calc R U .
H53B_3 H 0.4137 0.3374 0.1434 0.305 Uiso 1 1 calc R U .
H53C_3 H 0.4085 0.3704 0.1455 0.305 Uiso 1 1 calc R U .
C1_3 C 0.3894(5) 0.2554(5) 0.1357(7) 0.119(14) Uiso 1 1 d D U .
C2_3 C 0.3854(6) 0.2321(5) 0.1137(7) 0.114(14) Uiso 1 1 d D U .
H2_3 H 0.3694 0.2309 0.0988 0.137 Uiso 1 1 calc R U .
C6_3 C 0.4051(6) 0.2103(6) 0.1135(9) 0.119(14) Uiso 1 1 d D U .
C14_3 C 0.4010(7) 0.1846(6) 0.0930(8) 0.118(14) Uiso 1 1 d D U .
C15_3 C 0.3843(8) 0.1856(6) 0.0613(8) 0.117(15) Uiso 1 1 d D U .
H15_3 H 0.3768 0.2026 0.0523 0.140 Uiso 1 1 calc R U .
C16_3 C 0.3798(6) 0.1608(6) 0.0452(8) 0.084(12) Uiso 1 1 d D U .
H16_3 H 0.3701 0.1612 0.0229 0.100 Uiso 1 1 calc R U .
N2_3 N 0.3876(6) 0.1357(6) 0.0573(8) 0.117(12) Uiso 1 1 d D U .
C12_3 C 0.4024(6) 0.1357(6) 0.0884(8) 0.105(14) Uiso 1 1 d D U .
H12_3 H 0.4089 0.1186 0.0980 0.126 Uiso 1 1 calc R U .
C13_3 C 0.4081(6) 0.1599(6) 0.1060(8) 0.105(13) Uiso 1 1 d D U .
H13_3 H 0.4175 0.1590 0.1284 0.126 Uiso 1 1 calc R U .
C5_3 C 0.4288(6) 0.2125(6) 0.1391(9) 0.117(15) Uiso 1 1 d D U .
H5_3 H 0.4413 0.1972 0.1410 0.141 Uiso 1 1 calc R U .
C4_3 C 0.4332(6) 0.2348(7) 0.1596(9) 0.124(15) Uiso 1 1 d D U .
C3_3 C 0.4131(6) 0.2561(6) 0.1574(9) 0.115(15) Uiso 1 1 d D U .
H3_3 H 0.4158 0.2723 0.1718 0.138 Uiso 1 1 calc R U .
C9_3 C 0.4577(6) 0.2371(7) 0.1832(9) 0.121(15) Uiso 1 1 d D U .
C8_3 C 0.4703(7) 0.2136(6) 0.1975(9) 0.129(16) Uiso 1 1 d D U .
H8_3 H 0.4642 0.1952 0.1916 0.155 Uiso 1 1 calc R U .
C7_3 C 0.4919(6) 0.2183(7) 0.2203(8) 0.104(14) Uiso 1 1 d D U .
H7_3 H 0.5008 0.2019 0.2290 0.125 Uiso 1 1 calc R U .
N1_3 N 0.5020(6) 0.2411(8) 0.2317(7) 0.104(12) Uiso 1 1 d D U .
C11_3 C 0.4906(8) 0.2629(8) 0.2207(11) 0.142(18) Uiso 1 1 d D U .
H11_3 H 0.4977 0.2805 0.2284 0.171 Uiso 1 1 calc R U .
C10_3 C 0.4673(8) 0.2625(7) 0.1965(12) 0.153(19) Uiso 1 1 d D U .
H10_3 H 0.4584 0.2794 0.1897 0.183 Uiso 1 1 calc R U .
C43_4 C 0.2742(14) 0.1663(14) 0.2096(19) 0.32(4) Uiso 1 1 d D U .
H43A_4 H 0.2764 0.1824 0.1937 0.483 Uiso 1 1 calc R U .
H43B_4 H 0.2899 0.1655 0.2264 0.483 Uiso 1 1 calc R U .
H43C_4 H 0.2738 0.1491 0.1953 0.483 Uiso 1 1 calc R U .
C42_4 C 0.2473(12) 0.1689(8) 0.230(2) 0.40(4) Uiso 1 1 d D U .
H42A_4 H 0.2472 0.1860 0.2453 0.475 Uiso 1 1 calc R U .
H42B_4 H 0.2310 0.1695 0.2139 0.475 Uiso 1 1 calc R U .
C41_4 C 0.2470(6) 0.1430(10) 0.2530(10) 0.34(3) Uiso 1 1 d D U .
N4_4 N 0.2431(7) 0.1191(6) 0.2369(10) 0.192(14) Uiso 1 1 d D U .
O2_4 O 0.2381(7) 0.1154(5) 0.2003(8) 0.180(12) Uiso 1 1 d D U .
B_4 B 0.2328(7) 0.0860(7) 0.1883(9) 0.192(19) Uiso 1 1 d D U .
O3_4 O 0.2567(7) 0.0706(7) 0.1996(9) 0.255(18) Uiso 1 1 d D U .
N3_4 N 0.2552(7) 0.0666(7) 0.2387(10) 0.202(15) Uiso 1 1 d D U .
C31_4 C 0.2712(8) 0.0477(8) 0.2497(9) 0.30(2) Uiso 1 1 d D U .
C32_4 C 0.2881(9) 0.0310(11) 0.223(2) 0.34(3) Uiso 1 1 d D U .
H32A_4 H 0.3045 0.0223 0.2350 0.410 Uiso 1 1 calc R U .
H32B_4 H 0.2946 0.0427 0.2031 0.410 Uiso 1 1 calc R U .
C33_4 C 0.2674(14) 0.0091(12) 0.2108(18) 0.28(4) Uiso 1 1 d D U .
H33A_4 H 0.2764 -0.0032 0.1932 0.427 Uiso 1 1 calc R U .
H33B_4 H 0.2612 -0.0020 0.2314 0.427 Uiso 1 1 calc R U .
H33C_4 H 0.2513 0.0182 0.1998 0.427 Uiso 1 1 calc R U .
O1_4 O 0.2075(6) 0.0745(7) 0.2021(9) 0.222(16) Uiso 1 1 d D U .
N5_4 N 0.2043(6) 0.0784(7) 0.2380(9) 0.168(13) Uiso 1 1 d D U .
C51_4 C 0.1794(8) 0.0772(6) 0.2512(9) 0.27(2) Uiso 1 1 d D U .
C52_4 C 0.1556(9) 0.0680(12) 0.2273(18) 0.35(3) Uiso 1 1 d D U .
H52A_4 H 0.1393 0.0805 0.2305 0.422 Uiso 1 1 calc R U .
H52B_4 H 0.1614 0.0687 0.2018 0.422 Uiso 1 1 calc R U .
C53_4 C 0.1481(17) 0.0387(13) 0.238(2) 0.40(5) Uiso 1 1 d D U .
H53A_4 H 0.1327 0.0321 0.2228 0.593 Uiso 1 1 calc R U .
H53B_4 H 0.1644 0.0265 0.2345 0.593 Uiso 1 1 calc R U .
H53C_4 H 0.1424 0.0383 0.2630 0.593 Uiso 1 1 calc R U .
C1_4 C 0.2340(7) 0.0887(4) 0.1461(7) 0.148(16) Uiso 1 1 d D U .
C2_4 C 0.2104(7) 0.0904(5) 0.1242(8) 0.134(16) Uiso 1 1 d D U .
H2_4 H 0.1925 0.0903 0.1352 0.160 Uiso 1 1 calc R U .
C6_4 C 0.2122(7) 0.0921(8) 0.0865(9) 0.172(18) Uiso 1 1 d D U .
C14_4 C 0.1873(7) 0.0948(8) 0.0641(10) 0.156(18) Uiso 1 1 d D U .
C15_4 C 0.1620(7) 0.0821(9) 0.0757(10) 0.161(19) Uiso 1 1 d D U .
H15_4 H 0.1612 0.0714 0.0970 0.193 Uiso 1 1 calc R U .
C16_4 C 0.1393(7) 0.0860(9) 0.0552(11) 0.155(18) Uiso 1 1 d D U .
H16_4 H 0.1219 0.0795 0.0643 0.186 Uiso 1 1 calc R U .
N2_4 N 0.1392(6) 0.0984(6) 0.0225(9) 0.113(12) Uiso 1 1 d D U .
C12_4 C 0.1640(8) 0.1095(7) 0.0122(9) 0.140(17) Uiso 1 1 d D U .
H12_4 H 0.1650 0.1189 -0.0102 0.168 Uiso 1 1 calc R U .
C13_4 C 0.1872(7) 0.1077(7) 0.0324(9) 0.140(18) Uiso 1 1 d D U .
H13_4 H 0.2040 0.1158 0.0238 0.168 Uiso 1 1 calc R U .
C5_4 C 0.2405(7) 0.0944(9) 0.0711(8) 0.156(19) Uiso 1 1 d D U .
H5_4 H 0.2425 0.0985 0.0463 0.187 Uiso 1 1 calc R U .
C4_4 C 0.2634(6) 0.0909(8) 0.0910(9) 0.141(16) Uiso 1 1 d D U .
C3_4 C 0.2598(7) 0.0903(7) 0.1285(8) 0.135(16) Uiso 1 1 d D U .
H3_4 H 0.2761 0.0910 0.1430 0.162 Uiso 1 1 calc R U .
C9_4 C 0.2916(6) 0.0922(7) 0.0761(9) 0.104(13) Uiso 1 1 d D U .
C8_4 C 0.2975(7) 0.1081(7) 0.0460(9) 0.136(17) Uiso 1 1 d D U .
H8_4 H 0.2834 0.1183 0.0339 0.163 Uiso 1 1 calc R U .
C7_4 C 0.3241(7) 0.1082(7) 0.0348(9) 0.130(16) Uiso 1 1 d D U .
H7_4 H 0.3275 0.1191 0.0140 0.156 Uiso 1 1 calc R U .
N1_4 N 0.3455(6) 0.0959(7) 0.0480(9) 0.124(13) Uiso 1 1 d D U .
C11_4 C 0.3414(6) 0.0814(7) 0.0751(9) 0.093(13) Uiso 1 1 d D U .
H11_4 H 0.3566 0.0714 0.0852 0.111 Uiso 1 1 calc R U .
C10_4 C 0.3143(7) 0.0793(8) 0.0916(10) 0.131(16) Uiso 1 1 d D U .
H10_4 H 0.3121 0.0689 0.1132 0.157 Uiso 1 1 calc R U .
C01_5 C 0.4064(7) 0.0399(8) 0.5499(12) 0.146(15) Uiso 1 1 d D U .
H01A_5 H 0.4010 0.0240 0.5654 0.176 Uiso 1 1 calc R U .
H01B_5 H 0.4096 0.0322 0.5256 0.176 Uiso 1 1 calc R U .
C03_5 C 0.4510(7) 0.0707(6) 0.5359(11) 0.126(13) Uiso 1 1 d D U .
H03A_5 H 0.4520 0.0611 0.5125 0.152 Uiso 1 1 calc R U .
H03B_5 H 0.4703 0.0750 0.5439 0.152 Uiso 1 1 calc R U .
C24_5 C 0.4095(5) 0.1354(6) 0.5865(7) 0.128(15) Uiso 1 1 d DG U .
H24_5 H 0.3928 0.1355 0.5728 0.154 Uiso 1 1 calc R U .
C23_5 C 0.4106(6) 0.1494(6) 0.6192(8) 0.152(17) Uiso 1 1 d DG U .
H23_5 H 0.3946 0.1590 0.6277 0.182 Uiso 1 1 calc R U .
C22_5 C 0.4350(8) 0.1492(6) 0.6392(6) 0.140(16) Uiso 1 1 d DG U .
H22_5 H 0.4357 0.1587 0.6615 0.168 Uiso 1 1 calc R U .
C21_5 C 0.4584(6) 0.1351(7) 0.6267(8) 0.169(19) Uiso 1 1 d DG U .
H21_5 H 0.4751 0.1349 0.6404 0.203 Uiso 1 1 calc R U .
C20_5 C 0.4573(5) 0.1211(6) 0.5940(8) 0.139(16) Uiso 1 1 d DG U .
H20_5 H 0.4733 0.1114 0.5854 0.167 Uiso 1 1 calc R U .
C19_5 C 0.4329(6) 0.1213(5) 0.5739(6) 0.106(12) Uiso 1 1 d DG U .
P2_5 P 0.4300(3) 0.1040(3) 0.5317(4) 0.125(5) Uani 1 1 d D U .
C13_5 C 0.4525(6) 0.1250(5) 0.5016(7) 0.114(12) Uiso 1 1 d DG U .
C18_5 C 0.4639(6) 0.1133(4) 0.4708(8) 0.130(15) Uiso 1 1 d DG U .
H18_5 H 0.4635 0.0936 0.4674 0.156 Uiso 1 1 calc R U .
C17_5 C 0.4760(6) 0.1303(6) 0.4449(6) 0.126(14) Uiso 1 1 d DG U .
H17_5 H 0.4838 0.1223 0.4238 0.151 Uiso 1 1 calc R U .
C16_5 C 0.4766(6) 0.1591(6) 0.4497(7) 0.140(15) Uiso 1 1 d DG U .
H16_5 H 0.4849 0.1707 0.4320 0.168 Uiso 1 1 calc R U .
C15_5 C 0.4652(6) 0.1708(4) 0.4805(8) 0.129(15) Uiso 1 1 d DG U .
H15_5 H 0.4657 0.1904 0.4839 0.155 Uiso 1 1 calc R U .
C14_5 C 0.4532(6) 0.1538(6) 0.5064(7) 0.149(17) Uiso 1 1 d DG U .
H14_5 H 0.4454 0.1618 0.5275 0.179 Uiso 1 1 calc R U .
C02_5 C 0.4361(7) 0.0514(8) 0.5645(9) 0.125(15) Uiso 1 1 d D U .
H02A_5 H 0.4330 0.0621 0.5869 0.150 Uiso 1 1 calc R U .
H02B_5 H 0.4483 0.0353 0.5702 0.150 Uiso 1 1 calc R U .
P1_5 P 0.3790(3) 0.0609(3) 0.5474(3) 0.129(5) Uani 1 1 d D U .
C6_5 C 0.3708(6) 0.0686(6) 0.5930(6) 0.118(12) Uiso 1 1 d DG U .
C5_5 C 0.3812(6) 0.0524(5) 0.6209(8) 0.136(16) Uiso 1 1 d DG U .
H5_5 H 0.3912 0.0357 0.6158 0.164 Uiso 1 1 calc R U .
C4_5 C 0.3770(7) 0.0605(7) 0.6563(7) 0.171(19) Uiso 1 1 d DG U .
H4_5 H 0.3842 0.0495 0.6753 0.205 Uiso 1 1 calc R U .
C3_5 C 0.3625(8) 0.0849(8) 0.6638(6) 0.17(2) Uiso 1 1 d DG U .
H3_5 H 0.3596 0.0905 0.6879 0.209 Uiso 1 1 calc R U .
C2_5 C 0.3520(6) 0.1011(6) 0.6359(9) 0.18(2) Uiso 1 1 d DG U .
H2_5 H 0.3421 0.1178 0.6410 0.213 Uiso 1 1 calc R U .
C1_5 C 0.3562(6) 0.0929(6) 0.6005(7) 0.106(13) Uiso 1 1 d DG U .
H1_5 H 0.3491 0.1040 0.5815 0.128 Uiso 1 1 calc R U .
C12_5 C 0.3230(5) 0.0463(5) 0.5416(7) 0.114(14) Uiso 1 1 d DG U .
H12_5 H 0.3201 0.0593 0.5605 0.137 Uiso 1 1 calc R U .
C11_5 C 0.3003(4) 0.0329(6) 0.5260(8) 0.103(13) Uiso 1 1 d DG U .
H11_5 H 0.2819 0.0367 0.5342 0.124 Uiso 1 1 calc R U .
C10_5 C 0.3046(5) 0.0138(6) 0.4984(8) 0.107(14) Uiso 1 1 d DG U .
H10_5 H 0.2891 0.0046 0.4877 0.128 Uiso 1 1 calc R U .
C9_5 C 0.3315(6) 0.0082(5) 0.4864(7) 0.143(17) Uiso 1 1 d DG U .
H9_5 H 0.3344 -0.0048 0.4676 0.172 Uiso 1 1 calc R U .
C8_5 C 0.3541(4) 0.0216(6) 0.5021(8) 0.131(16) Uiso 1 1 d DG U .
H8_5 H 0.3725 0.0178 0.4939 0.158 Uiso 1 1 calc R U .
C7_5 C 0.3499(4) 0.0407(5) 0.5297(7) 0.106(12) Uiso 1 1 d DG U .
C01_6 C 0.5968(8) 0.2313(8) 0.3048(10) 0.150(14) Uiso 1 1 d D U .
H01A_6 H 0.6100 0.2376 0.3236 0.179 Uiso 1 1 calc R U .
H01B_6 H 0.5933 0.2113 0.3093 0.179 Uiso 1 1 calc R U .
C03_6 C 0.5955(8) 0.2212(7) 0.2347(10) 0.129(13) Uiso 1 1 d D U .
H03A_6 H 0.5878 0.2027 0.2408 0.155 Uiso 1 1 calc R U .
H03B_6 H 0.6073 0.2193 0.2130 0.155 Uiso 1 1 calc R U .
C24_6 C 0.5673(6) 0.3038(6) 0.2245(9) 0.140(16) Uiso 1 1 d DG U .
H24_6 H 0.5505 0.3027 0.2380 0.168 Uiso 1 1 calc R U .
C23_6 C 0.5771(8) 0.3297(5) 0.2132(10) 0.19(2) Uiso 1 1 d DG U .
H23_6 H 0.5670 0.3462 0.2189 0.229 Uiso 1 1 calc R U .
C22_6 C 0.6016(8) 0.3314(6) 0.1935(10) 0.165(18) Uiso 1 1 d DG U .
H22_6 H 0.6084 0.3491 0.1858 0.198 Uiso 1 1 calc R U .
C21_6 C 0.6164(7) 0.3073(8) 0.1851(10) 0.23(2) Uiso 1 1 d DG U .
H21_6 H 0.6332 0.3085 0.1716 0.282 Uiso 1 1 calc R U .
C20_6 C 0.6066(7) 0.2815(6) 0.1964(10) 0.22(2) Uiso 1 1 d DG U .
H20_6 H 0.6167 0.2650 0.1907 0.259 Uiso 1 1 calc R U .
C19_6 C 0.5820(7) 0.2797(5) 0.2161(9) 0.144(14) Uiso 1 1 d DG U .
P2_6 P 0.5661(3) 0.2472(3) 0.2265(4) 0.139(6) Uani 1 1 d D U .
C13_6 C 0.5513(6) 0.2347(6) 0.1842(6) 0.130(14) Uiso 1 1 d DG U .
C18_6 C 0.5517(6) 0.2068(5) 0.1740(8) 0.140(17) Uiso 1 1 d DG U .
H18_6 H 0.5608 0.1933 0.1886 0.168 Uiso 1 1 calc R U .
C17_6 C 0.5386(7) 0.1986(5) 0.1424(8) 0.129(16) Uiso 1 1 d DG U .
H17_6 H 0.5388 0.1795 0.1354 0.155 Uiso 1 1 calc R U .
C16_6 C 0.5253(6) 0.2182(7) 0.1211(6) 0.129(16) Uiso 1 1 d DG U .
H16_6 H 0.5163 0.2126 0.0995 0.155 Uiso 1 1 calc R U .
C15_6 C 0.5249(6) 0.2461(6) 0.1313(7) 0.130(16) Uiso 1 1 d DG U .
H15_6 H 0.5158 0.2596 0.1167 0.156 Uiso 1 1 calc R U .
C14_6 C 0.5380(6) 0.2544(5) 0.1629(8) 0.117(15) Uiso 1 1 d DG U .
H14_6 H 0.5378 0.2734 0.1699 0.140 Uiso 1 1 calc R U .
C02_6 C 0.6133(6) 0.2333(8) 0.2672(12) 0.170(14) Uiso 1 1 d D U .
H02A_6 H 0.6180 0.2531 0.2623 0.205 Uiso 1 1 calc R U .
H02B_6 H 0.6310 0.2228 0.2691 0.205 Uiso 1 1 calc R U .
P1_6 P 0.5671(3) 0.2476(3) 0.3125(3) 0.121(5) Uani 1 1 d D U .
C6_6 C 0.5773(6) 0.2830(4) 0.3211(8) 0.120(12) Uiso 1 1 d DG U .
C5_6 C 0.6028(6) 0.2880(6) 0.3378(9) 0.19(2) Uiso 1 1 d DG U .
H5_6 H 0.6150 0.2730 0.3430 0.231 Uiso 1 1 calc R U .
C4_6 C 0.6103(6) 0.3152(7) 0.3468(9) 0.165(18) Uiso 1 1 d DG U .
H4_6 H 0.6277 0.3186 0.3581 0.198 Uiso 1 1 calc R U .
C3_6 C 0.5924(8) 0.3372(5) 0.3391(9) 0.176(19) Uiso 1 1 d DG U .
H3_6 H 0.5976 0.3557 0.3452 0.211 Uiso 1 1 calc R U .
C2_6 C 0.5670(7) 0.3321(5) 0.3225(9) 0.144(16) Uiso 1 1 d DG U .
H2_6 H 0.5547 0.3472 0.3172 0.173 Uiso 1 1 calc R U .
C1_6 C 0.5594(5) 0.3050(6) 0.3135(8) 0.133(15) Uiso 1 1 d DG U .
H1_6 H 0.5420 0.3015 0.3021 0.159 Uiso 1 1 calc R U .
C12_6 C 0.5394(7) 0.2529(5) 0.3775(8) 0.158(19) Uiso 1 1 d DG U .
H12_6 H 0.5392 0.2723 0.3727 0.190 Uiso 1 1 calc R U .
C11_6 C 0.5246(6) 0.2423(7) 0.4066(7) 0.142(17) Uiso 1 1 d DG U .
H11_6 H 0.5144 0.2546 0.4216 0.170 Uiso 1 1 calc R U .
C10_6 C 0.5248(6) 0.2139(7) 0.4136(7) 0.124(15) Uiso 1 1 d DG U .
H10_6 H 0.5147 0.2067 0.4335 0.149 Uiso 1 1 calc R U .
C9_6 C 0.5399(6) 0.1959(5) 0.3916(8) 0.121(15) Uiso 1 1 d DG U .
H9_6 H 0.5400 0.1764 0.3964 0.146 Uiso 1 1 calc R U .
C8_6 C 0.5546(6) 0.2064(5) 0.3625(7) 0.121(15) Uiso 1 1 d DG U .
H8_6 H 0.5649 0.1941 0.3475 0.145 Uiso 1 1 calc R U .
C7_6 C 0.5544(6) 0.2349(6) 0.3555(6) 0.103(12) Uiso 1 1 d DG U .
C01_7 C 0.4478(7) 0.0752(7) -0.0036(10) 0.118(13) Uiso 1 1 d D U .
H01A_7 H 0.4665 0.0807 -0.0126 0.142 Uiso 1 1 calc R U .
H01B_7 H 0.4507 0.0655 0.0195 0.142 Uiso 1 1 calc R U .
C03_7 C 0.4086(7) 0.0376(7) -0.0144(12) 0.137(14) Uiso 1 1 d D U .
H03A_7 H 0.4136 0.0305 0.0097 0.164 Uiso 1 1 calc R U .
H03B_7 H 0.4030 0.0216 -0.0295 0.164 Uiso 1 1 calc R U .
C24_7 C 0.3564(6) 0.0982(6) -0.0620(7) 0.150(18) Uiso 1 1 d DG U .
H24_7 H 0.3517 0.1100 -0.0425 0.180 Uiso 1 1 calc R U .
C23_7 C 0.3502(6) 0.1064(5) -0.0969(9) 0.137(16) Uiso 1 1 d DG U .
H23_7 H 0.3413 0.1238 -0.1011 0.165 Uiso 1 1 calc R U .
C22_7 C 0.3570(7) 0.0892(7) -0.1255(6) 0.140(16) Uiso 1 1 d DG U .
H22_7 H 0.3528 0.0948 -0.1494 0.168 Uiso 1 1 calc R U .
C21_7 C 0.3700(7) 0.0637(7) -0.1193(7) 0.166(18) Uiso 1 1 d DG U .
H21_7 H 0.3747 0.0519 -0.1389 0.200 Uiso 1 1 calc R U .
C20_7 C 0.3762(6) 0.0555(5) -0.0845(9) 0.166(19) Uiso 1 1 d DG U .
H20_7 H 0.3851 0.0381 -0.0802 0.199 Uiso 1 1 calc R U .
C19_7 C 0.3694(6) 0.0727(6) -0.0558(6) 0.118(13) Uiso 1 1 d DG U .
P2_7 P 0.3790(3) 0.0635(3) -0.0109(4) 0.133(5) Uani 1 1 d D U .
C13_7 C 0.3498(5) 0.0418(6) 0.0050(8) 0.141(14) Uiso 1 1 d DG U .
C18_7 C 0.3530(5) 0.0227(6) 0.0327(9) 0.140(17) Uiso 1 1 d DG U .
H18_7 H 0.3712 0.0173 0.0403 0.168 Uiso 1 1 calc R U .
C17_7 C 0.3297(8) 0.0114(6) 0.0494(8) 0.146(18) Uiso 1 1 d DG U .
H17_7 H 0.3318 -0.0017 0.0684 0.176 Uiso 1 1 calc R U .
C16_7 C 0.3031(6) 0.0192(7) 0.0383(10) 0.19(2) Uiso 1 1 d DG U .
H16_7 H 0.2871 0.0115 0.0497 0.229 Uiso 1 1 calc R U .
C15_7 C 0.2999(5) 0.0383(7) 0.0105(10) 0.157(19) Uiso 1 1 d DG U .
H15_7 H 0.2817 0.0436 0.0030 0.188 Uiso 1 1 calc R U .
C14_7 C 0.3232(6) 0.0496(6) -0.0061(8) 0.149(18) Uiso 1 1 d DG U .
H14_7 H 0.3211 0.0626 -0.0251 0.179 Uiso 1 1 calc R U .
C02_7 C 0.4347(8) 0.0530(8) -0.0318(10) 0.154(18) Uiso 1 1 d D U .
H02A_7 H 0.4288 0.0628 -0.0539 0.185 Uiso 1 1 calc R U .
H02B_7 H 0.4491 0.0390 -0.0385 0.185 Uiso 1 1 calc R U .
P1_7 P 0.4299(3) 0.1042(3) 0.0045(4) 0.133(6) Uani 1 1 d D U .
C6_7 C 0.4345(7) 0.1241(6) -0.0356(7) 0.161(15) Uiso 1 1 d DG U .
C5_7 C 0.4582(7) 0.1210(7) -0.0567(10) 0.21(2) Uiso 1 1 d DG U .
H5_7 H 0.4724 0.1082 -0.0497 0.257 Uiso 1 1 calc R U .
C4_7 C 0.4613(7) 0.1366(9) -0.0878(9) 0.20(2) Uiso 1 1 d DG U .
H4_7 H 0.4776 0.1344 -0.1022 0.242 Uiso 1 1 calc R U .
C3_7 C 0.4407(9) 0.1554(7) -0.0980(8) 0.20(2) Uiso 1 1 d DG U .
H3_7 H 0.4428 0.1660 -0.1193 0.236 Uiso 1 1 calc R U .
C2_7 C 0.4169(8) 0.1585(6) -0.0770(10) 0.183(19) Uiso 1 1 d DG U .
H2_7 H 0.4028 0.1713 -0.0839 0.219 Uiso 1 1 calc R U .
C1_7 C 0.4138(6) 0.1429(7) -0.0458(8) 0.162(18) Uiso 1 1 d DG U .
H1_7 H 0.3976 0.1451 -0.0314 0.194 Uiso 1 1 calc R U .
C12_7 C 0.4531(6) 0.1508(5) 0.0379(6) 0.120(14) Uiso 1 1 d DG U .
H12_7 H 0.4456 0.1611 0.0183 0.144 Uiso 1 1 calc R U .
C11_7 C 0.4684(6) 0.1644(4) 0.0643(7) 0.106(12) Uiso 1 1 d DG U .
H11_7 H 0.4713 0.1840 0.0628 0.127 Uiso 1 1 calc R U .
C10_7 C 0.4794(5) 0.1494(5) 0.0929(6) 0.112(13) Uiso 1 1 d DG U .
H10_7 H 0.4899 0.1587 0.1109 0.135 Uiso 1 1 calc R U .
C9_7 C 0.4751(5) 0.1208(5) 0.0950(6) 0.098(12) Uiso 1 1 d DG U .
H9_7 H 0.4827 0.1105 0.1146 0.117 Uiso 1 1 calc R U .
C8_7 C 0.4598(6) 0.1072(4) 0.0686(7) 0.120(14) Uiso 1 1 d DG U .
H8_7 H 0.4569 0.0876 0.0701 0.144 Uiso 1 1 calc R U .
C7_7 C 0.4488(5) 0.1222(5) 0.0401(6) 0.123(13) Uiso 1 1 d DG U .
C03_8 C 0.0967(16) 0.0967(16) -0.100(2) 0.31(4) Uiso 1 2 d DS U P
H03A_8 H 0.0976 0.0976 -0.1267 0.368 Uiso 1 2 calc R U P
H03B_8 H 0.1103 0.1103 -0.0905 0.368 Uiso 1 2 calc R U P
C24_8 C 0.0689(11) 0.0212(14) -0.0426(14) 0.40(3) Uiso 1 1 d DG U .
H24_8 H 0.0642 0.0280 -0.0658 0.475 Uiso 1 1 calc R U .
C23_8 C 0.0614(12) -0.0057(12) -0.033(2) 0.42(4) Uiso 1 1 d DG U .
H23_8 H 0.0516 -0.0173 -0.0488 0.502 Uiso 1 1 calc R U .
C22_8 C 0.0684(13) -0.0155(8) 0.001(2) 0.42(4) Uiso 1 1 d DG U .
H22_8 H 0.0633 -0.0339 0.0082 0.507 Uiso 1 1 calc R U .
C21_8 C 0.0828(13) 0.0015(14) 0.0252(16) 0.39(3) Uiso 1 1 d DG U .
H21_8 H 0.0875 -0.0053 0.0483 0.469 Uiso 1 1 calc R U .
C20_8 C 0.0903(10) 0.0284(13) 0.0151(14) 0.33(3) Uiso 1 1 d DG U .
H20_8 H 0.1001 0.0400 0.0314 0.391 Uiso 1 1 calc R U .
C19_8 C 0.0833(9) 0.0383(8) -0.0188(16) 0.28(2) Uiso 1 1 d DG U .
P2_8 P 0.1091(4) 0.0666(4) -0.0362(6) 0.207(8) Uani 1 1 d D U .
C13_8 C 0.1524(9) 0.0313(8) -0.0100(10) 0.21(2) Uiso 1 1 d DG U .
C18_8 C 0.1454(6) 0.0536(8) -0.0322(11) 0.190(16) Uiso 1 1 d DG U .
H18_8 H 0.1265 0.0592 -0.0344 0.228 Uiso 1 1 calc R U .
C17_8 C 0.1661(9) 0.0676(7) -0.0511(10) 0.21(2) Uiso 1 1 d DG U .
H17_8 H 0.1613 0.0828 -0.0662 0.251 Uiso 1 1 calc R U .
C16_8 C 0.1938(7) 0.0594(10) -0.0478(12) 0.25(2) Uiso 1 1 d DG U .
H16_8 H 0.2079 0.0690 -0.0607 0.297 Uiso 1 1 calc R U .
C15_8 C 0.2008(6) 0.0372(11) -0.0256(14) 0.28(3) Uiso 1 1 d DG U .
H15_8 H 0.2197 0.0316 -0.0234 0.338 Uiso 1 1 calc R U .
C14_8 C 0.1801(10) 0.0231(8) -0.0068(12) 0.26(3) Uiso 1 1 d DG U .
H14_8 H 0.1849 0.0079 0.0084 0.314 Uiso 1 1 calc R U .
C02_8 C 0.1052(16) 0.0661(15) -0.0875(18) 0.20(2) Uiso 0.5 1 d D U P
H02A_8 H 0.1230 0.0605 -0.0988 0.239 Uiso 0.5 1 calc R U P
H02B_8 H 0.0906 0.0525 -0.0946 0.239 Uiso 0.5 1 calc R U P
C03_9 C 0.0735(10) 0.0735(10) 0.6281(19) 0.18(3) Uiso 1 2 d DS U P
H03A_9 H 0.0663 0.0663 0.6512 0.218 Uiso 1 2 calc R U P
H03B_9 H 0.0634 0.0634 0.6090 0.218 Uiso 1 2 calc R U P
C24_9 C 0.0817(9) 0.0342(8) 0.5224(12) 0.22(2) Uiso 1 1 d DG U .
H24_9 H 0.0784 0.0517 0.5112 0.258 Uiso 1 1 calc R U .
C23_9 C 0.0723(8) 0.0098(12) 0.5063(10) 0.24(2) Uiso 1 1 d DG U .
H23_9 H 0.0626 0.0106 0.4841 0.294 Uiso 1 1 calc R U .
C22_9 C 0.0771(10) -0.0158(9) 0.5226(15) 0.29(3) Uiso 1 1 d DG U .
H22_9 H 0.0707 -0.0325 0.5116 0.345 Uiso 1 1 calc R U .
C21_9 C 0.0913(10) -0.0170(8) 0.5551(15) 0.26(2) Uiso 1 1 d DG U .
H21_9 H 0.0946 -0.0345 0.5662 0.313 Uiso 1 1 calc R U .
C20_9 C 0.1008(8) 0.0074(11) 0.5712(9) 0.23(2) Uiso 1 1 d DG U .
H20_9 H 0.1105 0.0065 0.5933 0.270 Uiso 1 1 calc R U .
C19_9 C 0.0960(8) 0.0330(8) 0.5548(12) 0.199(16) Uiso 1 1 d DG U .
P2_9 P 0.1152(4) 0.0643(4) 0.5759(5) 0.194(8) Uani 1 1 d D U .
C13_9 C 0.1654(9) 0.0390(7) 0.5529(10) 0.21(2) Uiso 1 1 d DG U .
C18_9 C 0.1532(5) 0.0568(8) 0.5777(10) 0.182(15) Uiso 1 1 d DG U .
H18_9 H 0.1334 0.0580 0.5794 0.218 Uiso 1 1 calc R U .
C17_9 C 0.1699(8) 0.0729(7) 0.6002(9) 0.162(17) Uiso 1 1 d DG U .
H17_9 H 0.1615 0.0851 0.6172 0.194 Uiso 1 1 calc R U .
C16_9 C 0.1988(7) 0.0712(8) 0.5977(11) 0.22(2) Uiso 1 1 d DG U .
H16_9 H 0.2102 0.0822 0.6130 0.266 Uiso 1 1 calc R U .
C15_9 C 0.2110(5) 0.0534(10) 0.5728(13) 0.26(2) Uiso 1 1 d DG U .
H15_9 H 0.2307 0.0522 0.5711 0.317 Uiso 1 1 calc R U .
C14_9 C 0.1943(9) 0.0373(8) 0.5504(11) 0.22(2) Uiso 1 1 d DG U .
H14_9 H 0.2027 0.0251 0.5334 0.262 Uiso 1 1 calc R U .
C02_9 C 0.1054(13) 0.0641(17) 0.6256(16) 0.16(2) Uiso 0.5 1 d D U P
H02A_9 H 0.1078 0.0451 0.6357 0.194 Uiso 0.5 1 calc R U P
H02B_9 H 0.1174 0.0771 0.6391 0.194 Uiso 0.5 1 calc R U P
OAB_11 O 0.5555(8) 0.1333(7) 0.2426(9) 0.33(3) Uiso 1 1 d D U .
SAE_11 S 0.5466(3) 0.1543(3) 0.2696(5) 0.169(4) Uani 1 1 d D U .
OAF_11 O 0.5695(5) 0.1595(8) 0.2956(8) 0.258(19) Uiso 1 1 d D U .
OAH_11 O 0.5369(7) 0.1804(5) 0.2531(9) 0.27(2) Uiso 1 1 d D U .
CAD_11 C 0.5195(4) 0.1401(5) 0.2933(7) 0.244(18) Uiso 1 1 d D U .
FAC_11 F 0.5150(8) 0.1518(8) 0.3274(8) 0.35(2) Uiso 1 1 d D U .
FAG_11 F 0.4932(5) 0.1418(9) 0.2761(12) 0.41(3) Uiso 1 1 d D U .
FAA_11 F 0.5236(7) 0.1114(5) 0.2999(10) 0.270(17) Uiso 1 1 d D U .
OAB_12 O 0.5484(9) 0.0532(5) 0.6172(10) 0.27(2) Uiso 1 1 d D U .
SAE_12 S 0.5425(5) 0.0818(4) 0.6047(5) 0.218(9) Uani 1 1 d D U .
OAF_12 O 0.5677(6) 0.0940(8) 0.5877(10) 0.26(2) Uiso 1 1 d D U .
OAH_12 O 0.5184(6) 0.0830(8) 0.5801(8) 0.225(18) Uiso 1 1 d D U .
CAD_12 C 0.5346(6) 0.1025(5) 0.6411(6) 0.26(2) Uiso 1 1 d D U .
FAC_12 F 0.5300(9) 0.1310(5) 0.6331(10) 0.32(2) Uiso 1 1 d D U .
FAG_12 F 0.5560(8) 0.1034(9) 0.6671(9) 0.34(2) Uiso 1 1 d D U .
FAA_12 F 0.5105(7) 0.0936(8) 0.6590(9) 0.31(2) Uiso 1 1 d D U .
OAB_13 O 0.3879(6) 0.0299(9) 0.4135(10) 0.32(3) Uiso 1 1 d D U .
SAE_13 S 0.4144(4) 0.0376(4) 0.4320(5) 0.207(9) Uani 1 1 d D U .
OAF_13 O 0.4110(8) 0.0647(6) 0.4507(9) 0.231(19) Uiso 1 1 d D U .
OAH_13 O 0.4230(8) 0.0161(7) 0.4580(9) 0.27(2) Uiso 1 1 d D U .
CAD_13 C 0.4391(6) 0.0416(7) 0.3994(7) 0.25(2) Uiso 1 1 d D U .
FAC_13 F 0.4667(6) 0.0361(14) 0.4098(14) 0.50(4) Uiso 1 1 d D U .
FAG_13 F 0.4397(13) 0.0687(8) 0.3845(14) 0.53(4) Uiso 1 1 d D U .
FAA_13 F 0.4346(10) 0.0242(10) 0.3695(9) 0.36(2) Uiso 1 1 d D U .
OAB_14 O 0.2149(6) 0.1276(9) -0.0503(13) 0.173(18) Uiso 0.5 1 d D U P
SAE_14 S 0.2426(5) 0.1396(4) -0.0415(6) 0.150(9) Uani 0.5 1 d D U P
OAF_14 O 0.2478(9) 0.1653(6) -0.0625(11) 0.150(16) Uiso 0.5 1 d D U P
OAH_14 O 0.2450(9) 0.1454(9) -0.0026(7) 0.15(2) Uiso 0.5 1 d D U P
CAD_14 C 0.2673(6) 0.1154(6) -0.0527(8) 0.144(19) Uiso 0.5 1 d D U P
FAC_14 F 0.2670(9) 0.1078(9) -0.0892(8) 0.18(2) Uiso 0.5 1 d D U P
FAG_14 F 0.2637(9) 0.0903(6) -0.0334(11) 0.158(18) Uiso 0.5 1 d D U P
FAA_14 F 0.2951(6) 0.1231(10) -0.0462(15) 0.26(3) Uiso 0.5 1 d D U P
OAB_15 O 0.5069(5) 0.3227(6) 0.2730(12) 0.225(15) Uiso 1 1 d D U .
SAE_15 S 0.4864(4) 0.3443(5) 0.2629(8) 0.328(11) Uani 1 1 d D U .
OAF_15 O 0.4935(9) 0.3718(6) 0.2793(14) 0.42(3) Uiso 1 1 d D U .
OAH_15 O 0.4848(10) 0.3478(12) 0.2232(8) 0.46(4) Uiso 1 1 d D U .
CAD_15 C 0.4540(5) 0.3351(6) 0.2778(10) 0.36(2) Uiso 1 1 d D U .
FAC_15 F 0.4417(7) 0.3121(8) 0.2602(13) 0.38(2) Uiso 1 1 d D U .
FAG_15 F 0.4344(7) 0.3568(8) 0.2729(17) 0.40(3) Uiso 1 1 d D U .
FAA_15 F 0.4531(9) 0.3281(11) 0.3144(9) 0.41(3) Uiso 1 1 d D U .
OAB_16 O 0.3480(6) 0.1572(7) -0.0338(9) 0.071(12) Uiso 0.5 1 d D U P
SAE_16 S 0.3335(5) 0.1814(6) -0.0491(8) 0.192(13) Uani 0.5 1 d D U P
OAF_16 O 0.3471(10) 0.2079(8) -0.0373(17) 0.30(4) Uiso 0.5 1 d D U P
OAH_16 O 0.3312(11) 0.1811(12) -0.0886(8) 0.23(3) Uiso 0.5 1 d D U P
CAD_16 C 0.3003(6) 0.1818(9) -0.0320(11) 0.22(2) Uiso 0.5 1 d D U P
FAC_16 F 0.2968(11) 0.1646(15) -0.0018(15) 0.33(4) Uiso 0.5 1 d D U P
FAG_16 F 0.2801(8) 0.1731(14) -0.0570(16) 0.26(2) Uiso 0.5 1 d D U P
FAA_16 F 0.2919(11) 0.2087(11) -0.021(2) 0.33(4) Uiso 0.5 1 d D U P
OAB_17 O 0.3368(11) 0.1482(7) 0.5643(12) 0.34(3) Uiso 1 1 d D U .
SAE_17 S 0.3347(5) 0.1763(6) 0.5798(7) 0.338(14) Uani 1 1 d D U .
OAF_17 O 0.3154(9) 0.1770(10) 0.6111(9) 0.33(3) Uiso 1 1 d D U .
OAH_17 O 0.3623(7) 0.1877(11) 0.5900(15) 0.47(4) Uiso 1 1 d D U .
CAD_17 C 0.3207(7) 0.1982(7) 0.5482(9) 0.36(2) Uiso 1 1 d D U .
FAC_17 F 0.3374(11) 0.2019(14) 0.5175(12) 0.58(5) Uiso 1 1 d D U .
FAG_17 F 0.3165(13) 0.2252(7) 0.5621(15) 0.46(4) Uiso 1 1 d D U .
FAA_17 F 0.2947(9) 0.1895(10) 0.5347(13) 0.38(3) Uiso 1 1 d D U .
OAB_18 O 0.0750(6) 0.0750(6) 0.0796(8) 0.217(18) Uiso 1 2 d DS U P
SAE_18 S 0.0714(7) 0.0649(6) 0.1169(7) 0.254(12) Uani 0.5 1 d D U P
OAF_18 O 0.0935(12) 0.0442(8) 0.1257(12) 0.27(2) Uiso 0.5 1 d D U P
OAH_18 O 0.0434(10) 0.0526(12) 0.1226(14) 0.27(2) Uiso 0.5 1 d D U P
CAD_18 C 0.0754(7) 0.0925(7) 0.1455(8) 0.27(2) Uiso 0.5 1 d D U P
FAC_18 F 0.1029(5) 0.1029(5) 0.1474(15) 0.32(3) Uiso 1 2 d DS U P
FAG_18 F 0.0686(12) 0.0862(10) 0.1815(8) 0.27(3) Uiso 0.5 1 d D U P
FAA_18 F 0.0589(7) 0.1159(8) 0.1370(14) 0.23(2) Uiso 0.5 1 d D U P
OAB_19 O 0.1490(9) 0.1317(7) 0.6100(14) 0.25(2) Uiso 0.5 1 d D U P
SAE_19 S 0.1601(5) 0.1601(5) 0.6169(8) 0.269(13) Uani 1 2 d DS TU P
OAF_19 O 0.1405(9) 0.1812(9) 0.6019(12) 0.29(3) Uiso 0.5 1 d D U P
OAH_19 O 0.1647(8) 0.1647(8) 0.6556(8) 0.30(3) Uiso 1 2 d DS U P
CAD_19 C 0.1912(6) 0.1635(9) 0.5948(11) 0.31(2) Uiso 0.5 1 d D U P
FAC_19 F 0.2088(10) 0.1399(11) 0.596(2) 0.36(4) Uiso 0.5 1 d D U P
FAG_19 F 0.2078(10) 0.1861(11) 0.6067(18) 0.30(3) Uiso 0.5 1 d D U P
FAA_19 F 0.1883(12) 0.1685(18) 0.5576(10) 0.39(4) Uiso 0.5 1 d D U P
OAB_20 O 0.1948(8) 0.1438(14) -0.0737(15) 0.32(2) Uiso 0.5 1 d D U P
SAE_20 S 0.1689(8) 0.1598(8) -0.0668(9) 0.346(19) Uani 0.5 1 d D U P
OAF_20 O 0.1698(17) 0.1869(10) -0.0861(14) 0.36(3) Uiso 0.5 1 d D U P
OAH_20 O 0.1438(7) 0.1438(7) -0.0774(15) 0.32(3) Uiso 1 2 d DS U P
CAD_20 C 0.1664(8) 0.1664(8) -0.0218(9) 0.40(3) Uiso 1 2 d DS U P
FAC_20 F 0.1604(16) 0.1425(11) -0.0007(12) 0.37(3) Uiso 0.5 1 d D U P
FAG_20 F 0.1448(14) 0.1855(15) -0.0132(16) 0.50(5) Uiso 0.5 1 d D U P
FAA_20 F 0.1903(12) 0.1780(16) -0.0055(15) 0.43(4) Uiso 0.5 1 d D U P
OAB_21 O 0.2476(11) -0.0297(8) 0.2923(13) 0.206(19) Uiso 0.5 1 d D U P
SAE_21 S 0.2328(5) -0.0529(4) 0.2741(7) 0.154(9) Uani 0.5 1 d D U P
OAF_21 O 0.2069(8) -0.0421(12) 0.2574(16) 0.32(4) Uiso 0.5 1 d D U P
OAH_21 O 0.2506(12) -0.0671(11) 0.2473(13) 0.28(3) Uiso 0.5 1 d D U P
CAD_21 C 0.2240(9) -0.0774(7) 0.3056(10) 0.19(2) Uiso 0.5 1 d D U P
FAC_21 F 0.2129(18) -0.1024(9) 0.2911(17) 0.38(5) Uiso 0.5 1 d D U P
FAG_21 F 0.2041(14) -0.0684(14) 0.3310(15) 0.32(4) Uiso 0.5 1 d D U P
FAA_21 F 0.2467(13) -0.0868(15) 0.3265(18) 0.37(5) Uiso 0.5 1 d D U P

loop_
_atom_site_aniso_label
_atom_site_aniso_U_11
_atom_site_aniso_U_22
_atom_site_aniso_U_33
_atom_site_aniso_U_23
_atom_site_aniso_U_13
_atom_site_aniso_U_12
Pt1 0.125(2) 0.145(2) 0.0869(18) 0.0499(16) 0.0119(15) 0.0075(16)
Pt2 0.1172(11) 0.1608(13) 0.0563(9) 0.0073(18) 0.0202(15) -0.0070(9)
Pt3 0.128(2) 0.145(2) 0.0919(19) -0.0309(16) -0.0231(15) 0.0148(16)
Pt4 0.171(2) 0.171(2) 0.114(3) -0.0304(19) -0.0304(19) -0.007(3)
Pt5 0.173(2) 0.173(2) 0.098(3) 0.0069(17) 0.0069(17) -0.019(3)
Fe1 0.176(5) 0.210(6) 0.076(3) 0.004(7) -0.004(7) -0.012(4)
Fe2 0.139(6) 0.139(6) 0.112(8) 0.044(6) 0.044(6) 0.037(7)
Fe3 0.130(6) 0.130(6) 0.118(9) -0.032(5) -0.032(5) 0.014(7)
P2_5 0.129(11) 0.121(11) 0.126(12) 0.047(9) 0.020(10) 0.012(9)
P1_5 0.152(12) 0.157(12) 0.078(9) 0.061(9) 0.043(9) 0.011(10)
P2_6 0.137(12) 0.161(13) 0.120(11) 0.021(10) 0.020(10) -0.018(11)
P1_6 0.112(10) 0.193(13) 0.059(8) 0.020(9) 0.009(7) -0.007(10)
P2_7 0.152(12) 0.135(11) 0.112(11) -0.008(9) 0.017(10) 0.016(10)
P1_7 0.155(13) 0.138(12) 0.105(11) -0.029(9) -0.003(10) 0.008(10)
P2_8 0.208(16) 0.191(15) 0.221(17) 0.034(14) 0.004(14) -0.003(13)
P2_9 0.190(15) 0.241(17) 0.153(13) 0.048(13) 0.035(12) 0.006(13)
SAE_11 0.190(11) 0.221(12) 0.097(7) 0.018(14) 0.011(14) 0.017(9)
SAE_12 0.26(2) 0.201(17) 0.191(17) 0.070(14) -0.010(16) 0.017(15)
SAE_13 0.25(2) 0.190(16) 0.179(16) 0.039(13) 0.068(15) 0.028(14)
SAE_14 0.160(17) 0.152(17) 0.140(17) 0.032(14) 0.025(15) 0.036(14)
SAE_15 0.35(2) 0.34(2) 0.30(2) 0.03(2) 0.02(2) -0.04(2)
SAE_16 0.19(2) 0.18(2) 0.21(3) -0.02(2) 0.02(2) -0.01(2)
SAE_17 0.33(3) 0.35(3) 0.33(3) 0.06(2) 0.06(2) -0.01(2)
SAE_18 0.25(2) 0.26(2) 0.254(19) 0.056(18) 0.056(19) 0.026(17)
SAE_19 0.286(16) 0.286(16) 0.24(2) 0.073(14) 0.073(14) 0.106(18)
SAE_20 0.36(3) 0.34(3) 0.34(2) 0.08(2) 0.09(2) 0.09(2)
SAE_21 0.226(19) 0.122(14) 0.113(17) -0.008(16) 0.045(18) 0.061(14)

loop_
_atom_type_symbol
_atom_type_description
_atom_type_scat_dispersion_real
_atom_type_scat_dispersion_imag
_atom_type_scat_source
C C 0.0030 0.0015 'International Tables Vol C Tables 4.2.6.8 and 6.1.1.4'
H H 0.0000 0.0000 'International Tables Vol C Tables 4.2.6.8 and 6.1.1.4'
B B 0.0015 0.0007 'International Tables Vol C Tables 4.2.6.8 and 6.1.1.4'
N N 0.0058 0.0032 'International Tables Vol C Tables 4.2.6.8 and 6.1.1.4'
O O 0.0104 0.0058 'International Tables Vol C Tables 4.2.6.8 and 6.1.1.4'
F F 0.0169 0.0099 'International Tables Vol C Tables 4.2.6.8 and 6.1.1.4'
P P 0.0993 0.0910 'International Tables Vol C Tables 4.2.6.8 and 6.1.1.4'
S S 0.1211 0.1192 'International Tables Vol C Tables 4.2.6.8 and 6.1.1.4'
Fe Fe 0.3462 0.8182 'International Tables Vol C Tables 4.2.6.8 and 6.1.1.4'
Pt Pt -1.4610 8.1598 'International Tables Vol C Tables 4.2.6.8 and 6.1.1.4'

loop_
_geom_angle_atom_site_label_1
_geom_angle_atom_site_label_2
_geom_angle_atom_site_label_3
_geom_angle
_geom_angle_site_symmetry_1
_geom_angle_site_symmetry_3
N2_1 Pt1 N2_2 88.4(12) . .
N2_1 Pt1 P2_5 176.5(10) . .
N2_2 Pt1 P2_5 88.8(9) . .
N2_1 Pt1 P1_5 92.4(9) . .
N2_2 Pt1 P1_5 176.8(11) . .
P2_5 Pt1 P1_5 90.3(4) . .
N1_3 Pt2 N1_2 83.0(7) . .
N1_3 Pt2 P2_6 94.7(9) . .
N1_2 Pt2 P2_6 177.3(8) . .
N1_3 Pt2 P1_6 172.7(10) . .
N1_2 Pt2 P1_6 90.8(8) . .
P2_6 Pt2 P1_6 91.4(3) . .
P2_7 Pt3 N2_3 172.9(9) . .
P2_7 Pt3 N1_4 92.7(9) . .
N2_3 Pt3 N1_4 80.3(11) . .
P2_7 Pt3 P1_7 93.2(5) . .
N2_3 Pt3 P1_7 94.0(8) . .
N1_4 Pt3 P1_7 171.1(10) . .
P2_8 Pt4 P2_8 88.5(12) . 7
P2_8 Pt4 N2_4 175.9(12) . 7
P2_8 Pt4 N2_4 94.0(10) 7 7
P2_8 Pt4 N2_4 94.1(10) . .
P2_8 Pt4 N2_4 175.9(12) 7 .
N2_4 Pt4 N2_4 83.2(16) 7 .
N1_1 Pt5 N1_1 84.2(16) 7 .
N1_1 Pt5 P2_9 90.2(9) 7 7
N1_1 Pt5 P2_9 170.9(11) . 7
N1_1 Pt5 P2_9 170.9(11) 7 .
N1_1 Pt5 P2_9 90.2(9) . .
P2_9 Pt5 P2_9 94.5(9) 7 .
N3_4 Fe1 N3_1 80.7(17) . .
N3_4 Fe1 N5_4 85.1(15) . .
N3_1 Fe1 N5_4 118.1(14) . .
N3_4 Fe1 N4_4 88.2(15) . .
N3_1 Fe1 N4_4 149.1(15) . .
N5_4 Fe1 N4_4 89.2(14) . .
N3_4 Fe1 N5_1 147.8(16) . .
N3_1 Fe1 N5_1 83.3(14) . .
N5_4 Fe1 N5_1 78.2(15) . .
N4_4 Fe1 N5_1 118.5(14) . .
N3_4 Fe1 N4_1 121.7(16) . .
N3_1 Fe1 N4_1 84.6(15) . .
N5_4 Fe1 N4_1 148.7(15) . .
N4_4 Fe1 N4_1 76.9(18) . .
N5_1 Fe1 N4_1 84.0(13) . .
N5_2 Fe2 N5_2 80.0(19) 7 .
N5_2 Fe2 N3_2 129.0(15) 7 .
N5_2 Fe2 N3_2 82.3(12) . .
N5_2 Fe2 N3_2 82.3(12) 7 7
N5_2 Fe2 N3_2 129.0(15) . 7
N3_2 Fe2 N3_2 72.9(19) . 7
N5_2 Fe2 N4_2 143.4(15) 7 .
N5_2 Fe2 N4_2 91.2(13) . .
N3_2 Fe2 N4_2 84.0(12) . .
N3_2 Fe2 N4_2 128.1(15) 7 .
N5_2 Fe2 N4_2 91.2(13) 7 7
N5_2 Fe2 N4_2 143.4(15) . 7
N3_2 Fe2 N4_2 128.2(15) . 7
N3_2 Fe2 N4_2 84.0(12) 7 7
N4_2 Fe2 N4_2 75(2) . 7
N3_3 Fe3 N3_3 78(2) . 7
N3_3 Fe3 N5_3 88.2(12) . .
N3_3 Fe3 N5_3 136.6(15) 7 .
N3_3 Fe3 N5_3 136.6(15) . 7
N3_3 Fe3 N5_3 88.2(12) 7 7
N5_3 Fe3 N5_3 74.3(17) . 7
N3_3 Fe3 N4_3 132.7(14) . 7
N3_3 Fe3 N4_3 86.5(13) 7 7
N5_3 Fe3 N4_3 130.1(13) . 7
N5_3 Fe3 N4_3 86.1(12) 7 7
N3_3 Fe3 N4_3 86.5(13) . .
N3_3 Fe3 N4_3 132.7(14) 7 .
N5_3 Fe3 N4_3 86.1(12) . .
N5_3 Fe3 N4_3 130.1(13) 7 .
N4_3 Fe3 N4_3 72.2(18) 7 .
C42_1 C43_1 H43A_1 109.5 . .
C42_1 C43_1 H43B_1 109.5 . .
H43A_1 C43_1 H43B_1 109.5 . .
C42_1 C43_1 H43C_1 109.5 . .
H43A_1 C43_1 H43C_1 109.5 . .
H43B_1 C43_1 H43C_1 109.5 . .
C41_1 C42_1 C43_1 105(2) . .
C41_1 C42_1 H42A_1 110.7 . .
C43_1 C42_1 H42A_1 110.7 . .
C41_1 C42_1 H42B_1 110.7 . .
C43_1 C42_1 H42B_1 110.7 . .
H42A_1 C42_1 H42B_1 108.8 . .
N4_1 C41_1 C41_4 111(4) . .
N4_1 C41_1 C42_1 120(3) . .
C41_4 C41_1 C42_1 128(4) . .
C41_1 N4_1 O2_1 131(3) . .
C41_1 N4_1 Fe1 115(3) . .
O2_1 N4_1 Fe1 112(3) . .
N4_1 O2_1 B_1 116(3) . .
O3_1 B_1 O1_1 112(3) . .
O3_1 B_1 O2_1 103(2) . .
O1_1 B_1 O2_1 114(3) . .
O3_1 B_1 C1_1 109(2) . .
O1_1 B_1 C1_1 114(2) . .
O2_1 B_1 C1_1 104(2) . .
B_1 O3_1 N3_1 105(2) . .
C31_1 N3_1 O3_1 119(3) . .
C31_1 N3_1 Fe1 111(3) . .
O3_1 N3_1 Fe1 130(2) . .
N3_1 C31_1 C31_4 122(4) . .
N3_1 C31_1 C32_1 126(3) . .
C31_4 C31_1 C32_1 111(4) . .
C31_1 C32_1 C33_1 106(2) . .
C31_1 C32_1 H32A_1 110.6 . .
C33_1 C32_1 H32A_1 110.6 . .
C31_1 C32_1 H32B_1 110.6 . .
C33_1 C32_1 H32B_1 110.6 . .
H32A_1 C32_1 H32B_1 108.7 . .
C32_1 C33_1 OAB_21 161(4) . .
C32_1 C33_1 H33A_1 109.5 . .
OAB_21 C33_1 H33A_1 89.5 . .
C32_1 C33_1 H33B_1 109.5 . .
OAB_21 C33_1 H33B_1 59.7 . .
H33A_1 C33_1 H33B_1 109.5 . .
C32_1 C33_1 H33C_1 109.5 . .
OAB_21 C33_1 H33C_1 64.4 . .
H33A_1 C33_1 H33C_1 109.5 . .
H33B_1 C33_1 H33C_1 109.5 . .
N5_1 O1_1 B_1 113(3) . .
C51_1 N5_1 O1_1 121(2) . .
C51_1 N5_1 Fe1 115(3) . .
O1_1 N5_1 Fe1 122(2) . .
N5_1 C51_1 C51_4 115(3) . .
N5_1 C51_1 C52_1 121(2) . .
C51_4 C51_1 C52_1 124(3) . .
C53_1 C52_1 C51_1 106(2) . .
C53_1 C52_1 H52A_1 110.5 . .
C51_1 C52_1 H52A_1 110.5 . .
C53_1 C52_1 H52B_1 110.5 . .
C51_1 C52_1 H52B_1 110.5 . .
H52A_1 C52_1 H52B_1 108.7 . .
C52_1 C53_1 H53A_1 109.5 . .
C52_1 C53_1 H53B_1 109.5 . .
H53A_1 C53_1 H53B_1 109.5 . .
C52_1 C53_1 H53C_1 109.5 . .
H53A_1 C53_1 H53C_1 109.5 . .
H53B_1 C53_1 H53C_1 109.5 . .
C3_1 C1_1 C2_1 116(2) . .
C3_1 C1_1 B_1 121(2) . .
C2_1 C1_1 B_1 123(2) . .
C1_1 C2_1 C6_1 122(3) . .
C1_1 C2_1 H2_1 118.8 . .
C6_1 C2_1 H2_1 118.8 . .
C2_1 C6_1 C14_1 122(3) . .
C2_1 C6_1 C5_1 116(2) . .
C14_1 C6_1 C5_1 121(2) . .
C13_1 C14_1 C15_1 117(2) . .
C13_1 C14_1 C6_1 123(3) . .
C15_1 C14_1 C6_1 120(3) . .
C16_1 C15_1 C14_1 116(3) . .
C16_1 C15_1 H15_1 121.9 . .
C14_1 C15_1 H15_1 121.9 . .
C15_1 C16_1 N2_1 128(3) . .
C15_1 C16_1 H16_1 116.1 . .
N2_1 C16_1 H16_1 116.1 . .
C16_1 N2_1 C12_1 113(2) . .
C16_1 N2_1 Pt1 118(2) . .
C12_1 N2_1 Pt1 128(2) . .
C13_1 C12_1 N2_1 122(3) . .
C13_1 C12_1 H12_1 119.0 . .
N2_1 C12_1 H12_1 119.0 . .
C14_1 C13_1 C12_1 124(3) . .
C14_1 C13_1 H13_1 118.1 . .
C12_1 C13_1 H13_1 118.1 . .
C4_1 C5_1 C6_1 124(2) . .
C4_1 C5_1 H5_1 118.2 . .
C6_1 C5_1 H5_1 118.2 . .
C5_1 C4_1 C3_1 116(2) . .
C5_1 C4_1 C9_1 122(2) . .
C3_1 C4_1 C9_1 122(2) . .
C1_1 C3_1 C4_1 126(3) . .
C1_1 C3_1 H3_1 117.1 . .
C4_1 C3_1 H3_1 117.1 . .
C10_1 C9_1 C8_1 115(2) . .
C10_1 C9_1 C4_1 124(2) . .
C8_1 C9_1 C4_1 120(2) . .
C7_1 C8_1 C9_1 115(2) . .
C7_1 C8_1 H8_1 122.5 . .
C9_1 C8_1 H8_1 122.5 . .
N1_1 C7_1 C8_1 131(3) . .
N1_1 C7_1 H7_1 114.3 . .
C8_1 C7_1 H7_1 114.3 . .
C11_1 N1_1 C7_1 117(2) . .
C11_1 N1_1 Pt5 117(2) . .
C7_1 N1_1 Pt5 126(3) . .
N1_1 C11_1 C10_1 120(3) . .
N1_1 C11_1 H11_1 120.0 . .
C10_1 C11_1 H11_1 120.0 . .
C9_1 C10_1 C11_1 122(3) . .
C9_1 C10_1 H10_1 119.2 . .
C11_1 C10_1 H10_1 119.2 . .
C42_2 C43_2 H43A_2 109.5 . .
C42_2 C43_2 H43B_2 109.5 . .
H43A_2 C43_2 H43B_2 109.5 . .
C42_2 C43_2 H43C_2 109.5 . .
H43A_2 C43_2 H43C_2 109.5 . .
H43B_2 C43_2 H43C_2 109.5 . .
C41_2 C42_2 C43_2 106(2) . .
C41_2 C42_2 H42A_2 110.5 . .
C43_2 C42_2 H42A_2 110.5 . .
C41_2 C42_2 H42B_2 110.5 . .
C43_2 C42_2 H42B_2 110.5 . .
H42A_2 C42_2 H42B_2 108.7 . .
N4_2 C41_2 C41_2 113.4(17) . 7
N4_2 C41_2 C42_2 123(2) . .
C41_2 C41_2 C42_2 124(2) 7 .
C41_2 N4_2 O2_2 126(3) . .
C41_2 N4_2 Fe2 116(3) . .
O2_2 N4_2 Fe2 116(2) . .
N4_2 O2_2 B_2 116(3) . .
O3_2 B_2 O1_2 114(3) . .
O3_2 B_2 O2_2 106(2) . .
O1_2 B_2 O2_2 113(3) . .
O3_2 B_2 C1_2 109(2) . .
O1_2 B_2 C1_2 113(2) . .
O2_2 B_2 C1_2 100.6(19) . .
B_2 O3_2 N3_2 111(3) . .
C31_2 N3_2 O3_2 118(2) . .
C31_2 N3_2 Fe2 120(2) . .
O3_2 N3_2 Fe2 121(2) . .
N3_2 C31_2 C31_2 111.6(16) . 7
N3_2 C31_2 C32_2 127(2) . .
C31_2 C31_2 C32_2 121(2) 7 .
C31_2 C32_2 C33_2 105(2) . .
C31_2 C32_2 H32A_2 110.8 . .
C33_2 C32_2 H32A_2 110.8 . .
C31_2 C32_2 H32B_2 110.8 . .
C33_2 C32_2 H32B_2 110.8 . .
H32A_2 C32_2 H32B_2 108.9 . .
C32_2 C33_2 H33A_2 109.5 . .
C32_2 C33_2 H33B_2 109.5 . .
H33A_2 C33_2 H33B_2 109.5 . .
C32_2 C33_2 H33C_2 109.5 . .
H33A_2 C33_2 H33C_2 109.5 . .
H33B_2 C33_2 H33C_2 109.5 . .
N5_2 O1_2 B_2 111(2) . .
C51_2 N5_2 O1_2 117(2) . .
C51_2 N5_2 Fe2 111(2) . .
O1_2 N5_2 Fe2 128(2) . .
N5_2 C51_2 C51_2 113.2(15) . 7
N5_2 C51_2 C52_2 127(2) . .
C51_2 C51_2 C52_2 120(2) 7 .
C51_2 C52_2 C53_2 106(2) . .
C51_2 C52_2 H52A_2 110.5 . .
C53_2 C52_2 H52A_2 110.5 . .
C51_2 C52_2 H52B_2 110.5 . .
C53_2 C52_2 H52B_2 110.5 . .
H52A_2 C52_2 H52B_2 108.7 . .
C52_2 C53_2 H53A_2 109.5 . .
C52_2 C53_2 H53B_2 109.5 . .
H53A_2 C53_2 H53B_2 109.5 . .
C52_2 C53_2 H53C_2 109.5 . .
H53A_2 C53_2 H53C_2 109.5 . .
H53B_2 C53_2 H53C_2 109.5 . .
C3_2 C1_2 C2_2 117(2) . .
C3_2 C1_2 B_2 122(2) . .
C2_2 C1_2 B_2 121(2) . .
C1_2 C2_2 C6_2 122(2) . .
C1_2 C2_2 H2_2 119.2 . .
C6_2 C2_2 H2_2 119.2 . .
C2_2 C6_2 C14_2 121(2) . .
C2_2 C6_2 C5_2 117(2) . .
C14_2 C6_2 C5_2 122(2) . .
C13_2 C14_2 C15_2 120(2) . .
C13_2 C14_2 C6_2 124(2) . .
C15_2 C14_2 C6_2 116(2) . .
C16_2 C15_2 C14_2 116(2) . .
C16_2 C15_2 H15_2 121.9 . .
C14_2 C15_2 H15_2 121.9 . .
C15_2 C16_2 N2_2 125(3) . .
C15_2 C16_2 H16_2 117.7 . .
N2_2 C16_2 H16_2 117.7 . .
C16_2 N2_2 C12_2 116(2) . .
C16_2 N2_2 Pt1 126(2) . .
C12_2 N2_2 Pt1 118(2) . .
N2_2 C12_2 C13_2 122(2) . .
N2_2 C12_2 H12_2 118.9 . .
C13_2 C12_2 H12_2 118.9 . .
C14_2 C13_2 C12_2 120(2) . .
C14_2 C13_2 H13_2 120.0 . .
C12_2 C13_2 H13_2 120.0 . .
C4_2 C5_2 C6_2 123(2) . .
C4_2 C5_2 H5_2 118.5 . .
C6_2 C5_2 H5_2 118.5 . .
C5_2 C4_2 C3_2 117(2) . .
C5_2 C4_2 C9_2 122(2) . .
C3_2 C4_2 C9_2 121(2) . .
C1_2 C3_2 C4_2 124(2) . .
C1_2 C3_2 H3_2 117.8 . .
C4_2 C3_2 H3_2 117.8 . .
C8_2 C9_2 C10_2 116(2) . .
C8_2 C9_2 C4_2 121(2) . .
C10_2 C9_2 C4_2 123(2) . .
C7_2 C8_2 C9_2 117(2) . .
C7_2 C8_2 H8_2 121.4 . .
C9_2 C8_2 H8_2 121.4 . .
N1_2 C7_2 C8_2 129(2) . .
N1_2 C7_2 H7_2 115.5 . .
C8_2 C7_2 H7_2 115.5 . .
C11_2 N1_2 C7_2 116(2) . .
C11_2 N1_2 Pt2 121(2) . .
C7_2 N1_2 Pt2 122(2) . .
N1_2 C11_2 C10_2 124(2) . .
N1_2 C11_2 H11_2 118.2 . .
C10_2 C11_2 H11_2 118.2 . .
C9_2 C10_2 C11_2 118(2) . .
C9_2 C10_2 H10_2 120.8 . .
C11_2 C10_2 H10_2 120.8 . .
C42_3 C43_3 H43A_3 109.5 . .
C42_3 C43_3 H43B_3 109.5 . .
H43A_3 C43_3 H43B_3 109.5 . .
C42_3 C43_3 H43C_3 109.5 . .
H43A_3 C43_3 H43C_3 109.5 . .
H43B_3 C43_3 H43C_3 109.5 . .
C41_3 C42_3 C43_3 105(2) . .
C41_3 C42_3 H42A_3 110.8 . .
C43_3 C42_3 H42A_3 110.8 . .
C41_3 C42_3 H42B_3 110.8 . .
C43_3 C42_3 H42B_3 110.8 . .
H42A_3 C42_3 H42B_3 108.8 . .
N4_3 C41_3 C41_3 113.3(15) . 7
N4_3 C41_3 C42_3 120(2) . .
C41_3 C41_3 C42_3 126(2) 7 .
C41_3 N4_3 O2_3 123(2) . .
C41_3 N4_3 Fe3 115(2) . .
O2_3 N4_3 Fe3 117(2) . .
N4_3 O2_3 B_3 114(2) . .
O3_3 B_3 O1_3 115(3) . .
O3_3 B_3 O2_3 108(2) . .
O1_3 B_3 O2_3 113(2) . .
O3_3 B_3 C1_3 103(2) . .
O1_3 B_3 C1_3 112(2) . .
O2_3 B_3 C1_3 106(2) . .
B_3 O3_3 N3_3 110(2) . .
C31_3 N3_3 O3_3 115(2) . .
C31_3 N3_3 Fe3 116(2) . .
O3_3 N3_3 Fe3 125(2) . .
N3_3 C31_3 C31_3 109.3(15) . 7
N3_3 C31_3 C32_3 129(2) . .
C31_3 C31_3 C32_3 122(2) 7 .
C31_3 C32_3 C33_3 106(2) . .
C31_3 C32_3 H32A_3 110.6 . .
C33_3 C32_3 H32A_3 110.6 . .
C31_3 C32_3 H32B_3 110.6 . .
C33_3 C32_3 H32B_3 110.6 . .
H32A_3 C32_3 H32B_3 108.7 . .
C32_3 C33_3 H33A_3 109.5 . .
C32_3 C33_3 H33B_3 109.5 . .
H33A_3 C33_3 H33B_3 109.5 . .
C32_3 C33_3 H33C_3 109.5 . .
H33A_3 C33_3 H33C_3 109.5 . .
H33B_3 C33_3 H33C_3 109.5 . .
N5_3 O1_3 B_3 113(2) . .
C51_3 N5_3 O1_3 116(2) . .
C51_3 N5_3 Fe3 119(2) . .
O1_3 N5_3 Fe3 123(2) . .
N5_3 C51_3 C51_3 111.3(14) . 7
N5_3 C51_3 C52_3 124(2) . .
C51_3 C51_3 C52_3 124.3(19) 7 .
C53_3 C52_3 C51_3 109(2) . .
C53_3 C52_3 H52A_3 110.0 . .
C51_3 C52_3 H52A_3 110.0 . .
C53_3 C52_3 H52B_3 110.0 . .
C51_3 C52_3 H52B_3 110.0 . .
H52A_3 C52_3 H52B_3 108.3 . .
C52_3 C53_3 H53A_3 109.5 . .
C52_3 C53_3 H53B_3 109.5 . .
H53A_3 C53_3 H53B_3 109.5 . .
C52_3 C53_3 H53C_3 109.5 . .
H53A_3 C53_3 H53C_3 109.5 . .
H53B_3 C53_3 H53C_3 109.5 . .
C3_3 C1_3 C2_3 118(2) . .
C3_3 C1_3 B_3 121(2) . .
C2_3 C1_3 B_3 121(2) . .
C1_3 C2_3 C6_3 120(2) . .
C1_3 C2_3 H2_3 119.8 . .
C6_3 C2_3 H2_3 119.8 . .
C2_3 C6_3 C14_3 122(2) . .
C2_3 C6_3 C5_3 117(2) . .
C14_3 C6_3 C5_3 120(2) . .
C13_3 C14_3 C15_3 118(2) . .
C13_3 C14_3 C6_3 122(2) . .
C15_3 C14_3 C6_3 119(2) . .
C16_3 C15_3 C14_3 115(2) . .
C16_3 C15_3 H15_3 122.3 . .
C14_3 C15_3 H15_3 122.3 . .
N2_3 C16_3 C15_3 127(2) . .
N2_3 C16_3 H16_3 116.7 . .
C15_3 C16_3 H16_3 116.7 . .
C16_3 N2_3 C12_3 116(2) . .
C16_3 N2_3 Pt3 120(2) . .
C12_3 N2_3 Pt3 122(2) . .
C13_3 C12_3 N2_3 121(2) . .
C13_3 C12_3 H12_3 119.4 . .
N2_3 C12_3 H12_3 119.4 . .
C14_3 C13_3 C12_3 122(2) . .
C14_3 C13_3 H13_3 118.9 . .
C12_3 C13_3 H13_3 118.9 . .
C4_3 C5_3 C6_3 123(2) . .
C4_3 C5_3 H5_3 118.5 . .
C6_3 C5_3 H5_3 118.5 . .
C5_3 C4_3 C3_3 116(2) . .
C5_3 C4_3 C9_3 122(2) . .
C3_3 C4_3 C9_3 122(2) . .
C1_3 C3_3 C4_3 125(2) . .
C1_3 C3_3 H3_3 117.6 . .
C4_3 C3_3 H3_3 117.6 . .
C8_3 C9_3 C10_3 115(2) . .
C8_3 C9_3 C4_3 121(2) . .
C10_3 C9_3 C4_3 123(2) . .
C7_3 C8_3 C9_3 116(2) . .
C7_3 C8_3 H8_3 122.0 . .
C9_3 C8_3 H8_3 122.0 . .
N1_3 C7_3 C8_3 130(2) . .
N1_3 C7_3 H7_3 115.0 . .
C8_3 C7_3 H7_3 115.0 . .
C11_3 N1_3 C7_3 116(2) . .
C11_3 N1_3 Pt2 117(2) . .
C7_3 N1_3 Pt2 127(2) . .
N1_3 C11_3 C10_3 122(2) . .
N1_3 C11_3 H11_3 118.9 . .
C10_3 C11_3 H11_3 118.9 . .
C9_3 C10_3 C11_3 120(2) . .
C9_3 C10_3 H10_3 120.1 . .
C11_3 C10_3 H10_3 120.1 . .
C42_4 C43_4 H43A_4 109.5 . .
C42_4 C43_4 H43B_4 109.5 . .
H43A_4 C43_4 H43B_4 109.5 . .
C42_4 C43_4 H43C_4 109.5 . .
H43A_4 C43_4 H43C_4 109.5 . .
H43B_4 C43_4 H43C_4 109.5 . .
C41_4 C42_4 C43_4 103.1(19) . .
C41_4 C42_4 H42A_4 111.1 . .
C43_4 C42_4 H42A_4 111.1 . .
C41_4 C42_4 H42B_4 111.1 . .
C43_4 C42_4 H42B_4 111.1 . .
H42A_4 C42_4 H42B_4 109.1 . .
N4_4 C41_4 C41_1 116(4) . .
N4_4 C41_4 C42_4 118(3) . .
C41_1 C41_4 C42_4 126(5) . .
C41_4 N4_4 O2_4 126(3) . .
C41_4 N4_4 Fe1 115(3) . .
O2_4 N4_4 Fe1 117(2) . .
N4_4 O2_4 B_4 116(3) . .
O3_4 B_4 O1_4 112(3) . .
O3_4 B_4 O2_4 105(2) . .
O1_4 B_4 O2_4 114(3) . .
O3_4 B_4 C1_4 108(2) . .
O1_4 B_4 C1_4 115(2) . .
O2_4 B_4 C1_4 102.5(19) . .
B_4 O3_4 N3_4 109(3) . .
C31_4 N3_4 O3_4 113(2) . .
C31_4 N3_4 Fe1 123(3) . .
O3_4 N3_4 Fe1 124(2) . .
N3_4 C31_4 C31_1 102(3) . .
N3_4 C31_4 C32_4 120(3) . .
C31_1 C31_4 C32_4 138(4) . .
C31_4 C32_4 C33_4 102.5(19) . .
C31_4 C32_4 H32A_4 111.3 . .
C33_4 C32_4 H32A_4 111.3 . .
C31_4 C32_4 H32B_4 111.3 . .
C33_4 C32_4 H32B_4 111.3 . .
H32A_4 C32_4 H32B_4 109.2 . .
C32_4 C33_4 H33A_4 109.5 . .
C32_4 C33_4 H33B_4 109.5 . .
H33A_4 C33_4 H33B_4 109.5 . .
C32_4 C33_4 H33C_4 109.5 . .
H33A_4 C33_4 H33C_4 109.5 . .
H33B_4 C33_4 H33C_4 109.5 . .
N5_4 O1_4 B_4 113(3) . .
C51_4 N5_4 O1_4 118(2) . .
C51_4 N5_4 Fe1 120(3) . .
O1_4 N5_4 Fe1 122(2) . .
N5_4 C51_4 C51_1 111(3) . .
N5_4 C51_4 C52_4 119(2) . .
C51_1 C51_4 C52_4 130(4) . .
C53_4 C52_4 C51_4 107(2) . .
C53_4 C52_4 H52A_4 110.2 . .
C51_4 C52_4 H52A_4 110.2 . .
C53_4 C52_4 H52B_4 110.2 . .
C51_4 C52_4 H52B_4 110.2 . .
H52A_4 C52_4 H52B_4 108.5 . .
C52_4 C53_4 H53A_4 109.5 . .
C52_4 C53_4 H53B_4 109.5 . .
H53A_4 C53_4 H53B_4 109.5 . .
C52_4 C53_4 H53C_4 109.5 . .
H53A_4 C53_4 H53C_4 109.5 . .
H53B_4 C53_4 H53C_4 109.5 . .
C2_4 C1_4 C3_4 116(2) . .
C2_4 C1_4 B_4 124(2) . .
C3_4 C1_4 B_4 120(2) . .
C1_4 C2_4 C6_4 122(3) . .
C1_4 C2_4 H2_4 118.8 . .
C6_4 C2_4 H2_4 118.8 . .
C2_4 C6_4 C14_4 122(3) . .
C2_4 C6_4 C5_4 116(2) . .
C14_4 C6_4 C5_4 121(2) . .
C13_4 C14_4 C15_4 118(3) . .
C13_4 C14_4 C6_4 123(3) . .
C15_4 C14_4 C6_4 119(3) . .
C16_4 C15_4 C14_4 117(3) . .
C16_4 C15_4 H15_4 121.3 . .
C14_4 C15_4 H15_4 121.3 . .
C15_4 C16_4 N2_4 125(3) . .
C15_4 C16_4 H16_4 117.5 . .
N2_4 C16_4 H16_4 117.5 . .
C12_4 N2_4 C16_4 115(2) . .
C12_4 N2_4 Pt4 121(2) . .
C16_4 N2_4 Pt4 124(2) . .
C13_4 C12_4 N2_4 123(3) . .
C13_4 C12_4 FAC_20 108(3) . .
N2_4 C12_4 FAC_20 111(4) . .
C13_4 C12_4 H12_4 118.7 . .
N2_4 C12_4 H12_4 118.7 . .
FAC_20 C12_4 H12_4 45.5 . .
C14_4 C13_4 C12_4 122(3) . .
C14_4 C13_4 H13_4 119.0 . .
C12_4 C13_4 H13_4 119.0 . .
C4_4 C5_4 C6_4 122(2) . .
C4_4 C5_4 H5_4 119.0 . .
C6_4 C5_4 H5_4 119.0 . .
C5_4 C4_4 C3_4 117(2) . .
C5_4 C4_4 C9_4 123(2) . .
C3_4 C4_4 C9_4 119(2) . .
C1_4 C3_4 C4_4 125(3) . .
C1_4 C3_4 H3_4 117.5 . .
C4_4 C3_4 H3_4 117.5 . .
C10_4 C9_4 C8_4 115(2) . .
C10_4 C9_4 C4_4 123(2) . .
C8_4 C9_4 C4_4 121(2) . .
C7_4 C8_4 C9_4 117(3) . .
C7_4 C8_4 H8_4 121.7 . .
C9_4 C8_4 H8_4 121.7 . .
N1_4 C7_4 C8_4 130(3) . .
N1_4 C7_4 H7_4 115.1 . .
C8_4 C7_4 H7_4 115.1 . .
C11_4 N1_4 C7_4 116(3) . .
C11_4 N1_4 Pt3 123(2) . .
C7_4 N1_4 Pt3 120(2) . .
N1_4 C11_4 C10_4 122(3) . .
N1_4 C11_4 H11_4 118.9 . .
C10_4 C11_4 H11_4 118.9 . .
C9_4 C10_4 C11_4 120(2) . .
C9_4 C10_4 H10_4 120.1 . .
C11_4 C10_4 H10_4 120.1 . .
C02_5 C01_5 P1_5 121(2) . .
C02_5 C01_5 H01A_5 107.2 . .
P1_5 C01_5 H01A_5 107.2 . .
C02_5 C01_5 H01B_5 107.2 . .
P1_5 C01_5 H01B_5 107.2 . .
H01A_5 C01_5 H01B_5 106.8 . .
C02_5 C03_5 P2_5 108(2) . .
C02_5 C03_5 H03A_5 110.1 . .
P2_5 C03_5 H03A_5 110.1 . .
C02_5 C03_5 H03B_5 110.1 . .
P2_5 C03_5 H03B_5 110.1 . .
H03A_5 C03_5 H03B_5 108.4 . .
C23_5 C24_5 C19_5 120.0 . .
C23_5 C24_5 H24_5 120.0 . .
C19_5 C24_5 H24_5 120.0 . .
C22_5 C23_5 C24_5 120.0 . .
C22_5 C23_5 H23_5 120.0 . .
C24_5 C23_5 H23_5 120.0 . .
C23_5 C22_5 C21_5 120.0 . .
C23_5 C22_5 H22_5 120.0 . .
C21_5 C22_5 H22_5 120.0 . .
C22_5 C21_5 C20_5 120.0 . .
C22_5 C21_5 H21_5 120.0 . .
C20_5 C21_5 H21_5 120.0 . .
C19_5 C20_5 C21_5 120.0 . .
C19_5 C20_5 H20_5 120.0 . .
C21_5 C20_5 H20_5 120.0 . .
C20_5 C19_5 C24_5 120.0 . .
C20_5 C19_5 P2_5 122.5(17) . .
C24_5 C19_5 P2_5 117.5(17) . .
C19_5 P2_5 C13_5 103.7(13) . .
C19_5 P2_5 C03_5 106.1(16) . .
C13_5 P2_5 C03_5 101.4(14) . .
C19_5 P2_5 Pt1 114.0(11) . .
C13_5 P2_5 Pt1 112.9(11) . .
C03_5 P2_5 Pt1 117.1(13) . .
C18_5 C13_5 C14_5 120.0 . .
C18_5 C13_5 P2_5 120.6(17) . .
C14_5 C13_5 P2_5 118.2(16) . .
C13_5 C18_5 C17_5 120.0 . .
C13_5 C18_5 H18_5 120.0 . .
C17_5 C18_5 H18_5 120.0 . .
C16_5 C17_5 C18_5 120.0 . .
C16_5 C17_5 H17_5 120.0 . .
C18_5 C17_5 H17_5 120.0 . .
C15_5 C16_5 C17_5 120.0 . .
C15_5 C16_5 H16_5 120.0 . .
C17_5 C16_5 H16_5 120.0 . .
C16_5 C15_5 C14_5 120.0 . .
C16_5 C15_5 H15_5 120.0 . .
C14_5 C15_5 H15_5 120.0 . .
C15_5 C14_5 C13_5 120.0 . .
C15_5 C14_5 H14_5 120.0 . .
C13_5 C14_5 H14_5 120.0 . .
C03_5 C02_5 C01_5 112(2) . .
C03_5 C02_5 H02A_5 109.3 . .
C01_5 C02_5 H02A_5 109.3 . .
C03_5 C02_5 H02B_5 109.3 . .
C01_5 C02_5 H02B_5 109.3 . .
H02A_5 C02_5 H02B_5 107.9 . .
C01_5 P1_5 C6_5 104.0(18) . .
C01_5 P1_5 C7_5 107.6(16) . .
C6_5 P1_5 C7_5 106.7(13) . .
C01_5 P1_5 Pt1 114.4(16) . .
C6_5 P1_5 Pt1 114.7(12) . .
C7_5 P1_5 Pt1 108.9(11) . .
C5_5 C6_5 C1_5 120.0 . .
C5_5 C6_5 P1_5 121.4(18) . .
C1_5 C6_5 P1_5 118.3(18) . .
C4_5 C5_5 C6_5 120.0 . .
C4_5 C5_5 H5_5 120.0 . .
C6_5 C5_5 H5_5 120.0 . .
C3_5 C4_5 C5_5 120.0 . .
C3_5 C4_5 H4_5 120.0 . .
C5_5 C4_5 H4_5 120.0 . .
C4_5 C3_5 C2_5 120.0 . .
C4_5 C3_5 H3_5 120.0 . .
C2_5 C3_5 H3_5 120.0 . .
C1_5 C2_5 C3_5 120.0 . .
C1_5 C2_5 H2_5 120.0 . .
C3_5 C2_5 H2_5 120.0 . .
C2_5 C1_5 C6_5 120.0 . .
C2_5 C1_5 H1_5 120.0 . .
C6_5 C1_5 H1_5 120.0 . .
C11_5 C12_5 C7_5 120.0 . .
C11_5 C12_5 H12_5 120.0 . .
C7_5 C12_5 H12_5 120.0 . .
C12_5 C11_5 C10_5 120.0 . .
C12_5 C11_5 H11_5 120.0 . .
C10_5 C11_5 H11_5 120.0 . .
C9_5 C10_5 C11_5 120.0 . .
C9_5 C10_5 H10_5 120.0 . .
C11_5 C10_5 H10_5 120.0 . .
C8_5 C9_5 C10_5 120.0 . .
C8_5 C9_5 H9_5 120.0 . .
C10_5 C9_5 H9_5 120.0 . .
C9_5 C8_5 C7_5 120.0 . .
C9_5 C8_5 H8_5 120.0 . .
C7_5 C8_5 H8_5 120.0 . .
C8_5 C7_5 C12_5 120.0 . .
C8_5 C7_5 P1_5 120.4(16) . .
C12_5 C7_5 P1_5 119.3(16) . .
C02_6 C01_6 P1_6 123(3) . .
C02_6 C01_6 H01A_6 106.5 . .
P1_6 C01_6 H01A_6 106.5 . .
C02_6 C01_6 H01B_6 106.5 . .
P1_6 C01_6 H01B_6 106.5 . .
H01A_6 C01_6 H01B_6 106.5 . .
C02_6 C03_6 P2_6 106(2) . .
C02_6 C03_6 H03A_6 110.5 . .
P2_6 C03_6 H03A_6 110.5 . .
C02_6 C03_6 H03B_6 110.5 . .
P2_6 C03_6 H03B_6 110.5 . .
H03A_6 C03_6 H03B_6 108.7 . .
C23_6 C24_6 C19_6 120.0 . .
C23_6 C24_6 H24_6 120.0 . .
C19_6 C24_6 H24_6 120.0 . .
C24_6 C23_6 C22_6 120.0 . .
C24_6 C23_6 H23_6 120.0 . .
C22_6 C23_6 H23_6 120.0 . .
C23_6 C22_6 C21_6 120.0 . .
C23_6 C22_6 H22_6 120.0 . .
C21_6 C22_6 H22_6 120.0 . .
C20_6 C21_6 C22_6 120.0 . .
C20_6 C21_6 H21_6 120.0 . .
C22_6 C21_6 H21_6 120.0 . .
C21_6 C20_6 C19_6 120.0 . .
C21_6 C20_6 H20_6 120.0 . .
C19_6 C20_6 H20_6 120.0 . .
C20_6 C19_6 C24_6 120.0 . .
C20_6 C19_6 P2_6 122(2) . .
C24_6 C19_6 P2_6 117.5(19) . .
C19_6 P2_6 C13_6 105.4(15) . .
C19_6 P2_6 C03_6 107.0(16) . .
C13_6 P2_6 C03_6 102.0(15) . .
C19_6 P2_6 Pt2 119.1(13) . .
C13_6 P2_6 Pt2 108.7(12) . .
C03_6 P2_6 Pt2 113.1(14) . .
C18_6 C13_6 C14_6 120.0 . .
C18_6 C13_6 P2_6 123.2(17) . .
C14_6 C13_6 P2_6 116.7(17) . .
C13_6 C18_6 C17_6 120.0 . .
C13_6 C18_6 H18_6 120.0 . .
C17_6 C18_6 H18_6 120.0 . .
C16_6 C17_6 C18_6 120.0 . .
C16_6 C17_6 H17_6 120.0 . .
C18_6 C17_6 H17_6 120.0 . .
C15_6 C16_6 C17_6 120.0 . .
C15_6 C16_6 H16_6 120.0 . .
C17_6 C16_6 H16_6 120.0 . .
C16_6 C15_6 C14_6 120.0 . .
C16_6 C15_6 H15_6 120.0 . .
C14_6 C15_6 H15_6 120.0 . .
C15_6 C14_6 C13_6 120.0 . .
C15_6 C14_6 H14_6 120.0 . .
C13_6 C14_6 H14_6 120.0 . .
C03_6 C02_6 C01_6 112(2) . .
C03_6 C02_6 H02A_6 109.2 . .
C01_6 C02_6 H02A_6 109.2 . .
C03_6 C02_6 H02B_6 109.2 . .
C01_6 C02_6 H02B_6 109.2 . .
H02A_6 C02_6 H02B_6 107.9 . .
C01_6 P1_6 C6_6 104.0(17) . .
C01_6 P1_6 C7_6 106.4(16) . .
C6_6 P1_6 C7_6 104.4(13) . .
C01_6 P1_6 Pt2 116.5(16) . .
C6_6 P1_6 Pt2 110.8(12) . .
C7_6 P1_6 Pt2 113.6(11) . .
C5_6 C6_6 C1_6 120.0 . .
C5_6 C6_6 P1_6 119.1(18) . .
C1_6 C6_6 P1_6 120.8(18) . .
C6_6 C5_6 C4_6 120.0 . .
C6_6 C5_6 H5_6 120.0 . .
C4_6 C5_6 H5_6 120.0 . .
C3_6 C4_6 C5_6 120.0 . .
C3_6 C4_6 H4_6 120.0 . .
C5_6 C4_6 H4_6 120.0 . .
C4_6 C3_6 C2_6 120.0 . .
C4_6 C3_6 H3_6 120.0 . .
C2_6 C3_6 H3_6 120.0 . .
C3_6 C2_6 C1_6 120.0 . .
C3_6 C2_6 H2_6 120.0 . .
C1_6 C2_6 H2_6 120.0 . .
C2_6 C1_6 C6_6 120.0 . .
C2_6 C1_6 H1_6 120.0 . .
C6_6 C1_6 H1_6 120.0 . .
C11_6 C12_6 C7_6 120.0 . .
C11_6 C12_6 H12_6 120.0 . .
C7_6 C12_6 H12_6 120.0 . .
C12_6 C11_6 C10_6 120.0 . .
C12_6 C11_6 H11_6 120.0 . .
C10_6 C11_6 H11_6 120.0 . .
C9_6 C10_6 C11_6 120.0 . .
C9_6 C10_6 H10_6 120.0 . .
C11_6 C10_6 H10_6 120.0 . .
C8_6 C9_6 C10_6 120.0 . .
C8_6 C9_6 H9_6 120.0 . .
C10_6 C9_6 H9_6 120.0 . .
C9_6 C8_6 C7_6 120.0 . .
C9_6 C8_6 H8_6 120.0 . .
C7_6 C8_6 H8_6 120.0 . .
C8_6 C7_6 C12_6 120.0 . .
C8_6 C7_6 P1_6 119.6(16) . .
C12_6 C7_6 P1_6 119.1(16) . .
C02_7 C01_7 P1_7 118(2) . .
C02_7 C01_7 H01A_7 107.8 . .
P1_7 C01_7 H01A_7 107.8 . .
C02_7 C01_7 H01B_7 107.8 . .
P1_7 C01_7 H01B_7 107.8 . .
H01A_7 C01_7 H01B_7 107.2 . .
C02_7 C03_7 P2_7 108(2) . .
C02_7 C03_7 H03A_7 110.0 . .
P2_7 C03_7 H03A_7 110.0 . .
C02_7 C03_7 H03B_7 110.0 . .
P2_7 C03_7 H03B_7 110.0 . .
H03A_7 C03_7 H03B_7 108.4 . .
C23_7 C24_7 C19_7 120.0 . .
C23_7 C24_7 H24_7 120.0 . .
C19_7 C24_7 H24_7 120.0 . .
C22_7 C23_7 C24_7 120.0 . .
C22_7 C23_7 H23_7 120.0 . .
C24_7 C23_7 H23_7 120.0 . .
C23_7 C22_7 C21_7 120.0 . .
C23_7 C22_7 H22_7 120.0 . .
C21_7 C22_7 H22_7 120.0 . .
C20_7 C21_7 C22_7 120.0 . .
C20_7 C21_7 H21_7 120.0 . .
C22_7 C21_7 H21_7 120.0 . .
C21_7 C20_7 C19_7 120.0 . .
C21_7 C20_7 H20_7 120.0 . .
C19_7 C20_7 H20_7 120.0 . .
C20_7 C19_7 C24_7 120.0 . .
C20_7 C19_7 P2_7 120.7(18) . .
C24_7 C19_7 P2_7 119.2(18) . .
C19_7 P2_7 C13_7 104.2(14) . .
C19_7 P2_7 C03_7 106.9(16) . .
C13_7 P2_7 C03_7 102.8(15) . .
C19_7 P2_7 Pt3 112.1(12) . .
C13_7 P2_7 Pt3 112.9(13) . .
C03_7 P2_7 Pt3 116.8(14) . .
C18_7 C13_7 C14_7 120.0 . .
C18_7 C13_7 P2_7 121.9(18) . .
C14_7 C13_7 P2_7 116.6(18) . .
C17_7 C18_7 C13_7 120.0 . .
C17_7 C18_7 H18_7 120.0 . .
C13_7 C18_7 H18_7 120.0 . .
C18_7 C17_7 C16_7 120.0 . .
C18_7 C17_7 H17_7 120.0 . .
C16_7 C17_7 H17_7 120.0 . .
C15_7 C16_7 C17_7 120.0 . .
C15_7 C16_7 H16_7 120.0 . .
C17_7 C16_7 H16_7 120.0 . .
C16_7 C15_7 C14_7 120.0 . .
C16_7 C15_7 H15_7 120.0 . .
C14_7 C15_7 H15_7 120.0 . .
C15_7 C14_7 C13_7 120.0 . .
C15_7 C14_7 H14_7 120.0 . .
C13_7 C14_7 H14_7 120.0 . .
C03_7 C02_7 C01_7 110(2) . .
C03_7 C02_7 H02A_7 109.6 . .
C01_7 C02_7 H02A_7 109.6 . .
C03_7 C02_7 H02B_7 109.6 . .
C01_7 C02_7 H02B_7 109.6 . .
H02A_7 C02_7 H02B_7 108.1 . .
C01_7 P1_7 C6_7 103.3(17) . .
C01_7 P1_7 C7_7 105.7(16) . .
C6_7 P1_7 C7_7 107.3(14) . .
C01_7 P1_7 Pt3 117.7(15) . .
C6_7 P1_7 Pt3 114.7(13) . .
C7_7 P1_7 Pt3 107.5(11) . .
C5_7 C6_7 C1_7 120.0 . .
C5_7 C6_7 P1_7 121(2) . .
C1_7 C6_7 P1_7 119(2) . .
C4_7 C5_7 C6_7 120.0 . .
C4_7 C5_7 H5_7 120.0 . .
C6_7 C5_7 H5_7 120.0 . .
C5_7 C4_7 C3_7 120.0 . .
C5_7 C4_7 H4_7 120.0 . .
C3_7 C4_7 H4_7 120.0 . .
C2_7 C3_7 C4_7 120.0 . .
C2_7 C3_7 H3_7 120.0 . .
C4_7 C3_7 H3_7 120.0 . .
C1_7 C2_7 C3_7 120.0 . .
C1_7 C2_7 H2_7 120.0 . .
C3_7 C2_7 H2_7 120.0 . .
C2_7 C1_7 C6_7 120.0 . .
C2_7 C1_7 H1_7 120.0 . .
C6_7 C1_7 H1_7 120.0 . .
C11_7 C12_7 C7_7 120.0 . .
C11_7 C12_7 H12_7 120.0 . .
C7_7 C12_7 H12_7 120.0 . .
C12_7 C11_7 C10_7 120.0 . .
C12_7 C11_7 H11_7 120.0 . .
C10_7 C11_7 H11_7 120.0 . .
C9_7 C10_7 C11_7 120.0 . .
C9_7 C10_7 H10_7 120.0 . .
C11_7 C10_7 H10_7 120.0 . .
C10_7 C9_7 C8_7 120.0 . .
C10_7 C9_7 H9_7 120.0 . .
C8_7 C9_7 H9_7 120.0 . .
C7_7 C8_7 C9_7 120.0 . .
C7_7 C8_7 H8_7 120.0 . .
C9_7 C8_7 H8_7 120.0 . .
C8_7 C7_7 C12_7 120.0 . .
C8_7 C7_7 P1_7 120.2(15) . .
C12_7 C7_7 P1_7 119.8(15) . .
C02_8 C03_8 C02_8 112(8) . 7
C02_8 C03_8 H03A_8 109.1 . .
C02_8 C03_8 H03A_8 109.1 7 .
C02_8 C03_8 H03B_8 109.1 . .
C02_8 C03_8 H03B_8 109.1 7 .
H03A_8 C03_8 H03B_8 107.9 . .
C23_8 C24_8 C19_8 120.0 . .
C23_8 C24_8 H24_8 120.0 . .
C19_8 C24_8 H24_8 120.0 . .
C24_8 C23_8 C22_8 120.0 . .
C24_8 C23_8 H23_8 120.0 . .
C22_8 C23_8 H23_8 120.0 . .
C21_8 C22_8 C23_8 120.0 . .
C21_8 C22_8 H22_8 120.0 . .
C23_8 C22_8 H22_8 120.0 . .
C22_8 C21_8 C20_8 120.0 . .
C22_8 C21_8 H21_8 120.0 . .
C20_8 C21_8 H21_8 120.0 . .
C21_8 C20_8 C19_8 120.0 . .
C21_8 C20_8 H20_8 120.0 . .
C19_8 C20_8 H20_8 120.0 . .
C20_8 C19_8 C24_8 120.0 . .
C20_8 C19_8 P2_8 113(4) . .
C24_8 C19_8 P2_8 121(4) . .
C18_8 P2_8 C02_8 100(2) . .
C18_8 P2_8 C19_8 109.5(19) . .
C02_8 P2_8 C19_8 105(2) . .
C18_8 P2_8 Pt4 111.6(16) . .
C02_8 P2_8 Pt4 120(2) . .
C19_8 P2_8 Pt4 110.5(17) . .
C18_8 C13_8 C14_8 120.0 . .
C13_8 C18_8 C17_8 120.0 . .
C13_8 C18_8 P2_8 122(3) . .
C17_8 C18_8 P2_8 118(3) . .
C13_8 C18_8 H18_8 120.0 . .
C17_8 C18_8 H18_8 120.0 . .
P2_8 C18_8 H18_8 3.2 . .
C16_8 C17_8 C18_8 120.0 . .
C16_8 C17_8 H17_8 120.0 . .
C18_8 C17_8 H17_8 120.0 . .
C17_8 C16_8 C15_8 120.0 . .
C17_8 C16_8 H16_8 120.0 . .
C15_8 C16_8 H16_8 120.0 . .
C14_8 C15_8 C16_8 120.0 . .
C14_8 C15_8 H15_8 120.0 . .
C16_8 C15_8 H15_8 120.0 . .
C15_8 C14_8 C13_8 120.0 . .
C15_8 C14_8 H14_8 120.0 . .
C13_8 C14_8 H14_8 120.0 . .
C03_8 C02_8 P2_8 108(5) . .
C03_8 C02_8 H02A_8 110.1 . .
P2_8 C02_8 H02A_8 110.1 . .
C03_8 C02_8 H02B_8 110.1 . .
P2_8 C02_8 H02B_8 110.1 . .
H02A_8 C02_8 H02B_8 108.4 . .
C02_9 C03_9 C02_9 123(8) . 7
C02_9 C03_9 H03A_9 106.7 . .
C02_9 C03_9 H03A_9 106.7 7 .
C02_9 C03_9 H03B_9 106.7 . .
C02_9 C03_9 H03B_9 106.7 7 .
H03A_9 C03_9 H03B_9 106.6 . .
C23_9 C24_9 C19_9 120.0 . .
C23_9 C24_9 H24_9 120.0 . .
C19_9 C24_9 H24_9 120.0 . .
C24_9 C23_9 C22_9 120.0 . .
C24_9 C23_9 H23_9 120.0 . .
C22_9 C23_9 H23_9 120.0 . .
C21_9 C22_9 C23_9 120.0 . .
C21_9 C22_9 H22_9 120.0 . .
C23_9 C22_9 H22_9 120.0 . .
C22_9 C21_9 C20_9 120.0 . .
C22_9 C21_9 H21_9 120.0 . .
C20_9 C21_9 H21_9 120.0 . .
C19_9 C20_9 C21_9 120.0 . .
C19_9 C20_9 H20_9 120.0 . .
C21_9 C20_9 H20_9 120.0 . .
C20_9 C19_9 C24_9 120.0 . .
C20_9 C19_9 P2_9 115(3) . .
C24_9 C19_9 P2_9 124(3) . .
C18_9 P2_9 C02_9 102(2) . .
C18_9 P2_9 C19_9 109.4(18) . .
C02_9 P2_9 C19_9 106(2) . .
C18_9 P2_9 Pt5 114.2(14) . .
C02_9 P2_9 Pt5 119(2) . .
C19_9 P2_9 Pt5 106.4(18) . .
C18_9 C13_9 C14_9 120.0 . .
C17_9 C18_9 C13_9 120.0 . .
C17_9 C18_9 P2_9 119(2) . .
C13_9 C18_9 P2_9 120(2) . .
C17_9 C18_9 H18_9 120.0 . .
C13_9 C18_9 H18_9 120.0 . .
P2_9 C18_9 H18_9 9.8 . .
C16_9 C17_9 C18_9 120.0 . .
C16_9 C17_9 H17_9 120.0 . .
C18_9 C17_9 H17_9 120.0 . .
C17_9 C16_9 C15_9 120.0 . .
C17_9 C16_9 H16_9 120.0 . .
C15_9 C16_9 H16_9 120.0 . .
C14_9 C15_9 C16_9 120.0 . .
C14_9 C15_9 H15_9 120.0 . .
C16_9 C15_9 H15_9 120.0 . .
C15_9 C14_9 C13_9 120.0 . .
C15_9 C14_9 H14_9 120.0 . .
C13_9 C14_9 H14_9 120.0 . .
C03_9 C02_9 P2_9 107(4) . .
C03_9 C02_9 H02A_9 110.3 . .
P2_9 C02_9 H02A_9 110.3 . .
C03_9 C02_9 H02B_9 110.3 . .
P2_9 C02_9 H02B_9 110.3 . .
H02A_9 C02_9 H02B_9 108.6 . .
OAH_11 SAE_11 OAB_11 112.7(16) . .
OAH_11 SAE_11 OAF_11 111.4(15) . .
OAB_11 SAE_11 OAF_11 110.0(15) . .
OAH_11 SAE_11 CAD_11 108.3(13) . .
OAB_11 SAE_11 CAD_11 107.3(14) . .
OAF_11 SAE_11 CAD_11 106.7(14) . .
FAC_11 CAD_11 FAA_11 104.7(17) . .
FAC_11 CAD_11 FAG_11 104.7(17) . .
FAA_11 CAD_11 FAG_11 105.1(17) . .
FAC_11 CAD_11 SAE_11 115.0(16) . .
FAA_11 CAD_11 SAE_11 111.8(15) . .
FAG_11 CAD_11 SAE_11 114.6(16) . .
OAH_12 SAE_12 OAB_12 112.5(16) . .
OAH_12 SAE_12 OAF_12 110.7(15) . .
OAB_12 SAE_12 OAF_12 110.1(16) . .
OAH_12 SAE_12 CAD_12 107.5(14) . .
OAB_12 SAE_12 CAD_12 109.1(14) . .
OAF_12 SAE_12 CAD_12 106.8(14) . .
FAA_12 CAD_12 FAG_12 106.2(17) . .
FAA_12 CAD_12 FAC_12 105.2(17) . .
FAG_12 CAD_12 FAC_12 103.2(16) . .
FAA_12 CAD_12 SAE_12 112.5(15) . .
FAG_12 CAD_12 SAE_12 113.8(16) . .
FAC_12 CAD_12 SAE_12 115.1(16) . .
OAH_13 SAE_13 OAF_13 109.5(15) . .
OAH_13 SAE_13 OAB_13 111.6(16) . .
OAF_13 SAE_13 OAB_13 110.1(16) . .
OAH_13 SAE_13 CAD_13 110.6(14) . .
OAF_13 SAE_13 CAD_13 108.3(14) . .
OAB_13 SAE_13 CAD_13 106.7(14) . .
FAC_13 CAD_13 FAA_13 104.6(17) . .
FAC_13 CAD_13 FAG_13 105.3(17) . .
FAA_13 CAD_13 FAG_13 103.6(17) . .
FAC_13 CAD_13 SAE_13 115.8(17) . .
FAA_13 CAD_13 SAE_13 113.1(16) . .
FAG_13 CAD_13 SAE_13 113.3(17) . .
SAE_14 OAB_14 OAB_20 120(4) . .
OAH_14 SAE_14 OAF_14 110.5(16) . .
OAH_14 SAE_14 OAB_14 111.1(16) . .
OAF_14 SAE_14 OAB_14 110.9(16) . .
OAH_14 SAE_14 CAD_14 108.1(14) . .
OAF_14 SAE_14 CAD_14 108.5(14) . .
OAB_14 SAE_14 CAD_14 107.5(15) . .
SAE_14 OAF_14 FAG_16 107(3) . .
FAA_14 CAD_14 FAC_14 104.2(17) . .
FAA_14 CAD_14 FAG_14 104.5(17) . .
FAC_14 CAD_14 FAG_14 105.8(17) . .
FAA_14 CAD_14 SAE_14 115.8(17) . .
FAC_14 CAD_14 SAE_14 113.8(16) . .
FAG_14 CAD_14 SAE_14 111.7(16) . .
OAB_15 SAE_15 OAH_15 111.5(17) . .
OAB_15 SAE_15 OAF_15 111.4(17) . .
OAH_15 SAE_15 OAF_15 108.6(17) . .
OAB_15 SAE_15 CAD_15 109.8(14) . .
OAH_15 SAE_15 CAD_15 107.8(16) . .
OAF_15 SAE_15 CAD_15 107.6(15) . .
FAA_15 CAD_15 FAC_15 104.6(17) . .
FAA_15 CAD_15 FAG_15 106.3(18) . .
FAC_15 CAD_15 FAG_15 103.7(17) . .
FAA_15 CAD_15 SAE_15 113.9(16) . .
FAC_15 CAD_15 SAE_15 115.6(17) . .
FAG_15 CAD_15 SAE_15 111.8(16) . .
OAB_16 SAE_16 OAH_16 114.7(17) . .
OAB_16 SAE_16 OAF_16 110.4(17) . .
OAH_16 SAE_16 OAF_16 109.6(17) . .
OAB_16 SAE_16 CAD_16 107.7(14) . .
OAH_16 SAE_16 CAD_16 107.6(15) . .
OAF_16 SAE_16 CAD_16 106.5(16) . .
FAC_16 CAD_16 FAG_16 105.8(18) . .
FAC_16 CAD_16 FAA_16 105.6(18) . .
FAG_16 CAD_16 FAA_16 105.6(18) . .
FAC_16 CAD_16 SAE_16 113.8(17) . .
FAG_16 CAD_16 SAE_16 112.9(17) . .
FAA_16 CAD_16 SAE_16 112.6(17) . .
CAD_16 FAG_16 OAF_14 145(4) . .
OAB_17 SAE_17 OAH_17 112.0(17) . .
OAB_17 SAE_17 OAF_17 111.7(17) . .
OAH_17 SAE_17 OAF_17 110.3(17) . .
OAB_17 SAE_17 CAD_17 108.4(15) . .
OAH_17 SAE_17 CAD_17 107.6(15) . .
OAF_17 SAE_17 CAD_17 106.4(15) . .
FAA_17 CAD_17 FAC_17 104.5(17) . .
FAA_17 CAD_17 FAG_17 106.0(18) . .
FAC_17 CAD_17 FAG_17 105.2(18) . .
FAA_17 CAD_17 SAE_17 114.5(17) . .
FAC_17 CAD_17 SAE_17 114.5(17) . .
FAG_17 CAD_17 SAE_17 111.3(16) . .
SAE_18 OAB_18 SAE_18 17(3) . 7
SAE_18 SAE_18 OAH_18 94(4) 7 7
SAE_18 SAE_18 OAB_18 81.4(13) 7 .
OAH_18 SAE_18 OAB_18 117.6(19) 7 .
SAE_18 SAE_18 OAH_18 69(2) 7 .
OAH_18 SAE_18 OAH_18 25(6) 7 .
OAB_18 SAE_18 OAH_18 111.7(17) . .
SAE_18 SAE_18 OAF_18 167.1(16) 7 .
OAH_18 SAE_18 OAF_18 86(5) 7 .
OAB_18 SAE_18 OAF_18 110.0(17) . .
OAH_18 SAE_18 OAF_18 110.5(17) . .
SAE_18 SAE_18 CAD_18 103(2) 7 7
OAH_18 SAE_18 CAD_18 124(2) 7 7
OAB_18 SAE_18 CAD_18 117.6(18) . 7
OAH_18 SAE_18 CAD_18 128(2) . 7
OAF_18 SAE_18 CAD_18 66(3) . 7
SAE_18 SAE_18 CAD_18 62.0(11) 7 .
OAH_18 SAE_18 CAD_18 123(3) 7 .
OAB_18 SAE_18 CAD_18 108.6(15) . .
OAH_18 SAE_18 CAD_18 108.6(16) . .
OAF_18 SAE_18 CAD_18 107.3(16) . .
CAD_18 SAE_18 CAD_18 41(2) 7 .
SAE_18 SAE_18 OAF_18 10.0(14) 7 7
OAH_18 SAE_18 OAF_18 94(3) 7 7
OAB_18 SAE_18 OAF_18 90(2) . 7
OAH_18 SAE_18 OAF_18 69(3) . 7
OAF_18 SAE_18 OAF_18 157(3) . 7
CAD_18 SAE_18 OAF_18 95(2) 7 7
CAD_18 SAE_18 OAF_18 54.2(19) . 7
FAA_18 OAF_18 SAE_18 107(3) 7 .
FAA_18 OAF_18 CAD_18 54.4(18) 7 7
SAE_18 OAF_18 CAD_18 58.8(18) . 7
FAA_18 OAF_18 SAE_18 106(3) 7 7
SAE_18 OAF_18 SAE_18 3.0(5) . 7
CAD_18 OAF_18 SAE_18 56.5(19) 7 7
OAH_18 OAH_18 SAE_18 86(4) 7 7
OAH_18 OAH_18 SAE_18 69(2) 7 .
SAE_18 OAH_18 SAE_18 17(3) 7 .
CAD_18 CAD_18 FAA_18 164(2) 7 .
CAD_18 CAD_18 FAG_18 90.5(19) 7 .
FAA_18 CAD_18 FAG_18 105.0(17) . .
CAD_18 CAD_18 FAC_18 65.8(13) 7 .
FAA_18 CAD_18 FAC_18 104.7(17) . .
FAG_18 CAD_18 FAC_18 104.1(17) . .
CAD_18 CAD_18 SAE_18 77(2) 7 7
FAA_18 CAD_18 SAE_18 100(3) . 7
FAG_18 CAD_18 SAE_18 116.0(18) . 7
FAC_18 CAD_18 SAE_18 124(2) . 7
CAD_18 CAD_18 OAF_18 130.8(19) 7 7
FAA_18 CAD_18 OAF_18 51(3) . 7
FAG_18 CAD_18 OAF_18 103(3) . 7
FAC_18 CAD_18 OAF_18 148(3) . 7
SAE_18 CAD_18 OAF_18 54.8(12) 7 7
CAD_18 CAD_18 SAE_18 62.0(11) 7 .
FAA_18 CAD_18 SAE_18 114.4(17) . .
FAG_18 CAD_18 SAE_18 113.6(17) . .
FAC_18 CAD_18 SAE_18 114.1(16) . .
SAE_18 CAD_18 SAE_18 15(2) 7 .
OAF_18 CAD_18 SAE_18 69(2) 7 .
CAD_18 CAD_18 FAG_18 50.2(19) 7 7
FAA_18 CAD_18 FAG_18 145(3) . 7
FAG_18 CAD_18 FAG_18 40(3) . 7
FAC_18 CAD_18 FAG_18 85(2) . 7
SAE_18 CAD_18 FAG_18 101(3) 7 7
OAF_18 CAD_18 FAG_18 126(2) 7 7
SAE_18 CAD_18 FAG_18 90(2) . 7
CAD_18 FAC_18 CAD_18 48(3) . 7
FAG_18 FAG_18 CAD_18 89.4(19) 7 .
FAG_18 FAG_18 CAD_18 50.2(19) 7 7
CAD_18 FAG_18 CAD_18 39.2(16) . 7
OAF_18 FAA_18 CAD_18 74(3) 7 .
OAB_19 OAB_19 SAE_19 66.6(19) 7 .
OAB_19 OAB_19 OAF_19 119.1(14) 7 7
SAE_19 OAB_19 OAF_19 57.0(15) . 7
OAH_19 SAE_19 OAB_19 111.0(17) . .
OAH_19 SAE_19 OAB_19 111.0(17) . 7
OAB_19 SAE_19 OAB_19 47(4) . 7
OAH_19 SAE_19 OAF_19 111.0(16) . .
OAB_19 SAE_19 OAF_19 109.6(17) . .
OAB_19 SAE_19 OAF_19 66(3) 7 .
OAH_19 SAE_19 OAF_19 111.0(16) . 7
OAB_19 SAE_19 OAF_19 66(3) . 7
OAB_19 SAE_19 OAF_19 109.6(17) 7 7
OAF_19 SAE_19 OAF_19 136(3) . 7
OAH_19 SAE_19 CAD_19 109.0(15) . .
OAB_19 SAE_19 CAD_19 108.5(15) . .
OAB_19 SAE_19 CAD_19 139(2) 7 .
OAF_19 SAE_19 CAD_19 107.7(15) . .
OAF_19 SAE_19 CAD_19 45(3) 7 .
OAH_19 SAE_19 CAD_19 109.0(15) . 7
OAB_19 SAE_19 CAD_19 139(2) . 7
OAB_19 SAE_19 CAD_19 108.5(15) 7 7
OAF_19 SAE_19 CAD_19 45(3) . 7
OAF_19 SAE_19 CAD_19 107.7(15) 7 7
CAD_19 SAE_19 CAD_19 66(3) . 7
CAD_19 OAF_19 FAC_19 66(3) 7 7
CAD_19 OAF_19 SAE_19 77(2) 7 .
FAC_19 OAF_19 SAE_19 138(5) 7 .
CAD_19 OAF_19 OAB_19 130(3) 7 7
FAC_19 OAF_19 OAB_19 164(4) 7 7
SAE_19 OAF_19 OAB_19 56.7(17) . 7
OAF_19 CAD_19 FAC_19 61(2) 7 .
OAF_19 CAD_19 FAA_19 109(4) 7 .
FAC_19 CAD_19 FAA_19 103.2(17) . .
OAF_19 CAD_19 FAG_19 147(4) 7 .
FAC_19 CAD_19 FAG_19 105.3(18) . .
FAA_19 CAD_19 FAG_19 103.6(17) . .
OAF_19 CAD_19 SAE_19 57.9(10) 7 .
FAC_19 CAD_19 SAE_19 115.3(17) . .
FAA_19 CAD_19 SAE_19 113.7(17) . .
FAG_19 CAD_19 SAE_19 114.4(17) . .
OAF_19 CAD_19 CAD_19 110.9(16) 7 7
FAC_19 CAD_19 CAD_19 171.5(19) . 7
FAA_19 CAD_19 CAD_19 79(3) . 7
FAG_19 CAD_19 CAD_19 82(2) . 7
SAE_19 CAD_19 CAD_19 56.8(13) . 7
OAF_19 FAC_19 CAD_19 53(3) 7 .
CAD_19 FAG_19 FAG_19 98(2) . 7
FAA_19 FAA_19 CAD_19 101(3) 7 .
OAF_20 OAB_20 SAE_20 50(2) 7 .
OAF_20 OAB_20 OAB_14 146(4) 7 .
SAE_20 OAB_20 OAB_14 134(3) . .
OAF_20 OAB_20 SAE_20 46(2) 7 7
SAE_20 OAB_20 SAE_20 4.8(5) . 7
OAB_14 OAB_20 SAE_20 138(3) . 7
SAE_20 SAE_20 OAF_20 103(5) 7 7
SAE_20 SAE_20 OAH_20 78.0(14) 7 .
OAF_20 SAE_20 OAH_20 128(2) 7 .
SAE_20 SAE_20 OAB_20 163(2) 7 .
OAF_20 SAE_20 OAB_20 60(7) 7 .
OAH_20 SAE_20 OAB_20 111.4(17) . .
SAE_20 SAE_20 OAF_20 53(2) 7 .
OAF_20 SAE_20 OAF_20 50(7) 7 .
OAH_20 SAE_20 OAF_20 110.4(17) . .
OAB_20 SAE_20 OAF_20 110.1(17) . .
SAE_20 SAE_20 CAD_20 79.7(12) 7 .
OAF_20 SAE_20 CAD_20 124(2) 7 .
OAH_20 SAE_20 CAD_20 107.5(16) . .
OAB_20 SAE_20 CAD_20 108.9(16) . .
OAF_20 SAE_20 CAD_20 108.5(16) . .
SAE_20 SAE_20 OAB_20 12(2) 7 7
OAF_20 SAE_20 OAB_20 91(4) 7 7
OAH_20 SAE_20 OAB_20 85(3) . 7
OAB_20 SAE_20 OAB_20 152(4) . 7
OAF_20 SAE_20 OAB_20 42(4) . 7
CAD_20 SAE_20 OAB_20 86(2) . 7
OAF_20 OAF_20 SAE_20 77(5) 7 7
OAF_20 OAF_20 OAB_20 146.1(13) 7 7
SAE_20 OAF_20 OAB_20 69(5) 7 7
OAF_20 OAF_20 SAE_20 53(2) 7 .
SAE_20 OAF_20 SAE_20 24(3) 7 .
OAB_20 OAF_20 SAE_20 93(3) 7 .
SAE_20 OAH_20 SAE_20 24(3) . 7
FAA_20 CAD_20 FAA_20 34(6) . 7
FAA_20 CAD_20 FAC_20 104.1(17) . .
FAA_20 CAD_20 FAC_20 120(2) 7 .
FAA_20 CAD_20 FAC_20 120(2) . 7
FAA_20 CAD_20 FAC_20 104.1(17) 7 7
FAC_20 CAD_20 FAC_20 51(6) . 7
FAA_20 CAD_20 FAG_20 103.8(18) . .
FAA_20 CAD_20 FAG_20 70(6) 7 .
FAC_20 CAD_20 FAG_20 104.5(18) . .
FAC_20 CAD_20 FAG_20 55(6) 7 .
FAA_20 CAD_20 FAG_20 70(6) . 7
FAA_20 CAD_20 FAG_20 103.8(18) 7 7
FAC_20 CAD_20 FAG_20 55(6) . 7
FAC_20 CAD_20 FAG_20 104.5(18) 7 7
FAG_20 CAD_20 FAG_20 153(4) . 7
FAA_20 CAD_20 SAE_20 115.9(18) . .
FAA_20 CAD_20 SAE_20 123(2) 7 .
FAC_20 CAD_20 SAE_20 114.3(17) . .
FAC_20 CAD_20 SAE_20 124(2) 7 .
FAG_20 CAD_20 SAE_20 113.0(17) . .
FAG_20 CAD_20 SAE_20 92(3) 7 .
FAA_20 CAD_20 SAE_20 123(2) . 7
FAA_20 CAD_20 SAE_20 115.9(18) 7 7
FAC_20 CAD_20 SAE_20 124(2) . 7
FAC_20 CAD_20 SAE_20 114.3(17) 7 7
FAG_20 CAD_20 SAE_20 92(3) . 7
FAG_20 CAD_20 SAE_20 113.0(17) 7 7
SAE_20 CAD_20 SAE_20 21(2) . 7
FAC_20 FAC_20 FAG_20 126.6(14) 7 7
FAC_20 FAC_20 CAD_20 65(3) 7 .
FAG_20 FAC_20 CAD_20 63(3) 7 .
FAC_20 FAC_20 C12_4 138(3) 7 .
FAG_20 FAC_20 C12_4 95(3) 7 .
CAD_20 FAC_20 C12_4 155(5) . .
FAC_20 FAG_20 CAD_20 63(3) 7 .
FAC_20 FAG_20 FAA_20 99(4) 7 7
CAD_20 FAG_20 FAA_20 55(3) . 7
FAA_20 FAA_20 CAD_20 73(3) 7 .
FAA_20 FAA_20 FAG_20 126.2(13) 7 7
CAD_20 FAA_20 FAG_20 55(3) . 7
SAE_21 OAB_21 C33_1 163(4) . .
OAH_21 SAE_21 OAF_21 111.1(17) . .
OAH_21 SAE_21 OAB_21 112.1(17) . .
OAF_21 SAE_21 OAB_21 109.2(17) . .
OAH_21 SAE_21 CAD_21 106.9(15) . .
OAF_21 SAE_21 CAD_21 108.7(16) . .
OAB_21 SAE_21 CAD_21 108.7(15) . .
FAG_21 CAD_21 FAA_21 104.3(18) . .
FAG_21 CAD_21 FAC_21 105.2(18) . .
FAA_21 CAD_21 FAC_21 103.3(18) . .
FAG_21 CAD_21 SAE_21 114.5(17) . .
FAA_21 CAD_21 SAE_21 114.0(17) . .
FAC_21 CAD_21 SAE_21 114.2(17) . .

loop_
_geom_bond_atom_site_label_1
_geom_bond_atom_site_label_2
_geom_bond_distance
_geom_bond_site_symmetry_2
Pt1 N2_1 1.95(3) .
Pt1 N2_2 2.02(3) .
Pt1 P2_5 2.265(15) .
Pt1 P1_5 2.321(12) .
Pt2 N1_3 2.04(3) .
Pt2 N1_2 2.11(2) .
Pt2 P2_6 2.163(15) .
Pt2 P1_6 2.313(14) .
Pt3 P2_7 2.158(15) .
Pt3 N2_3 2.16(3) .
Pt3 N1_4 2.17(3) .
Pt3 P1_7 2.217(16) .
Pt4 P2_8 2.06(2) .
Pt4 P2_8 2.06(2) 7
Pt4 N2_4 2.08(3) 7
Pt4 N2_4 2.08(3) .
Pt5 N1_1 2.07(3) 7
Pt5 N1_1 2.07(3) .
Pt5 P2_9 2.345(19) 7
Pt5 P2_9 2.345(19) .
Fe1 N3_4 1.79(3) .
Fe1 N3_1 1.81(3) .
Fe1 N5_4 1.91(3) .
Fe1 N4_4 1.92(3) .
Fe1 N5_1 1.97(3) .
Fe1 N4_1 2.02(4) .
Fe2 N5_2 1.84(3) 7
Fe2 N5_2 1.85(3) .
Fe2 N3_2 1.94(3) .
Fe2 N3_2 1.94(3) 7
Fe2 N4_2 1.99(3) .
Fe2 N4_2 1.99(3) 7
Fe3 N3_3 1.76(3) .
Fe3 N3_3 1.76(3) 7
Fe3 N5_3 1.92(3) .
Fe3 N5_3 1.92(3) 7
Fe3 N4_3 2.03(3) 7
Fe3 N4_3 2.03(3) .
C43_1 C42_1 1.508(15) .
C43_1 H43A_1 0.9800 .
C43_1 H43B_1 0.9800 .
C43_1 H43C_1 0.9800 .
C42_1 C41_1 1.499(15) .
C42_1 H42A_1 0.9900 .
C42_1 H42B_1 0.9900 .
C41_1 N4_1 1.29(3) .
C41_1 C41_4 1.41(2) .
N4_1 O2_1 1.38(3) .
O2_1 B_1 1.51(3) .
B_1 O3_1 1.43(3) .
B_1 O1_1 1.43(3) .
B_1 C1_1 1.58(3) .
O3_1 N3_1 1.46(3) .
N3_1 C31_1 1.24(3) .
C31_1 C31_4 1.40(2) .
C31_1 C32_1 1.492(15) .
C32_1 C33_1 1.501(15) .
C32_1 H32A_1 0.9900 .
C32_1 H32B_1 0.9900 .
C33_1 OAB_21 1.90(6) .
C33_1 H33A_1 0.9800 .
C33_1 H33B_1 0.9800 .
C33_1 H33C_1 0.9800 .
O1_1 N5_1 1.36(2) .
N5_1 C51_1 1.29(2) .
C51_1 C51_4 1.44(2) .
C51_1 C52_1 1.513(15) .
C52_1 C53_1 1.505(15) .
C52_1 H52A_1 0.9900 .
C52_1 H52B_1 0.9900 .
C53_1 H53A_1 0.9800 .
C53_1 H53B_1 0.9800 .
C53_1 H53C_1 0.9800 .
C1_1 C3_1 1.40(3) .
C1_1 C2_1 1.40(3) .
C2_1 C6_1 1.41(3) .
C2_1 H2_1 0.9500 .
C6_1 C14_1 1.46(3) .
C6_1 C5_1 1.49(3) .
C14_1 C13_1 1.32(3) .
C14_1 C15_1 1.42(3) .
C15_1 C16_1 1.34(2) .
C15_1 H15_1 0.9500 .
C16_1 N2_1 1.35(2) .
C16_1 H16_1 0.9500 .
N2_1 C12_1 1.37(2) .
C12_1 C13_1 1.34(3) .
C12_1 H12_1 0.9500 .
C13_1 H13_1 0.9500 .
C5_1 C4_1 1.32(3) .
C5_1 H5_1 0.9500 .
C4_1 C3_1 1.42(3) .
C4_1 C9_1 1.48(2) .
C3_1 H3_1 0.9500 .
C9_1 C10_1 1.38(2) .
C9_1 C8_1 1.40(2) .
C8_1 C7_1 1.34(2) .
C8_1 H8_1 0.9500 .
C7_1 N1_1 1.28(2) .
C7_1 H7_1 0.9500 .
N1_1 C11_1 1.25(2) .
C11_1 C10_1 1.44(3) .
C11_1 H11_1 0.9500 .
C10_1 H10_1 0.9500 .
C43_2 C42_2 1.500(15) .
C43_2 H43A_2 0.9800 .
C43_2 H43B_2 0.9800 .
C43_2 H43C_2 0.9800 .
C42_2 C41_2 1.490(14) .
C42_2 H42A_2 0.9900 .
C42_2 H42B_2 0.9900 .
C41_2 N4_2 1.30(3) .
C41_2 C41_2 1.39(2) 7
N4_2 O2_2 1.39(3) .
O2_2 B_2 1.50(3) .
B_2 O3_2 1.42(3) .
B_2 O1_2 1.43(3) .
B_2 C1_2 1.57(3) .
O3_2 N3_2 1.45(3) .
N3_2 C31_2 1.24(3) .
C31_2 C31_2 1.39(2) 7
C31_2 C32_2 1.494(14) .
C32_2 C33_2 1.503(15) .
C32_2 H32A_2 0.9900 .
C32_2 H32B_2 0.9900 .
C33_2 H33A_2 0.9800 .
C33_2 H33B_2 0.9800 .
C33_2 H33C_2 0.9800 .
O1_2 N5_2 1.36(2) .
N5_2 C51_2 1.28(2) .
C51_2 C51_2 1.37(2) 7
C51_2 C52_2 1.491(14) .
C52_2 C53_2 1.511(15) .
C52_2 H52A_2 0.9900 .
C52_2 H52B_2 0.9900 .
C53_2 H53A_2 0.9800 .
C53_2 H53B_2 0.9800 .
C53_2 H53C_2 0.9800 .
C1_2 C3_2 1.40(3) .
C1_2 C2_2 1.40(3) .
C2_2 C6_2 1.41(3) .
C2_2 H2_2 0.9500 .
C6_2 C14_2 1.46(3) .
C6_2 C5_2 1.48(3) .
C14_2 C13_2 1.33(2) .
C14_2 C15_2 1.43(3) .
C15_2 C16_2 1.34(2) .
C15_2 H15_2 0.9500 .
C16_2 N2_2 1.35(2) .
C16_2 H16_2 0.9500 .
N2_2 C12_2 1.36(2) .
C12_2 C13_2 1.37(2) .
C12_2 H12_2 0.9500 .
C13_2 H13_2 0.9500 .
C5_2 C4_2 1.33(2) .
C5_2 H5_2 0.9500 .
C4_2 C3_2 1.41(2) .
C4_2 C9_2 1.48(2) .
C3_2 H3_2 0.9500 .
C9_2 C8_2 1.38(2) .
C9_2 C10_2 1.39(2) .
C8_2 C7_2 1.36(2) .
C8_2 H8_2 0.9500 .
C7_2 N1_2 1.27(2) .
C7_2 H7_2 0.9500 .
N1_2 C11_2 1.25(2) .
C11_2 C10_2 1.44(2) .
C11_2 H11_2 0.9500 .
C10_2 H10_2 0.9500 .
C43_3 C42_3 1.502(15) .
C43_3 H43A_3 0.9800 .
C43_3 H43B_3 0.9800 .
C43_3 H43C_3 0.9800 .
C42_3 C41_3 1.490(14) .
C42_3 H42A_3 0.9900 .
C42_3 H42B_3 0.9900 .
C41_3 N4_3 1.30(3) .
C41_3 C41_3 1.37(2) 7
N4_3 O2_3 1.39(3) .
O2_3 B_3 1.49(3) .
B_3 O3_3 1.43(3) .
B_3 O1_3 1.43(3) .
B_3 C1_3 1.57(3) .
O3_3 N3_3 1.46(3) .
N3_3 C31_3 1.24(3) .
C31_3 C31_3 1.39(2) 7
C31_3 C32_3 1.492(14) .
C32_3 C33_3 1.504(15) .
C32_3 H32A_3 0.9900 .
C32_3 H32B_3 0.9900 .
C33_3 H33A_3 0.9800 .
C33_3 H33B_3 0.9800 .
C33_3 H33C_3 0.9800 .
O1_3 N5_3 1.35(2) .
N5_3 C51_3 1.29(2) .
C51_3 C51_3 1.377(19) 7
C51_3 C52_3 1.498(14) .
C52_3 C53_3 1.496(15) .
C52_3 H52A_3 0.9900 .
C52_3 H52B_3 0.9900 .
C53_3 H53A_3 0.9800 .
C53_3 H53B_3 0.9800 .
C53_3 H53C_3 0.9800 .
C1_3 C3_3 1.40(2) .
C1_3 C2_3 1.40(3) .
C2_3 C6_3 1.41(3) .
C2_3 H2_3 0.9500 .
C6_3 C14_3 1.46(3) .
C6_3 C5_3 1.49(3) .
C14_3 C13_3 1.33(2) .
C14_3 C15_3 1.43(3) .
C15_3 C16_3 1.35(2) .
C15_3 H15_3 0.9500 .
C16_3 N2_3 1.34(2) .
C16_3 H16_3 0.9500 .
N2_3 C12_3 1.36(2) .
C12_3 C13_3 1.36(2) .
C12_3 H12_3 0.9500 .
C13_3 H13_3 0.9500 .
C5_3 C4_3 1.33(2) .
C5_3 H5_3 0.9500 .
C4_3 C3_3 1.41(2) .
C4_3 C9_3 1.47(2) .
C3_3 H3_3 0.9500 .
C9_3 C8_3 1.39(2) .
C9_3 C10_3 1.39(2) .
C8_3 C7_3 1.36(2) .
C8_3 H8_3 0.9500 .
C7_3 N1_3 1.27(2) .
C7_3 H7_3 0.9500 .
N1_3 C11_3 1.25(2) .
C11_3 C10_3 1.44(2) .
C11_3 H11_3 0.9500 .
C10_3 H10_3 0.9500 .
C43_4 C42_4 1.509(15) .
C43_4 H43A_4 0.9800 .
C43_4 H43B_4 0.9800 .
C43_4 H43C_4 0.9800 .
C42_4 C41_4 1.505(15) .
C42_4 H42A_4 0.9900 .
C42_4 H42B_4 0.9900 .
C41_4 N4_4 1.31(3) .
N4_4 O2_4 1.39(3) .
O2_4 B_4 1.50(3) .
B_4 O3_4 1.42(3) .
B_4 O1_4 1.43(3) .
B_4 C1_4 1.58(3) .
O3_4 N3_4 1.47(3) .
N3_4 C31_4 1.26(3) .
C31_4 C32_4 1.506(15) .
C32_4 C33_4 1.517(15) .
C32_4 H32A_4 0.9900 .
C32_4 H32B_4 0.9900 .
C33_4 H33A_4 0.9800 .
C33_4 H33B_4 0.9800 .
C33_4 H33C_4 0.9800 .
O1_4 N5_4 1.36(2) .
N5_4 C51_4 1.29(2) .
C51_4 C52_4 1.511(15) .
C52_4 C53_4 1.502(15) .
C52_4 H52A_4 0.9900 .
C52_4 H52B_4 0.9900 .
C53_4 H53A_4 0.9800 .
C53_4 H53B_4 0.9800 .
C53_4 H53C_4 0.9800 .
C1_4 C2_4 1.39(3) .
C1_4 C3_4 1.40(3) .
C2_4 C6_4 1.41(3) .
C2_4 H2_4 0.9500 .
C6_4 C14_4 1.46(3) .
C6_4 C5_4 1.48(3) .
C14_4 C13_4 1.33(3) .
C14_4 C15_4 1.42(3) .
C15_4 C16_4 1.34(3) .
C15_4 H15_4 0.9500 .
C16_4 N2_4 1.36(2) .
C16_4 H16_4 0.9500 .
N2_4 C12_4 1.36(2) .
C12_4 C13_4 1.35(3) .
C12_4 FAC_20 1.66(5) .
C12_4 H12_4 0.9500 .
C13_4 H13_4 0.9500 .
C5_4 C4_4 1.33(3) .
C5_4 H5_4 0.9500 .
C4_4 C3_4 1.41(3) .
C4_4 C9_4 1.47(2) .
C3_4 H3_4 0.9500 .
C9_4 C10_4 1.38(2) .
C9_4 C8_4 1.38(2) .
C8_4 C7_4 1.34(2) .
C8_4 H8_4 0.9500 .
C7_4 N1_4 1.28(2) .
C7_4 H7_4 0.9500 .
N1_4 C11_4 1.24(2) .
C11_4 C10_4 1.44(3) .
C11_4 H11_4 0.9500 .
C10_4 H10_4 0.9500 .
C01_5 C02_5 1.62(4) .
C01_5 P1_5 1.66(3) .
C01_5 H01A_5 0.9900 .
C01_5 H01B_5 0.9900 .
C03_5 C02_5 1.58(4) .
C03_5 P2_5 1.89(3) .
C03_5 H03A_5 0.9900 .
C03_5 H03B_5 0.9900 .
C24_5 C23_5 1.3900 .
C24_5 C19_5 1.3900 .
C24_5 H24_5 0.9500 .
C23_5 C22_5 1.3900 .
C23_5 H23_5 0.9500 .
C22_5 C21_5 1.3900 .
C22_5 H22_5 0.9500 .
C21_5 C20_5 1.3900 .
C21_5 H21_5 0.9500 .
C20_5 C19_5 1.3900 .
C20_5 H20_5 0.9500 .
C19_5 P2_5 1.79(2) .
P2_5 C13_5 1.857(19) .
C13_5 C18_5 1.3900 .
C13_5 C14_5 1.3900 .
C18_5 C17_5 1.3900 .
C18_5 H18_5 0.9500 .
C17_5 C16_5 1.3900 .
C17_5 H17_5 0.9500 .
C16_5 C15_5 1.3900 .
C16_5 H16_5 0.9500 .
C15_5 C14_5 1.3900 .
C15_5 H15_5 0.9500 .
C14_5 H14_5 0.9500 .
C02_5 H02A_5 0.9900 .
C02_5 H02B_5 0.9900 .
P1_5 C6_5 1.79(2) .
P1_5 C7_5 1.823(18) .
C6_5 C5_5 1.3900 .
C6_5 C1_5 1.3900 .
C5_5 C4_5 1.3900 .
C5_5 H5_5 0.9500 .
C4_5 C3_5 1.3900 .
C4_5 H4_5 0.9500 .
C3_5 C2_5 1.3900 .
C3_5 H3_5 0.9500 .
C2_5 C1_5 1.3900 .
C2_5 H2_5 0.9500 .
C1_5 H1_5 0.9500 .
C12_5 C11_5 1.3900 .
C12_5 C7_5 1.3900 .
C12_5 H12_5 0.9500 .
C11_5 C10_5 1.3900 .
C11_5 H11_5 0.9500 .
C10_5 C9_5 1.3900 .
C10_5 H10_5 0.9500 .
C9_5 C8_5 1.3900 .
C9_5 H9_5 0.9500 .
C8_5 C7_5 1.3900 .
C8_5 H8_5 0.9500 .
C01_6 C02_6 1.62(4) .
C01_6 P1_6 1.65(3) .
C01_6 H01A_6 0.9900 .
C01_6 H01B_6 0.9900 .
C03_6 C02_6 1.59(4) .
C03_6 P2_6 1.90(3) .
C03_6 H03A_6 0.9900 .
C03_6 H03B_6 0.9900 .
C24_6 C23_6 1.3900 .
C24_6 C19_6 1.3900 .
C24_6 H24_6 0.9500 .
C23_6 C22_6 1.3900 .
C23_6 H23_6 0.9500 .
C22_6 C21_6 1.3900 .
C22_6 H22_6 0.9500 .
C21_6 C20_6 1.3900 .
C21_6 H21_6 0.9500 .
C20_6 C19_6 1.3900 .
C20_6 H20_6 0.9500 .
C19_6 P2_6 1.78(2) .
P2_6 C13_6 1.831(19) .
C13_6 C18_6 1.3900 .
C13_6 C14_6 1.3900 .
C18_6 C17_6 1.3900 .
C18_6 H18_6 0.9500 .
C17_6 C16_6 1.3900 .
C17_6 H17_6 0.9500 .
C16_6 C15_6 1.3900 .
C16_6 H16_6 0.9500 .
C15_6 C14_6 1.3900 .
C15_6 H15_6 0.9500 .
C14_6 H14_6 0.9500 .
C02_6 H02A_6 0.9900 .
C02_6 H02B_6 0.9900 .
P1_6 C6_6 1.79(2) .
P1_6 C7_6 1.819(18) .
C6_6 C5_6 1.3900 .
C6_6 C1_6 1.3900 .
C5_6 C4_6 1.3900 .
C5_6 H5_6 0.9500 .
C4_6 C3_6 1.3900 .
C4_6 H4_6 0.9500 .
C3_6 C2_6 1.3900 .
C3_6 H3_6 0.9500 .
C2_6 C1_6 1.3900 .
C2_6 H2_6 0.9500 .
C1_6 H1_6 0.9500 .
C12_6 C11_6 1.3900 .
C12_6 C7_6 1.3900 .
C12_6 H12_6 0.9500 .
C11_6 C10_6 1.3900 .
C11_6 H11_6 0.9500 .
C10_6 C9_6 1.3900 .
C10_6 H10_6 0.9500 .
C9_6 C8_6 1.3900 .
C9_6 H9_6 0.9500 .
C8_6 C7_6 1.3900 .
C8_6 H8_6 0.9500 .
C01_7 C02_7 1.63(4) .
C01_7 P1_7 1.66(3) .
C01_7 H01A_7 0.9900 .
C01_7 H01B_7 0.9900 .
C03_7 C02_7 1.59(4) .
C03_7 P2_7 1.89(3) .
C03_7 H03A_7 0.9900 .
C03_7 H03B_7 0.9900 .
C24_7 C23_7 1.3900 .
C24_7 C19_7 1.3900 .
C24_7 H24_7 0.9500 .
C23_7 C22_7 1.3900 .
C23_7 H23_7 0.9500 .
C22_7 C21_7 1.3900 .
C22_7 H22_7 0.9500 .
C21_7 C20_7 1.3900 .
C21_7 H21_7 0.9500 .
C20_7 C19_7 1.3900 .
C20_7 H20_7 0.9500 .
C19_7 P2_7 1.79(2) .
P2_7 C13_7 1.841(19) .
C13_7 C18_7 1.3900 .
C13_7 C14_7 1.3900 .
C18_7 C17_7 1.3900 .
C18_7 H18_7 0.9500 .
C17_7 C16_7 1.3900 .
C17_7 H17_7 0.9500 .
C16_7 C15_7 1.3900 .
C16_7 H16_7 0.9500 .
C15_7 C14_7 1.3900 .
C15_7 H15_7 0.9500 .
C14_7 H14_7 0.9500 .
C02_7 H02A_7 0.9900 .
C02_7 H02B_7 0.9900 .
P1_7 C6_7 1.79(2) .
P1_7 C7_7 1.821(18) .
C6_7 C5_7 1.3900 .
C6_7 C1_7 1.3900 .
C5_7 C4_7 1.3900 .
C5_7 H5_7 0.9500 .
C4_7 C3_7 1.3900 .
C4_7 H4_7 0.9500 .
C3_7 C2_7 1.3900 .
C3_7 H3_7 0.9500 .
C2_7 C1_7 1.3900 .
C2_7 H2_7 0.9500 .
C1_7 H1_7 0.9500 .
C12_7 C11_7 1.3900 .
C12_7 C7_7 1.3900 .
C12_7 H12_7 0.9500 .
C11_7 C10_7 1.3900 .
C11_7 H11_7 0.9500 .
C10_7 C9_7 1.3900 .
C10_7 H10_7 0.9500 .
C9_7 C8_7 1.3900 .
C9_7 H9_7 0.9500 .
C8_7 C7_7 1.3900 .
C8_7 H8_7 0.9500 .
C03_8 C02_8 1.59(6) .
C03_8 C02_8 1.59(6) 7
C03_8 H03A_8 0.9900 .
C03_8 H03B_8 0.9900 .
C24_8 C23_8 1.3900 .
C24_8 C19_8 1.3900 .
C24_8 H24_8 0.9500 .
C23_8 C22_8 1.3900 .
C23_8 H23_8 0.9500 .
C22_8 C21_8 1.3900 .
C22_8 H22_8 0.9500 .
C21_8 C20_8 1.3900 .
C21_8 H21_8 0.9500 .
C20_8 C19_8 1.3900 .
C20_8 H20_8 0.9500 .
C19_8 P2_8 1.94(3) .
P2_8 C18_8 1.85(2) .
P2_8 C02_8 1.92(6) .
C13_8 C18_8 1.3900 .
C13_8 C14_8 1.3900 .
C18_8 C17_8 1.3900 .
C18_8 H18_8 0.9500 .
C17_8 C16_8 1.3900 .
C17_8 H17_8 0.9500 .
C16_8 C15_8 1.3900 .
C16_8 H16_8 0.9500 .
C15_8 C14_8 1.3900 .
C15_8 H15_8 0.9500 .
C14_8 H14_8 0.9500 .
C02_8 H02A_8 0.9900 .
C02_8 H02B_8 0.9900 .
C03_9 C02_9 1.60(6) .
C03_9 C02_9 1.60(6) 7
C03_9 H03A_9 0.9900 .
C03_9 H03B_9 0.9900 .
C24_9 C23_9 1.3900 .
C24_9 C19_9 1.3900 .
C24_9 H24_9 0.9500 .
C23_9 C22_9 1.3900 .
C23_9 H23_9 0.9500 .
C22_9 C21_9 1.3900 .
C22_9 H22_9 0.9500 .
C21_9 C20_9 1.3900 .
C21_9 H21_9 0.9500 .
C20_9 C19_9 1.3900 .
C20_9 H20_9 0.9500 .
C19_9 P2_9 1.93(3) .
P2_9 C18_9 1.86(2) .
P2_9 C02_9 1.91(6) .
C13_9 C18_9 1.3900 .
C13_9 C14_9 1.3900 .
C18_9 C17_9 1.3900 .
C18_9 H18_9 0.9500 .
C17_9 C16_9 1.3900 .
C17_9 H17_9 0.9500 .
C16_9 C15_9 1.3900 .
C16_9 H16_9 0.9500 .
C15_9 C14_9 1.3900 .
C15_9 H15_9 0.9500 .
C14_9 H14_9 0.9500 .
C02_9 H02A_9 0.9900 .
C02_9 H02B_9 0.9900 .
OAB_11 SAE_11 1.485(12) .
SAE_11 OAH_11 1.467(12) .
SAE_11 OAF_11 1.487(12) .
SAE_11 CAD_11 1.715(11) .
CAD_11 FAC_11 1.406(12) .
CAD_11 FAA_11 1.410(12) .
CAD_11 FAG_11 1.413(12) .
OAB_12 SAE_12 1.477(12) .
SAE_12 OAH_12 1.474(12) .
SAE_12 OAF_12 1.484(12) .
SAE_12 CAD_12 1.719(11) .
CAD_12 FAA_12 1.403(13) .
CAD_12 FAG_12 1.410(13) .
CAD_12 FAC_12 1.415(13) .
OAB_13 SAE_13 1.493(12) .
SAE_13 OAH_13 1.473(12) .
SAE_13 OAF_13 1.483(12) .
SAE_13 CAD_13 1.710(11) .
CAD_13 FAC_13 1.402(13) .
CAD_13 FAA_13 1.408(13) .
CAD_13 FAG_13 1.412(13) .
OAB_14 SAE_14 1.483(12) .
OAB_14 OAB_20 1.51(7) .
SAE_14 OAH_14 1.481(12) .
SAE_14 OAF_14 1.483(12) .
SAE_14 CAD_14 1.711(12) .
OAF_14 FAG_16 1.60(5) .
CAD_14 FAA_14 1.406(13) .
CAD_14 FAC_14 1.408(13) .
CAD_14 FAG_14 1.413(13) .
OAB_15 SAE_15 1.473(12) .
SAE_15 OAH_15 1.490(12) .
SAE_15 OAF_15 1.493(12) .
SAE_15 CAD_15 1.708(12) .
CAD_15 FAA_15 1.408(13) .
CAD_15 FAC_15 1.412(13) .
CAD_15 FAG_15 1.415(13) .
OAB_16 SAE_16 1.468(12) .
SAE_16 OAH_16 1.476(12) .
SAE_16 OAF_16 1.494(12) .
SAE_16 CAD_16 1.714(12) .
CAD_16 FAC_16 1.407(13) .
CAD_16 FAG_16 1.407(13) .
CAD_16 FAA_16 1.408(13) .
OAB_17 SAE_17 1.470(12) .
SAE_17 OAH_17 1.479(12) .
SAE_17 OAF_17 1.489(12) .
SAE_17 CAD_17 1.713(12) .
CAD_17 FAA_17 1.406(13) .
CAD_17 FAC_17 1.407(13) .
CAD_17 FAG_17 1.410(13) .
OAB_18 SAE_18 1.482(12) .
OAB_18 SAE_18 1.482(12) 7
SAE_18 SAE_18 0.44(7) 7
SAE_18 OAH_18 1.386(18) 7
SAE_18 OAH_18 1.482(12) .
SAE_18 OAF_18 1.486(12) .
SAE_18 CAD_18 1.55(2) 7
SAE_18 CAD_18 1.713(12) .
SAE_18 OAF_18 1.92(7) 7
OAF_18 FAA_18 1.35(7) 7
OAF_18 CAD_18 1.67(6) 7
OAF_18 SAE_18 1.92(7) 7
OAH_18 OAH_18 0.62(14) 7
OAH_18 SAE_18 1.386(18) 7
CAD_18 CAD_18 1.16(6) 7
CAD_18 FAA_18 1.408(13) .
CAD_18 FAG_18 1.411(13) .
CAD_18 FAC_18 1.414(13) .
CAD_18 SAE_18 1.55(2) 7
CAD_18 OAF_18 1.67(6) 7
CAD_18 FAG_18 1.84(5) 7
FAC_18 CAD_18 1.415(13) 7
FAG_18 FAG_18 1.19(11) 7
FAG_18 CAD_18 1.84(5) 7
FAA_18 OAF_18 1.35(7) 7
OAB_19 OAB_19 1.18(9) 7
OAB_19 SAE_19 1.482(12) .
OAB_19 OAF_19 1.62(7) 7
SAE_19 OAH_19 1.478(12) .
SAE_19 OAB_19 1.482(12) 7
SAE_19 OAF_19 1.487(12) .
SAE_19 OAF_19 1.487(12) 7
SAE_19 CAD_19 1.713(12) .
SAE_19 CAD_19 1.713(12) 7
OAF_19 CAD_19 1.23(7) 7
OAF_19 FAC_19 1.34(5) 7
OAF_19 OAB_19 1.62(7) 7
CAD_19 OAF_19 1.24(7) 7
CAD_19 FAC_19 1.412(13) .
CAD_19 FAA_19 1.413(13) .
CAD_19 FAG_19 1.414(13) .
CAD_19 CAD_19 1.87(7) 7
FAC_19 OAF_19 1.34(5) 7
FAG_19 FAG_19 1.47(12) 7
FAA_19 FAA_19 1.34(16) 7
OAB_20 OAF_20 1.38(14) 7
OAB_20 SAE_20 1.484(12) .
OAB_20 SAE_20 2.08(7) 7
SAE_20 SAE_20 0.61(7) 7
SAE_20 OAF_20 1.22(2) 7
SAE_20 OAH_20 1.481(12) .
SAE_20 OAF_20 1.487(12) .
SAE_20 CAD_20 1.713(12) .
SAE_20 OAB_20 2.08(7) 7
OAF_20 OAF_20 1.16(15) 7
OAF_20 SAE_20 1.22(2) 7
OAF_20 OAB_20 1.38(14) 7
OAH_20 SAE_20 1.481(12) 7
CAD_20 FAA_20 1.411(13) .
CAD_20 FAA_20 1.411(13) 7
CAD_20 FAC_20 1.416(13) .
CAD_20 FAC_20 1.416(13) 7
CAD_20 FAG_20 1.418(13) .
CAD_20 FAG_20 1.418(13) 7
CAD_20 SAE_20 1.713(12) 7
FAC_20 FAC_20 1.21(13) 7
FAC_20 FAG_20 1.30(12) 7
FAG_20 FAC_20 1.30(12) 7
FAG_20 FAA_20 1.63(12) 7
FAA_20 FAA_20 0.83(15) 7
FAA_20 FAG_20 1.63(12) 7
OAB_21 SAE_21 1.484(12) .
SAE_21 OAH_21 1.479(12) .
SAE_21 OAF_21 1.483(12) .
SAE_21 CAD_21 1.712(12) .
CAD_21 FAG_21 1.411(13) .
CAD_21 FAA_21 1.412(13) .
CAD_21 FAC_21 1.413(13) .

loop_
_geom_torsion_atom_site_label_1
_geom_torsion_atom_site_label_2
_geom_torsion_atom_site_label_3
_geom_torsion_atom_site_label_4
_geom_torsion
_geom_torsion_site_symmetry_1
_geom_torsion_site_symmetry_4
C43_1 C42_1 C41_1 N4_1 -110(6) . .
C43_1 C42_1 C41_1 C41_4 65(7) . .
C41_4 C41_1 N4_1 O2_1 -178(3) . .
C42_1 C41_1 N4_1 O2_1 -2(4) . .
C41_4 C41_1 N4_1 Fe1 -19(2) . .
C42_1 C41_1 N4_1 Fe1 157(3) . .
C41_1 N4_1 O2_1 B_1 119(4) . .
Fe1 N4_1 O2_1 B_1 -40(4) . .
N4_1 O2_1 B_1 O3_1 91(4) . .
N4_1 O2_1 B_1 O1_1 -31(4) . .
N4_1 O2_1 B_1 C1_1 -155(3) . .
O1_1 B_1 O3_1 N3_1 73(3) . .
O2_1 B_1 O3_1 N3_1 -50(3) . .
C1_1 B_1 O3_1 N3_1 -160(2) . .
B_1 O3_1 N3_1 C31_1 148(3) . .
B_1 O3_1 N3_1 Fe1 -24(4) . .
N3_4 Fe1 N3_1 C31_1 10(2) . .
N5_4 Fe1 N3_1 C31_1 89(2) . .
N4_4 Fe1 N3_1 C31_1 -61(4) . .
N5_1 Fe1 N3_1 C31_1 162(2) . .
N4_1 Fe1 N3_1 C31_1 -114(2) . .
N3_4 Fe1 N3_1 O3_1 -178(3) . .
N5_4 Fe1 N3_1 O3_1 -99(3) . .
N4_4 Fe1 N3_1 O3_1 111(4) . .
N5_1 Fe1 N3_1 O3_1 -26(3) . .
N4_1 Fe1 N3_1 O3_1 58(3) . .
O3_1 N3_1 C31_1 C31_4 177(2) . .
Fe1 N3_1 C31_1 C31_4 -9(2) . .
O3_1 N3_1 C31_1 C32_1 -8(4) . .
Fe1 N3_1 C31_1 C32_1 165(3) . .
N3_1 C31_1 C32_1 C33_1 101(5) . .
C31_4 C31_1 C32_1 C33_1 -85(5) . .
C31_1 C32_1 C33_1 OAB_21 -8(21) . .
O3_1 B_1 O1_1 N5_1 -51(4) . .
O2_1 B_1 O1_1 N5_1 66(4) . .
C1_1 B_1 O1_1 N5_1 -175(2) . .
B_1 O1_1 N5_1 C51_1 147(3) . .
B_1 O1_1 N5_1 Fe1 -21(4) . .
O1_1 N5_1 C51_1 C51_4 -173(2) . .
Fe1 N5_1 C51_1 C51_4 -5(2) . .
O1_1 N5_1 C51_1 C52_1 8(3) . .
Fe1 N5_1 C51_1 C52_1 176(2) . .
N5_1 C51_1 C52_1 C53_1 -103(5) . .
C51_4 C51_1 C52_1 C53_1 78(5) . .
O3_1 B_1 C1_1 C3_1 -104(3) . .
O1_1 B_1 C1_1 C3_1 22(3) . .
O2_1 B_1 C1_1 C3_1 146(3) . .
O3_1 B_1 C1_1 C2_1 74(2) . .
O1_1 B_1 C1_1 C2_1 -160(2) . .
O2_1 B_1 C1_1 C2_1 -35(2) . .
C3_1 C1_1 C2_1 C6_1 -3(3) . .
B_1 C1_1 C2_1 C6_1 178.4(19) . .
C1_1 C2_1 C6_1 C14_1 178(2) . .
C1_1 C2_1 C6_1 C5_1 2(4) . .
C2_1 C6_1 C14_1 C13_1 140(3) . .
C5_1 C6_1 C14_1 C13_1 -43(5) . .
C2_1 C6_1 C14_1 C15_1 -32(5) . .
C5_1 C6_1 C14_1 C15_1 144(4) . .
C13_1 C14_1 C15_1 C16_1 3(5) . .
C6_1 C14_1 C15_1 C16_1 177(3) . .
C14_1 C15_1 C16_1 N2_1 -2(6) . .
C15_1 C16_1 N2_1 C12_1 1(5) . .
C15_1 C16_1 N2_1 Pt1 -178(3) . .
C16_1 N2_1 C12_1 C13_1 -1(2) . .
Pt1 N2_1 C12_1 C13_1 178(2) . .
C15_1 C14_1 C13_1 C12_1 -4(4) . .
C6_1 C14_1 C13_1 C12_1 -177(2) . .
N2_1 C12_1 C13_1 C14_1 2(2) . .
C2_1 C6_1 C5_1 C4_1 1(5) . .
C14_1 C6_1 C5_1 C4_1 -175(3) . .
C6_1 C5_1 C4_1 C3_1 -2(5) . .
C6_1 C5_1 C4_1 C9_1 -177(3) . .
C2_1 C1_1 C3_1 C4_1 2(4) . .
B_1 C1_1 C3_1 C4_1 -180(3) . .
C5_1 C4_1 C3_1 C1_1 1(6) . .
C9_1 C4_1 C3_1 C1_1 176(3) . .
C5_1 C4_1 C9_1 C10_1 -159(4) . .
C3_1 C4_1 C9_1 C10_1 26(6) . .
C5_1 C4_1 C9_1 C8_1 29(5) . .
C3_1 C4_1 C9_1 C8_1 -146(3) . .
C10_1 C9_1 C8_1 C7_1 2(4) . .
C4_1 C9_1 C8_1 C7_1 175(2) . .
C9_1 C8_1 C7_1 N1_1 -2(2) . .
C8_1 C7_1 N1_1 C11_1 0(3) . .
C8_1 C7_1 N1_1 Pt5 180(2) . .
C7_1 N1_1 C11_1 C10_1 2(5) . .
Pt5 N1_1 C11_1 C10_1 -178(3) . .
C8_1 C9_1 C10_1 C11_1 0(6) . .
C4_1 C9_1 C10_1 C11_1 -173(4) . .
N1_1 C11_1 C10_1 C9_1 -2(7) . .
C43_2 C42_2 C41_2 N4_2 -80(5) . .
C43_2 C42_2 C41_2 C41_2 98(4) . 7
C41_2 C41_2 N4_2 O2_2 -177(2) 7 .
C42_2 C41_2 N4_2 O2_2 1(3) . .
C41_2 C41_2 N4_2 Fe2 18(2) 7 .
C42_2 C41_2 N4_2 Fe2 -164(3) . .
C41_2 N4_2 O2_2 B_2 -150(3) . .
Fe2 N4_2 O2_2 B_2 16(4) . .
N4_2 O2_2 B_2 O3_2 57(4) . .
N4_2 O2_2 B_2 O1_2 -69(4) . .
N4_2 O2_2 B_2 C1_2 170(3) . .
O1_2 B_2 O3_2 N3_2 51(4) . .
O2_2 B_2 O3_2 N3_2 -74(3) . .
C1_2 B_2 O3_2 N3_2 179(2) . .
B_2 O3_2 N3_2 C31_2 -154(3) . .
B_2 O3_2 N3_2 Fe2 16(4) . .
O3_2 N3_2 C31_2 C31_2 -175(2) . 7
Fe2 N3_2 C31_2 C31_2 15(2) . 7
O3_2 N3_2 C31_2 C32_2 -1(3) . .
Fe2 N3_2 C31_2 C32_2 -171(3) . .
N3_2 C31_2 C32_2 C33_2 84(5) . .
C31_2 C31_2 C32_2 C33_2 -103(4) 7 .
O3_2 B_2 O1_2 N5_2 -64(4) . .
O2_2 B_2 O1_2 N5_2 57(3) . .
C1_2 B_2 O1_2 N5_2 171(2) . .
B_2 O1_2 N5_2 C51_2 -152(3) . .
B_2 O1_2 N5_2 Fe2 3(4) . .
N5_2 Fe2 N5_2 C51_2 -29(3) 7 .
N3_2 Fe2 N5_2 C51_2 -161(2) . .
N3_2 Fe2 N5_2 C51_2 -100(3) 7 .
N4_2 Fe2 N5_2 C51_2 115(2) . .
N4_2 Fe2 N5_2 C51_2 50(4) 7 .
N5_2 Fe2 N5_2 O1_2 175(2) 7 .
N3_2 Fe2 N5_2 O1_2 44(3) . .
N3_2 Fe2 N5_2 O1_2 104(3) 7 .
N4_2 Fe2 N5_2 O1_2 -40(3) . .
N4_2 Fe2 N5_2 O1_2 -106(3) 7 .
O1_2 N5_2 C51_2 C51_2 -177.6(19) . 7
Fe2 N5_2 C51_2 C51_2 24(2) . 7
O1_2 N5_2 C51_2 C52_2 7(3) . .
Fe2 N5_2 C51_2 C52_2 -152(3) . .
N5_2 C51_2 C52_2 C53_2 79(6) . .
C51_2 C51_2 C52_2 C53_2 -96(6) 7 .
O3_2 B_2 C1_2 C3_2 -163(3) . .
O1_2 B_2 C1_2 C3_2 -35(3) . .
O2_2 B_2 C1_2 C3_2 87(3) . .
O3_2 B_2 C1_2 C2_2 18(2) . .
O1_2 B_2 C1_2 C2_2 146(2) . .
O2_2 B_2 C1_2 C2_2 -93(2) . .
C3_2 C1_2 C2_2 C6_2 -1(3) . .
B_2 C1_2 C2_2 C6_2 178.0(18) . .
C1_2 C2_2 C6_2 C14_2 176(2) . .
C1_2 C2_2 C6_2 C5_2 4(3) . .
C2_2 C6_2 C14_2 C13_2 143(3) . .
C5_2 C6_2 C14_2 C13_2 -45(5) . .
C2_2 C6_2 C14_2 C15_2 -36(4) . .
C5_2 C6_2 C14_2 C15_2 135(3) . .
C13_2 C14_2 C15_2 C16_2 7(5) . .
C6_2 C14_2 C15_2 C16_2 -174(3) . .
C14_2 C15_2 C16_2 N2_2 -11(5) . .
C15_2 C16_2 N2_2 C12_2 10(5) . .
C15_2 C16_2 N2_2 Pt1 -172(3) . .
C16_2 N2_2 C12_2 C13_2 -3(2) . .
Pt1 N2_2 C12_2 C13_2 178.6(18) . .
C15_2 C14_2 C13_2 C12_2 -1(4) . .
C6_2 C14_2 C13_2 C12_2 180(2) . .
N2_2 C12_2 C13_2 C14_2 -1(2) . .
C2_2 C6_2 C5_2 C4_2 -6(5) . .
C14_2 C6_2 C5_2 C4_2 -178(3) . .
C6_2 C5_2 C4_2 C3_2 5(5) . .
C6_2 C5_2 C4_2 C9_2 -179(3) . .
C2_2 C1_2 C3_2 C4_2 0(4) . .
B_2 C1_2 C3_2 C4_2 -179(2) . .
C5_2 C4_2 C3_2 C1_2 -2(5) . .
C9_2 C4_2 C3_2 C1_2 -178(3) . .
C5_2 C4_2 C9_2 C8_2 22(5) . .
C3_2 C4_2 C9_2 C8_2 -161(3) . .
C5_2 C4_2 C9_2 C10_2 -165(3) . .
C3_2 C4_2 C9_2 C10_2 11(5) . .
C10_2 C9_2 C8_2 C7_2 2(4) . .
C4_2 C9_2 C8_2 C7_2 175(2) . .
C9_2 C8_2 C7_2 N1_2 -2(2) . .
C8_2 C7_2 N1_2 C11_2 -1(2) . .
C8_2 C7_2 N1_2 Pt2 -175.8(17) . .
C7_2 N1_2 C11_2 C10_2 5(4) . .
Pt2 N1_2 C11_2 C10_2 179(3) . .
C8_2 C9_2 C10_2 C11_2 1(5) . .
C4_2 C9_2 C10_2 C11_2 -172(3) . .
N1_2 C11_2 C10_2 C9_2 -5(5) . .
C43_3 C42_3 C41_3 N4_3 -73(5) . .
C43_3 C42_3 C41_3 C41_3 108(4) . 7
C41_3 C41_3 N4_3 O2_3 -179(2) 7 .
C42_3 C41_3 N4_3 O2_3 2(3) . .
C41_3 C41_3 N4_3 Fe3 24(2) 7 .
C42_3 C41_3 N4_3 Fe3 -155(3) . .
C41_3 N4_3 O2_3 B_3 -150(3) . .
Fe3 N4_3 O2_3 B_3 7(3) . .
N4_3 O2_3 B_3 O3_3 60(3) . .
N4_3 O2_3 B_3 O1_3 -67(3) . .
N4_3 O2_3 B_3 C1_3 170(2) . .
O1_3 B_3 O3_3 N3_3 55(4) . .
O2_3 B_3 O3_3 N3_3 -72(3) . .
C1_3 B_3 O3_3 N3_3 176(2) . .
B_3 O3_3 N3_3 C31_3 -144(3) . .
B_3 O3_3 N3_3 Fe3 11(4) . .
N3_3 Fe3 N3_3 C31_3 -31(3) 7 .
N5_3 Fe3 N3_3 C31_3 108(2) . .
N5_3 Fe3 N3_3 C31_3 43(3) 7 .
N4_3 Fe3 N3_3 C31_3 -104(3) 7 .
N4_3 Fe3 N3_3 C31_3 -166(2) . .
N3_3 Fe3 N3_3 O3_3 175(2) 7 .
N5_3 Fe3 N3_3 O3_3 -46(3) . .
N5_3 Fe3 N3_3 O3_3 -111(3) 7 .
N4_3 Fe3 N3_3 O3_3 102(3) 7 .
N4_3 Fe3 N3_3 O3_3 40(3) . .
O3_3 N3_3 C31_3 C31_3 -178.2(18) . 7
Fe3 N3_3 C31_3 C31_3 25(2) . 7
O3_3 N3_3 C31_3 C32_3 1(3) . .
Fe3 N3_3 C31_3 C32_3 -156(3) . .
N3_3 C31_3 C32_3 C33_3 -81(5) . .
C31_3 C31_3 C32_3 C33_3 98(5) 7 .
O3_3 B_3 O1_3 N5_3 -66(3) . .
O2_3 B_3 O1_3 N5_3 58(3) . .
C1_3 B_3 O1_3 N5_3 178.0(19) . .
B_3 O1_3 N5_3 C51_3 -156(3) . .
B_3 O1_3 N5_3 Fe3 11(4) . .
O1_3 N5_3 C51_3 C51_3 -176.9(18) . 7
Fe3 N5_3 C51_3 C51_3 16(2) . 7
O1_3 N5_3 C51_3 C52_3 2(3) . .
Fe3 N5_3 C51_3 C52_3 -166(3) . .
N5_3 C51_3 C52_3 C53_3 79(4) . .
C51_3 C51_3 C52_3 C53_3 -102(4) 7 .
O3_3 B_3 C1_3 C3_3 -129(3) . .
O1_3 B_3 C1_3 C3_3 -6(2) . .
O2_3 B_3 C1_3 C3_3 118(3) . .
O3_3 B_3 C1_3 C2_3 51(2) . .
O1_3 B_3 C1_3 C2_3 175(2) . .
O2_3 B_3 C1_3 C2_3 -62(2) . .
C3_3 C1_3 C2_3 C6_3 -1(3) . .
B_3 C1_3 C2_3 C6_3 179.1(18) . .
C1_3 C2_3 C6_3 C14_3 176(2) . .
C1_3 C2_3 C6_3 C5_3 4(4) . .
C2_3 C6_3 C14_3 C13_3 -140(3) . .
C5_3 C6_3 C14_3 C13_3 31(5) . .
C2_3 C6_3 C14_3 C15_3 28(5) . .
C5_3 C6_3 C14_3 C15_3 -161(3) . .
C13_3 C14_3 C15_3 C16_3 -7(5) . .
C6_3 C14_3 C15_3 C16_3 -176(3) . .
C14_3 C15_3 C16_3 N2_3 6(5) . .
C15_3 C16_3 N2_3 C12_3 -3(4) . .
C15_3 C16_3 N2_3 Pt3 -167(3) . .
C16_3 N2_3 C12_3 C13_3 1(2) . .
Pt3 N2_3 C12_3 C13_3 165.6(18) . .
C15_3 C14_3 C13_3 C12_3 7(4) . .
C6_3 C14_3 C13_3 C12_3 175(2) . .
N2_3 C12_3 C13_3 C14_3 -4(2) . .
C2_3 C6_3 C5_3 C4_3 -6(5) . .
C14_3 C6_3 C5_3 C4_3 -177(3) . .
C6_3 C5_3 C4_3 C3_3 4(5) . .
C6_3 C5_3 C4_3 C9_3 -176(3) . .
C2_3 C1_3 C3_3 C4_3 -1(4) . .
B_3 C1_3 C3_3 C4_3 179(3) . .
C5_3 C4_3 C3_3 C1_3 0(5) . .
C9_3 C4_3 C3_3 C1_3 180(3) . .
C5_3 C4_3 C9_3 C8_3 -28(5) . .
C3_3 C4_3 C9_3 C8_3 152(3) . .
C5_3 C4_3 C9_3 C10_3 161(4) . .
C3_3 C4_3 C9_3 C10_3 -19(6) . .
C10_3 C9_3 C8_3 C7_3 -5(4) . .
C4_3 C9_3 C8_3 C7_3 -177(2) . .
C9_3 C8_3 C7_3 N1_3 3(2) . .
C8_3 C7_3 N1_3 C11_3 0(3) . .
C8_3 C7_3 N1_3 Pt2 178(2) . .
C7_3 N1_3 C11_3 C10_3 1(5) . .
Pt2 N1_3 C11_3 C10_3 -178(3) . .
C8_3 C9_3 C10_3 C11_3 6(6) . .
C4_3 C9_3 C10_3 C11_3 177(4) . .
N1_3 C11_3 C10_3 C9_3 -4(7) . .
N4_1 C41_1 C41_4 N4_4 2(2) . .
C42_1 C41_1 C41_4 N4_4 -173(3) . .
N4_1 C41_1 C41_4 C42_4 -173(3) . .
C42_1 C41_1 C41_4 C42_4 11(3) . .
C43_4 C42_4 C41_4 N4_4 -70(6) . .
C43_4 C42_4 C41_4 C41_1 105(6) . .
C41_1 C41_4 N4_4 O2_4 -179(3) . .
C42_4 C41_4 N4_4 O2_4 -3(5) . .
C41_1 C41_4 N4_4 Fe1 17(3) . .
C42_4 C41_4 N4_4 Fe1 -168(2) . .
C41_4 N4_4 O2_4 B_4 -177(3) . .
Fe1 N4_4 O2_4 B_4 -12(4) . .
N4_4 O2_4 B_4 O3_4 -57(4) . .
N4_4 O2_4 B_4 O1_4 66(4) . .
N4_4 O2_4 B_4 C1_4 -169(3) . .
O1_4 B_4 O3_4 N3_4 -50(4) . .
O2_4 B_4 O3_4 N3_4 74(3) . .
C1_4 B_4 O3_4 N3_4 -177(2) . .
B_4 O3_4 N3_4 C31_4 163(3) . .
B_4 O3_4 N3_4 Fe1 -22(4) . .
N3_1 Fe1 N3_4 C31_4 -10(3) . .
N5_4 Fe1 N3_4 C31_4 -130(4) . .
N4_4 Fe1 N3_4 C31_4 141(4) . .
N5_1 Fe1 N3_4 C31_4 -71(5) . .
N4_1 Fe1 N3_4 C31_4 68(4) . .
N3_1 Fe1 N3_4 O3_4 175(3) . .
N5_4 Fe1 N3_4 O3_4 56(3) . .
N4_4 Fe1 N3_4 O3_4 -34(3) . .
N5_1 Fe1 N3_4 O3_4 114(4) . .
N4_1 Fe1 N3_4 O3_4 -107(3) . .
O3_4 N3_4 C31_4 C31_1 -178(3) . .
Fe1 N3_4 C31_4 C31_1 7(3) . .
O3_4 N3_4 C31_4 C32_4 -3(5) . .
Fe1 N3_4 C31_4 C32_4 -178(3) . .
N3_1 C31_1 C31_4 N3_4 2(2) . .
C32_1 C31_1 C31_4 N3_4 -173(3) . .
N3_1 C31_1 C31_4 C32_4 -171(3) . .
C32_1 C31_1 C31_4 C32_4 14(4) . .
N3_4 C31_4 C32_4 C33_4 -83(6) . .
C31_1 C31_4 C32_4 C33_4 90(6) . .
O3_4 B_4 O1_4 N5_4 71(4) . .
O2_4 B_4 O1_4 N5_4 -48(4) . .
C1_4 B_4 O1_4 N5_4 -166(2) . .
B_4 O1_4 N5_4 C51_4 158(3) . .
B_4 O1_4 N5_4 Fe1 -17(4) . .
O1_4 N5_4 C51_4 C51_1 -175(3) . .
Fe1 N5_4 C51_4 C51_1 0(3) . .
O1_4 N5_4 C51_4 C52_4 8(4) . .
Fe1 N5_4 C51_4 C52_4 -177(2) . .
N5_1 C51_1 C51_4 N5_4 3(2) . .
C52_1 C51_1 C51_4 N5_4 -178(3) . .
N5_1 C51_1 C51_4 C52_4 180(3) . .
C52_1 C51_1 C51_4 C52_4 -1(3) . .
N5_4 C51_4 C52_4 C53_4 105(6) . .
C51_1 C51_4 C52_4 C53_4 -72(6) . .
O3_4 B_4 C1_4 C2_4 149(2) . .
O1_4 B_4 C1_4 C2_4 24(2) . .
O2_4 B_4 C1_4 C2_4 -100(2) . .
O3_4 B_4 C1_4 C3_4 -32(3) . .
O1_4 B_4 C1_4 C3_4 -158(3) . .
O2_4 B_4 C1_4 C3_4 78(2) . .
C3_4 C1_4 C2_4 C6_4 3(3) . .
B_4 C1_4 C2_4 C6_4 -179(2) . .
C1_4 C2_4 C6_4 C14_4 -178(2) . .
C1_4 C2_4 C6_4 C5_4 -5(4) . .
C2_4 C6_4 C14_4 C13_4 151(3) . .
C5_4 C6_4 C14_4 C13_4 -22(6) . .
C2_4 C6_4 C14_4 C15_4 -32(5) . .
C5_4 C6_4 C14_4 C15_4 156(4) . .
C13_4 C14_4 C15_4 C16_4 -5(6) . .
C6_4 C14_4 C15_4 C16_4 177(4) . .
C14_4 C15_4 C16_4 N2_4 7(7) . .
C15_4 C16_4 N2_4 C12_4 -6(5) . .
C15_4 C16_4 N2_4 Pt4 179(3) . .
C16_4 N2_4 C12_4 C13_4 2(2) . .
Pt4 N2_4 C12_4 C13_4 177.0(19) . .
C16_4 N2_4 C12_4 FAC_20 -128(4) . .
Pt4 N2_4 C12_4 FAC_20 47(3) . .
C15_4 C14_4 C13_4 C12_4 2(5) . .
C6_4 C14_4 C13_4 C12_4 179(3) . .
N2_4 C12_4 C13_4 C14_4 0(2) . .
FAC_20 C12_4 C13_4 C14_4 131(4) . .
C2_4 C6_4 C5_4 C4_4 10(6) . .
C14_4 C6_4 C5_4 C4_4 -177(4) . .
C6_4 C5_4 C4_4 C3_4 -12(6) . .
C6_4 C5_4 C4_4 C9_4 178(3) . .
C2_4 C1_4 C3_4 C4_4 -6(4) . .
B_4 C1_4 C3_4 C4_4 176(3) . .
C5_4 C4_4 C3_4 C1_4 10(5) . .
C9_4 C4_4 C3_4 C1_4 -179(3) . .
C5_4 C4_4 C9_4 C10_4 -156(4) . .
C3_4 C4_4 C9_4 C10_4 34(5) . .
C5_4 C4_4 C9_4 C8_4 28(5) . .
C3_4 C4_4 C9_4 C8_4 -142(3) . .
C10_4 C9_4 C8_4 C7_4 2(4) . .
C4_4 C9_4 C8_4 C7_4 179(2) . .
C9_4 C8_4 C7_4 N1_4 -1(2) . .
C8_4 C7_4 N1_4 C11_4 1(3) . .
C8_4 C7_4 N1_4 Pt3 178.4(19) . .
C7_4 N1_4 C11_4 C10_4 -2(5) . .
Pt3 N1_4 C11_4 C10_4 -180(3) . .
C8_4 C9_4 C10_4 C11_4 -4(5) . .
C4_4 C9_4 C10_4 C11_4 180(3) . .
N1_4 C11_4 C10_4 C9_4 4(6) . .
C19_5 C24_5 C23_5 C22_5 0.0 . .
C24_5 C23_5 C22_5 C21_5 0.0 . .
C23_5 C22_5 C21_5 C20_5 0.0 . .
C22_5 C21_5 C20_5 C19_5 0.0 . .
C21_5 C20_5 C19_5 C24_5 0.0 . .
C21_5 C20_5 C19_5 P2_5 180(2) . .
C23_5 C24_5 C19_5 C20_5 0.0 . .
C23_5 C24_5 C19_5 P2_5 -180(2) . .
C20_5 C19_5 P2_5 C13_5 -69.5(19) . .
C24_5 C19_5 P2_5 C13_5 110.3(17) . .
C20_5 C19_5 P2_5 C03_5 37(2) . .
C24_5 C19_5 P2_5 C03_5 -143.3(17) . .
C20_5 C19_5 P2_5 Pt1 167.3(14) . .
C24_5 C19_5 P2_5 Pt1 -13.0(18) . .
C02_5 C03_5 P2_5 C19_5 66(3) . .
C02_5 C03_5 P2_5 C13_5 174(2) . .
C02_5 C03_5 P2_5 Pt1 -63(3) . .
C19_5 P2_5 C13_5 C18_5 156.3(17) . .
C03_5 P2_5 C13_5 C18_5 46(2) . .
Pt1 P2_5 C13_5 C18_5 -79.8(17) . .
C19_5 P2_5 C13_5 C14_5 -36.3(19) . .
C03_5 P2_5 C13_5 C14_5 -146.2(18) . .
Pt1 P2_5 C13_5 C14_5 87.6(16) . .
C14_5 C13_5 C18_5 C17_5 0.0 . .
P2_5 C13_5 C18_5 C17_5 167(2) . .
C13_5 C18_5 C17_5 C16_5 0.0 . .
C18_5 C17_5 C16_5 C15_5 0.0 . .
C17_5 C16_5 C15_5 C14_5 0.0 . .
C16_5 C15_5 C14_5 C13_5 0.0 . .
C18_5 C13_5 C14_5 C15_5 0.0 . .
P2_5 C13_5 C14_5 C15_5 -167(2) . .
P2_5 C03_5 C02_5 C01_5 68(3) . .
P1_5 C01_5 C02_5 C03_5 -74(4) . .
C02_5 C01_5 P1_5 C6_5 -67(3) . .
C02_5 C01_5 P1_5 C7_5 180(3) . .
C02_5 C01_5 P1_5 Pt1 58(3) . .
C01_5 P1_5 C6_5 C5_5 -17(2) . .
C7_5 P1_5 C6_5 C5_5 96.9(19) . .
Pt1 P1_5 C6_5 C5_5 -142.4(15) . .
C01_5 P1_5 C6_5 C1_5 156.4(19) . .
C7_5 P1_5 C6_5 C1_5 -90.0(19) . .
Pt1 P1_5 C6_5 C1_5 30.6(19) . .
C1_5 C6_5 C5_5 C4_5 0.0 . .
P1_5 C6_5 C5_5 C4_5 173(2) . .
C6_5 C5_5 C4_5 C3_5 0.0 . .
C5_5 C4_5 C3_5 C2_5 0.0 . .
C4_5 C3_5 C2_5 C1_5 0.0 . .
C3_5 C2_5 C1_5 C6_5 0.0 . .
C5_5 C6_5 C1_5 C2_5 0.0 . .
P1_5 C6_5 C1_5 C2_5 -173(2) . .
C7_5 C12_5 C11_5 C10_5 0.0 . .
C12_5 C11_5 C10_5 C9_5 0.0 . .
C11_5 C10_5 C9_5 C8_5 0.0 . .
C10_5 C9_5 C8_5 C7_5 0.0 . .
C9_5 C8_5 C7_5 C12_5 0.0 . .
C9_5 C8_5 C7_5 P1_5 -174(2) . .
C11_5 C12_5 C7_5 C8_5 0.0 . .
C11_5 C12_5 C7_5 P1_5 174(2) . .
C01_5 P1_5 C7_5 C8_5 -40(2) . .
C6_5 P1_5 C7_5 C8_5 -151.6(17) . .
Pt1 P1_5 C7_5 C8_5 84.1(16) . .
C01_5 P1_5 C7_5 C12_5 146(2) . .
C6_5 P1_5 C7_5 C12_5 34(2) . .
Pt1 P1_5 C7_5 C12_5 -89.9(15) . .
C19_6 C24_6 C23_6 C22_6 0.0 . .
C24_6 C23_6 C22_6 C21_6 0.0 . .
C23_6 C22_6 C21_6 C20_6 0.0 . .
C22_6 C21_6 C20_6 C19_6 0.0 . .
C21_6 C20_6 C19_6 C24_6 0.0 . .
C21_6 C20_6 C19_6 P2_6 172(2) . .
C23_6 C24_6 C19_6 C20_6 0.0 . .
C23_6 C24_6 C19_6 P2_6 -172(2) . .
C20_6 C19_6 P2_6 C13_6 -72(2) . .
C24_6 C19_6 P2_6 C13_6 100(2) . .
C20_6 C19_6 P2_6 C03_6 36(2) . .
C24_6 C19_6 P2_6 C03_6 -152(2) . .
C20_6 C19_6 P2_6 Pt2 165.5(16) . .
C24_6 C19_6 P2_6 Pt2 -22(2) . .
C19_6 P2_6 C13_6 C18_6 141.7(19) . .
C03_6 P2_6 C13_6 C18_6 30(2) . .
Pt2 P2_6 C13_6 C18_6 -89.6(17) . .
C19_6 P2_6 C13_6 C14_6 -42(2) . .
C03_6 P2_6 C13_6 C14_6 -153.5(19) . .
Pt2 P2_6 C13_6 C14_6 86.9(16) . .
C14_6 C13_6 C18_6 C17_6 0.0 . .
P2_6 C13_6 C18_6 C17_6 176(2) . .
C13_6 C18_6 C17_6 C16_6 0.0 . .
C18_6 C17_6 C16_6 C15_6 0.0 . .
C17_6 C16_6 C15_6 C14_6 0.0 . .
C16_6 C15_6 C14_6 C13_6 0.0 . .
C18_6 C13_6 C14_6 C15_6 0.0 . .
P2_6 C13_6 C14_6 C15_6 -177(2) . .
P2_6 C03_6 C02_6 C01_6 71(3) . .
P1_6 C01_6 C02_6 C03_6 -62(4) . .
C02_6 C01_6 P1_6 C6_6 -78(3) . .
C02_6 C01_6 P1_6 C7_6 172(3) . .
C02_6 C01_6 P1_6 Pt2 44(4) . .
C01_6 P1_6 C6_6 C5_6 -32(2) . .
C7_6 P1_6 C6_6 C5_6 79(2) . .
Pt2 P1_6 C6_6 C5_6 -158.4(14) . .
C01_6 P1_6 C6_6 C1_6 152(2) . .
C7_6 P1_6 C6_6 C1_6 -97(2) . .
Pt2 P1_6 C6_6 C1_6 26(2) . .
C1_6 C6_6 C5_6 C4_6 0.0 . .
P1_6 C6_6 C5_6 C4_6 -176(2) . .
C6_6 C5_6 C4_6 C3_6 0.0 . .
C5_6 C4_6 C3_6 C2_6 0.0 . .
C4_6 C3_6 C2_6 C1_6 0.0 . .
C3_6 C2_6 C1_6 C6_6 0.0 . .
C5_6 C6_6 C1_6 C2_6 0.0 . .
P1_6 C6_6 C1_6 C2_6 176(2) . .
C7_6 C12_6 C11_6 C10_6 0.0 . .
C12_6 C11_6 C10_6 C9_6 0.0 . .
C11_6 C10_6 C9_6 C8_6 0.0 . .
C10_6 C9_6 C8_6 C7_6 0.0 . .
C9_6 C8_6 C7_6 C12_6 0.0 . .
C9_6 C8_6 C7_6 P1_6 -166(2) . .
C11_6 C12_6 C7_6 C8_6 0.0 . .
C11_6 C12_6 C7_6 P1_6 167(2) . .
C01_6 P1_6 C7_6 C8_6 -46(2) . .
C6_6 P1_6 C7_6 C8_6 -155.8(18) . .
Pt2 P1_6 C7_6 C8_6 83.4(18) . .
C01_6 P1_6 C7_6 C12_6 147(2) . .
C6_6 P1_6 C7_6 C12_6 38(2) . .
Pt2 P1_6 C7_6 C12_6 -83.2(17) . .
C19_7 C24_7 C23_7 C22_7 0.0 . .
C24_7 C23_7 C22_7 C21_7 0.0 . .
C23_7 C22_7 C21_7 C20_7 0.0 . .
C22_7 C21_7 C20_7 C19_7 0.0 . .
C21_7 C20_7 C19_7 C24_7 0.0 . .
C21_7 C20_7 C19_7 P2_7 -176(2) . .
C23_7 C24_7 C19_7 C20_7 0.0 . .
C23_7 C24_7 C19_7 P2_7 176(2) . .
C20_7 C19_7 P2_7 C13_7 -88(2) . .
C24_7 C19_7 P2_7 C13_7 96.1(19) . .
C20_7 C19_7 P2_7 C03_7 21(2) . .
C24_7 C19_7 P2_7 C03_7 -155.5(18) . .
C20_7 C19_7 P2_7 Pt3 150.0(15) . .
C24_7 C19_7 P2_7 Pt3 -26.3(19) . .
C02_7 C03_7 P2_7 C19_7 65(3) . .
C02_7 C03_7 P2_7 C13_7 174(2) . .
C02_7 C03_7 P2_7 Pt3 -62(3) . .
C19_7 P2_7 C13_7 C18_7 156.9(19) . .
C03_7 P2_7 C13_7 C18_7 46(2) . .
Pt3 P2_7 C13_7 C18_7 -81(2) . .
C19_7 P2_7 C13_7 C14_7 -37(2) . .
C03_7 P2_7 C13_7 C14_7 -149(2) . .
Pt3 P2_7 C13_7 C14_7 84.6(18) . .
C14_7 C13_7 C18_7 C17_7 0.0 . .
P2_7 C13_7 C18_7 C17_7 165(3) . .
C13_7 C18_7 C17_7 C16_7 0.0 . .
C18_7 C17_7 C16_7 C15_7 0.0 . .
C17_7 C16_7 C15_7 C14_7 0.0 . .
C16_7 C15_7 C14_7 C13_7 0.0 . .
C18_7 C13_7 C14_7 C15_7 0.0 . .
P2_7 C13_7 C14_7 C15_7 -166(2) . .
P2_7 C03_7 C02_7 C01_7 71(3) . .
P1_7 C01_7 C02_7 C03_7 -72(3) . .
C02_7 C01_7 P1_7 C6_7 -73(3) . .
C02_7 C01_7 P1_7 C7_7 174(3) . .
C02_7 C01_7 P1_7 Pt3 54(3) . .
C01_7 P1_7 C6_7 C5_7 -28(2) . .
C7_7 P1_7 C6_7 C5_7 83(2) . .
Pt3 P1_7 C6_7 C5_7 -157.6(16) . .
C01_7 P1_7 C6_7 C1_7 152(2) . .
C7_7 P1_7 C6_7 C1_7 -97(2) . .
Pt3 P1_7 C6_7 C1_7 22(2) . .
C1_7 C6_7 C5_7 C4_7 0.0 . .
P1_7 C6_7 C5_7 C4_7 180(3) . .
C6_7 C5_7 C4_7 C3_7 0.0 . .
C5_7 C4_7 C3_7 C2_7 0.0 . .
C4_7 C3_7 C2_7 C1_7 0.0 . .
C3_7 C2_7 C1_7 C6_7 0.0 . .
C5_7 C6_7 C1_7 C2_7 0.0 . .
P1_7 C6_7 C1_7 C2_7 -180(2) . .
C7_7 C12_7 C11_7 C10_7 0.0 . .
C12_7 C11_7 C10_7 C9_7 0.0 . .
C11_7 C10_7 C9_7 C8_7 0.0 . .
C10_7 C9_7 C8_7 C7_7 0.0 . .
C9_7 C8_7 C7_7 C12_7 0.0 . .
C9_7 C8_7 C7_7 P1_7 178(2) . .
C11_7 C12_7 C7_7 C8_7 0.0 . .
C11_7 C12_7 C7_7 P1_7 -178(2) . .
C01_7 P1_7 C7_7 C8_7 -41(2) . .
C6_7 P1_7 C7_7 C8_7 -151.1(17) . .
Pt3 P1_7 C7_7 C8_7 85.1(15) . .
C01_7 P1_7 C7_7 C12_7 136.3(19) . .
C6_7 P1_7 C7_7 C12_7 27(2) . .
Pt3 P1_7 C7_7 C12_7 -97.2(15) . .
C19_8 C24_8 C23_8 C22_8 0.0 . .
C24_8 C23_8 C22_8 C21_8 0.0 . .
C23_8 C22_8 C21_8 C20_8 0.0 . .
C22_8 C21_8 C20_8 C19_8 0.0 . .
C21_8 C20_8 C19_8 C24_8 0.0 . .
C21_8 C20_8 C19_8 P2_8 -152(3) . .
C23_8 C24_8 C19_8 C20_8 0.0 . .
C23_8 C24_8 C19_8 P2_8 150(3) . .
C14_8 C13_8 C18_8 C17_8 0.0 . .
C14_8 C13_8 C18_8 P2_8 -177(3) . .
C02_8 P2_8 C18_8 C13_8 -128(3) . .
C19_8 P2_8 C18_8 C13_8 -18(3) . .
Pt4 P2_8 C18_8 C13_8 105(2) . .
C02_8 P2_8 C18_8 C17_8 54(3) . .
C19_8 P2_8 C18_8 C17_8 165(3) . .
Pt4 P2_8 C18_8 C17_8 -73(2) . .
C13_8 C18_8 C17_8 C16_8 0.0 . .
P2_8 C18_8 C17_8 C16_8 177(3) . .
C18_8 C17_8 C16_8 C15_8 0.0 . .
C17_8 C16_8 C15_8 C14_8 0.0 . .
C16_8 C15_8 C14_8 C13_8 0.0 . .
C18_8 C13_8 C14_8 C15_8 0.0 . .
C02_8 C03_8 C02_8 P2_8 -68(8) 7 .
C19_9 C24_9 C23_9 C22_9 0.0 . .
C24_9 C23_9 C22_9 C21_9 0.0 . .
C23_9 C22_9 C21_9 C20_9 0.0 . .
C22_9 C21_9 C20_9 C19_9 0.0 . .
C21_9 C20_9 C19_9 C24_9 0.0 . .
C21_9 C20_9 C19_9 P2_9 -171(3) . .
C23_9 C24_9 C19_9 C20_9 0.0 . .
C23_9 C24_9 C19_9 P2_9 170(3) . .
C14_9 C13_9 C18_9 C17_9 0.0 . .
C14_9 C13_9 C18_9 P2_9 169(3) . .
C02_9 P2_9 C18_9 C17_9 -51(3) . .
C19_9 P2_9 C18_9 C17_9 -163(2) . .
Pt5 P2_9 C18_9 C17_9 78(2) . .
C02_9 P2_9 C18_9 C13_9 140(3) . .
C19_9 P2_9 C18_9 C13_9 28(3) . .
Pt5 P2_9 C18_9 C13_9 -91(2) . .
C13_9 C18_9 C17_9 C16_9 0.0 . .
P2_9 C18_9 C17_9 C16_9 -169(3) . .
C18_9 C17_9 C16_9 C15_9 0.0 . .
C17_9 C16_9 C15_9 C14_9 0.0 . .
C16_9 C15_9 C14_9 C13_9 0.0 . .
C18_9 C13_9 C14_9 C15_9 0.0 . .
C02_9 C03_9 C02_9 P2_9 -79(8) 7 .
OAH_11 SAE_11 CAD_11 FAC_11 -80(3) . .
OAB_11 SAE_11 CAD_11 FAC_11 158(3) . .
OAF_11 SAE_11 CAD_11 FAC_11 40(3) . .
OAH_11 SAE_11 CAD_11 FAA_11 160(2) . .
OAB_11 SAE_11 CAD_11 FAA_11 38(3) . .
OAF_11 SAE_11 CAD_11 FAA_11 -80(2) . .
OAH_11 SAE_11 CAD_11 FAG_11 41(3) . .
OAB_11 SAE_11 CAD_11 FAG_11 -81(3) . .
OAF_11 SAE_11 CAD_11 FAG_11 161(3) . .
OAH_12 SAE_12 CAD_12 FAA_12 59(3) . .
OAB_12 SAE_12 CAD_12 FAA_12 -63(3) . .
OAF_12 SAE_12 CAD_12 FAA_12 178(3) . .
OAH_12 SAE_12 CAD_12 FAG_12 -180(3) . .
OAB_12 SAE_12 CAD_12 FAG_12 58(3) . .
OAF_12 SAE_12 CAD_12 FAG_12 -61(3) . .
OAH_12 SAE_12 CAD_12 FAC_12 -61(3) . .
OAB_12 SAE_12 CAD_12 FAC_12 177(2) . .
OAF_12 SAE_12 CAD_12 FAC_12 58(3) . .
OAH_13 SAE_13 CAD_13 FAC_13 -30(3) . .
OAF_13 SAE_13 CAD_13 FAC_13 90(3) . .
OAB_13 SAE_13 CAD_13 FAC_13 -151(3) . .
OAH_13 SAE_13 CAD_13 FAA_13 91(3) . .
OAF_13 SAE_13 CAD_13 FAA_13 -149(3) . .
OAB_13 SAE_13 CAD_13 FAA_13 -31(3) . .
OAH_13 SAE_13 CAD_13 FAG_13 -152(3) . .
OAF_13 SAE_13 CAD_13 FAG_13 -32(3) . .
OAB_13 SAE_13 CAD_13 FAG_13 87(3) . .
OAB_20 OAB_14 SAE_14 OAH_14 115(4) . .
OAB_20 OAB_14 SAE_14 OAF_14 -8(4) . .
OAB_20 OAB_14 SAE_14 CAD_14 -127(3) . .
OAH_14 SAE_14 OAF_14 FAG_16 67(4) . .
OAB_14 SAE_14 OAF_14 FAG_16 -169(3) . .
CAD_14 SAE_14 OAF_14 FAG_16 -51(3) . .
OAH_14 SAE_14 CAD_14 FAA_14 -60(3) . .
OAF_14 SAE_14 CAD_14 FAA_14 60(3) . .
OAB_14 SAE_14 CAD_14 FAA_14 -180(3) . .
OAH_14 SAE_14 CAD_14 FAC_14 179(3) . .
OAF_14 SAE_14 CAD_14 FAC_14 -61(3) . .
OAB_14 SAE_14 CAD_14 FAC_14 59(3) . .
OAH_14 SAE_14 CAD_14 FAG_14 60(3) . .
OAF_14 SAE_14 CAD_14 FAG_14 180(3) . .
OAB_14 SAE_14 CAD_14 FAG_14 -60(3) . .
OAB_15 SAE_15 CAD_15 FAA_15 52(3) . .
OAH_15 SAE_15 CAD_15 FAA_15 173(3) . .
OAF_15 SAE_15 CAD_15 FAA_15 -70(3) . .
OAB_15 SAE_15 CAD_15 FAC_15 -69(3) . .
OAH_15 SAE_15 CAD_15 FAC_15 52(3) . .
OAF_15 SAE_15 CAD_15 FAC_15 169(3) . .
OAB_15 SAE_15 CAD_15 FAG_15 172(3) . .
OAH_15 SAE_15 CAD_15 FAG_15 -66(3) . .
OAF_15 SAE_15 CAD_15 FAG_15 51(3) . .
OAB_16 SAE_16 CAD_16 FAC_16 15(4) . .
OAH_16 SAE_16 CAD_16 FAC_16 139(4) . .
OAF_16 SAE_16 CAD_16 FAC_16 -103(4) . .
OAB_16 SAE_16 CAD_16 FAG_16 -105(3) . .
OAH_16 SAE_16 CAD_16 FAG_16 19(4) . .
OAF_16 SAE_16 CAD_16 FAG_16 136(4) . .
OAB_16 SAE_16 CAD_16 FAA_16 135(3) . .
OAH_16 SAE_16 CAD_16 FAA_16 -101(4) . .
OAF_16 SAE_16 CAD_16 FAA_16 17(4) . .
FAC_16 CAD_16 FAG_16 OAF_14 48(8) . .
FAA_16 CAD_16 FAG_16 OAF_14 -64(8) . .
SAE_16 CAD_16 FAG_16 OAF_14 173(7) . .
SAE_14 OAF_14 FAG_16 CAD_16 -66(8) . .
OAB_17 SAE_17 CAD_17 FAA_17 56(3) . .
OAH_17 SAE_17 CAD_17 FAA_17 178(3) . .
OAF_17 SAE_17 CAD_17 FAA_17 -64(3) . .
OAB_17 SAE_17 CAD_17 FAC_17 -64(4) . .
OAH_17 SAE_17 CAD_17 FAC_17 57(4) . .
OAF_17 SAE_17 CAD_17 FAC_17 175(3) . .
OAB_17 SAE_17 CAD_17 FAG_17 176(3) . .
OAH_17 SAE_17 CAD_17 FAG_17 -62(3) . .
OAF_17 SAE_17 CAD_17 FAG_17 56(3) . .
SAE_18 OAB_18 SAE_18 OAH_18 90(5) 7 7
SAE_18 OAB_18 SAE_18 OAH_18 63(2) 7 .
SAE_18 OAB_18 SAE_18 OAF_18 -174(2) 7 .
SAE_18 OAB_18 SAE_18 CAD_18 -101(3) 7 7
SAE_18 OAB_18 SAE_18 CAD_18 -56.6(16) 7 .
SAE_18 OAB_18 SAE_18 OAF_18 -4.5(14) 7 7
SAE_18 SAE_18 OAF_18 FAA_18 -66(11) 7 7
OAH_18 SAE_18 OAF_18 FAA_18 -156(5) 7 7
OAB_18 SAE_18 OAF_18 FAA_18 86(4) . 7
OAH_18 SAE_18 OAF_18 FAA_18 -151(4) . 7
CAD_18 SAE_18 OAF_18 FAA_18 -27(3) 7 7
CAD_18 SAE_18 OAF_18 FAA_18 -32(4) . 7
OAF_18 SAE_18 OAF_18 FAA_18 -66(11) 7 7
SAE_18 SAE_18 OAF_18 CAD_18 -39(10) 7 7
OAH_18 SAE_18 OAF_18 CAD_18 -130(3) 7 7
OAB_18 SAE_18 OAF_18 CAD_18 112(2) . 7
OAH_18 SAE_18 OAF_18 CAD_18 -124(2) . 7
CAD_18 SAE_18 OAF_18 CAD_18 -5.7(16) . 7
OAF_18 SAE_18 OAF_18 CAD_18 -39(10) 7 7
OAH_18 SAE_18 OAF_18 SAE_18 -91(8) 7 7
OAB_18 SAE_18 OAF_18 SAE_18 151(10) . 7
OAH_18 SAE_18 OAF_18 SAE_18 -85(9) . 7
CAD_18 SAE_18 OAF_18 SAE_18 39(10) 7 7
CAD_18 SAE_18 OAF_18 SAE_18 33(9) . 7
OAF_18 SAE_18 OAF_18 SAE_18 0.0(6) 7 7
SAE_18 SAE_18 OAH_18 OAH_18 180.001(11) 7 7
OAB_18 SAE_18 OAH_18 OAH_18 109.0(15) . 7
OAF_18 SAE_18 OAH_18 OAH_18 -13.8(17) . 7
CAD_18 SAE_18 OAH_18 OAH_18 -89(3) 7 7
CAD_18 SAE_18 OAH_18 OAH_18 -131.3(15) . 7
OAF_18 SAE_18 OAH_18 OAH_18 -169.3(15) 7 7
OAH_18 SAE_18 OAH_18 SAE_18 179.999(9) 7 7
OAB_18 SAE_18 OAH_18 SAE_18 -71.0(15) . 7
OAF_18 SAE_18 OAH_18 SAE_18 166.2(17) . 7
CAD_18 SAE_18 OAH_18 SAE_18 91(3) 7 7
CAD_18 SAE_18 OAH_18 SAE_18 48.7(14) . 7
OAF_18 SAE_18 OAH_18 SAE_18 10.7(15) 7 7
SAE_18 SAE_18 CAD_18 CAD_18 179.99(3) 7 7
OAH_18 SAE_18 CAD_18 CAD_18 105(4) 7 7
OAB_18 SAE_18 CAD_18 CAD_18 -111(2) . 7
OAH_18 SAE_18 CAD_18 CAD_18 127(2) . 7
OAF_18 SAE_18 CAD_18 CAD_18 8(2) . 7
OAF_18 SAE_18 CAD_18 CAD_18 173(2) 7 7
SAE_18 SAE_18 CAD_18 FAA_18 -18(2) 7 .
OAH_18 SAE_18 CAD_18 FAA_18 -93(5) 7 .
OAB_18 SAE_18 CAD_18 FAA_18 51(3) . .
OAH_18 SAE_18 CAD_18 FAA_18 -70(3) . .
OAF_18 SAE_18 CAD_18 FAA_18 170(3) . .
CAD_18 SAE_18 CAD_18 FAA_18 162(2) 7 .
OAF_18 SAE_18 CAD_18 FAA_18 -25(3) 7 .
SAE_18 SAE_18 CAD_18 FAG_18 103(2) 7 .
OAH_18 SAE_18 CAD_18 FAG_18 28(5) 7 .
OAB_18 SAE_18 CAD_18 FAG_18 172(3) . .
OAH_18 SAE_18 CAD_18 FAG_18 50(3) . .
OAF_18 SAE_18 CAD_18 FAG_18 -69(3) . .
CAD_18 SAE_18 CAD_18 FAG_18 -77(2) 7 .
OAF_18 SAE_18 CAD_18 FAG_18 95(3) 7 .
SAE_18 SAE_18 CAD_18 FAC_18 -138(2) 7 .
OAH_18 SAE_18 CAD_18 FAC_18 147(5) 7 .
OAB_18 SAE_18 CAD_18 FAC_18 -69(3) . .
OAH_18 SAE_18 CAD_18 FAC_18 169(3) . .
OAF_18 SAE_18 CAD_18 FAC_18 50(3) . .
CAD_18 SAE_18 CAD_18 FAC_18 42(2) 7 .
OAF_18 SAE_18 CAD_18 FAC_18 -146(3) 7 .
OAH_18 SAE_18 CAD_18 SAE_18 -75(4) 7 7
OAB_18 SAE_18 CAD_18 SAE_18 69.1(19) . 7
OAH_18 SAE_18 CAD_18 SAE_18 -53(2) . 7
OAF_18 SAE_18 CAD_18 SAE_18 -172(2) . 7
CAD_18 SAE_18 CAD_18 SAE_18 -179.99(4) 7 7
OAF_18 SAE_18 CAD_18 SAE_18 -7(2) 7 7
SAE_18 SAE_18 CAD_18 OAF_18 7(2) 7 7
OAH_18 SAE_18 CAD_18 OAF_18 -67(3) 7 7
OAB_18 SAE_18 CAD_18 OAF_18 76(3) . 7
OAH_18 SAE_18 CAD_18 OAF_18 -45(4) . 7
OAF_18 SAE_18 CAD_18 OAF_18 -165(4) . 7
CAD_18 SAE_18 CAD_18 OAF_18 -173(2) 7 7
SAE_18 SAE_18 CAD_18 FAG_18 136.6(15) 7 7
OAH_18 SAE_18 CAD_18 FAG_18 62(4) 7 7
OAB_18 SAE_18 CAD_18 FAG_18 -154(3) . 7
OAH_18 SAE_18 CAD_18 FAG_18 84(3) . 7
OAF_18 SAE_18 CAD_18 FAG_18 -35(3) . 7
CAD_18 SAE_18 CAD_18 FAG_18 -43.4(15) 7 7
OAF_18 SAE_18 CAD_18 FAG_18 129(2) 7 7
FAA_18 CAD_18 FAC_18 CAD_18 -166(2) . 7
FAG_18 CAD_18 FAC_18 CAD_18 84(2) . 7
SAE_18 CAD_18 FAC_18 CAD_18 -52(3) 7 7
OAF_18 CAD_18 FAC_18 CAD_18 -129(4) 7 7
SAE_18 CAD_18 FAC_18 CAD_18 -40(2) . 7
FAG_18 CAD_18 FAC_18 CAD_18 48.0(16) 7 7
CAD_18 CAD_18 FAG_18 FAG_18 0.008(4) 7 7
FAA_18 CAD_18 FAG_18 FAG_18 -174.8(17) . 7
FAC_18 CAD_18 FAG_18 FAG_18 -65.1(14) . 7
SAE_18 CAD_18 FAG_18 FAG_18 75(3) 7 7
OAF_18 CAD_18 FAG_18 FAG_18 132(2) 7 7
SAE_18 CAD_18 FAG_18 FAG_18 59.5(13) . 7
FAA_18 CAD_18 FAG_18 CAD_18 -174.8(16) . 7
FAC_18 CAD_18 FAG_18 CAD_18 -65.1(14) . 7
SAE_18 CAD_18 FAG_18 CAD_18 75(3) 7 7
OAF_18 CAD_18 FAG_18 CAD_18 132(2) 7 7
SAE_18 CAD_18 FAG_18 CAD_18 59.5(14) . 7
FAG_18 CAD_18 FAG_18 CAD_18 -0.008(14) 7 7
CAD_18 CAD_18 FAA_18 OAF_18 104(5) 7 7
FAG_18 CAD_18 FAA_18 OAF_18 -95(3) . 7
FAC_18 CAD_18 FAA_18 OAF_18 156(3) . 7
SAE_18 CAD_18 FAA_18 OAF_18 26(3) 7 7
SAE_18 CAD_18 FAA_18 OAF_18 31(3) . 7
FAG_18 CAD_18 FAA_18 OAF_18 -100(4) 7 7
OAB_19 OAB_19 SAE_19 OAH_19 99.6(11) 7 .
OAF_19 OAB_19 SAE_19 OAH_19 -104.5(19) 7 .
OAF_19 OAB_19 SAE_19 OAB_19 155.9(18) 7 7
OAB_19 OAB_19 SAE_19 OAF_19 -23.4(17) 7 .
OAF_19 OAB_19 SAE_19 OAF_19 133(3) 7 .
OAB_19 OAB_19 SAE_19 OAF_19 -155.9(18) 7 7
OAB_19 OAB_19 SAE_19 CAD_19 -140.7(18) 7 .
OAF_19 OAB_19 SAE_19 CAD_19 15(3) 7 .
OAB_19 OAB_19 SAE_19 CAD_19 -66(3) 7 7
OAF_19 OAB_19 SAE_19 CAD_19 90(4) 7 7
OAH_19 SAE_19 OAF_19 CAD_19 96(3) . 7
OAB_19 SAE_19 OAF_19 CAD_19 -141(3) . 7
OAB_19 SAE_19 OAF_19 CAD_19 -159(4) 7 7
OAF_19 SAE_19 OAF_19 CAD_19 -65(6) 7 7
CAD_19 SAE_19 OAF_19 CAD_19 -23(3) . 7
OAH_19 SAE_19 OAF_19 FAC_19 66(8) . 7
OAB_19 SAE_19 OAF_19 FAC_19 -171(7) . 7
OAB_19 SAE_19 OAF_19 FAC_19 171(8) 7 7
OAF_19 SAE_19 OAF_19 FAC_19 -95(8) 7 7
CAD_19 SAE_19 OAF_19 FAC_19 -53(8) . 7
CAD_19 SAE_19 OAF_19 FAC_19 -30(6) 7 7
OAH_19 SAE_19 OAF_19 OAB_19 -105(2) . 7
OAB_19 SAE_19 OAF_19 OAB_19 18(2) . 7
OAF_19 SAE_19 OAF_19 OAB_19 94(4) 7 7
CAD_19 SAE_19 OAF_19 OAB_19 136(2) . 7
CAD_19 SAE_19 OAF_19 OAB_19 159(4) 7 7
OAH_19 SAE_19 CAD_19 OAF_19 101(3) . 7
OAB_19 SAE_19 CAD_19 OAF_19 -20(4) . 7
OAB_19 SAE_19 CAD_19 OAF_19 -65(4) 7 7
OAF_19 SAE_19 CAD_19 OAF_19 -139(4) . 7
CAD_19 SAE_19 CAD_19 OAF_19 -156(2) 7 7
OAH_19 SAE_19 CAD_19 FAC_19 81(4) . .
OAB_19 SAE_19 CAD_19 FAC_19 -41(4) . .
OAB_19 SAE_19 CAD_19 FAC_19 -85(5) 7 .
OAF_19 SAE_19 CAD_19 FAC_19 -159(4) . .
OAF_19 SAE_19 CAD_19 FAC_19 -20(4) 7 .
CAD_19 SAE_19 CAD_19 FAC_19 -177(3) 7 .
OAH_19 SAE_19 CAD_19 FAA_19 -161(4) . .
OAB_19 SAE_19 CAD_19 FAA_19 78(4) . .
OAB_19 SAE_19 CAD_19 FAA_19 34(5) 7 .
OAF_19 SAE_19 CAD_19 FAA_19 -40(4) . .
OAF_19 SAE_19 CAD_19 FAA_19 98(4) 7 .
CAD_19 SAE_19 CAD_19 FAA_19 -58(3) 7 .
OAH_19 SAE_19 CAD_19 FAG_19 -42(4) . .
OAB_19 SAE_19 CAD_19 FAG_19 -163(4) . .
OAB_19 SAE_19 CAD_19 FAG_19 153(4) 7 .
OAF_19 SAE_19 CAD_19 FAG_19 79(4) . .
OAF_19 SAE_19 CAD_19 FAG_19 -143(4) 7 .
CAD_19 SAE_19 CAD_19 FAG_19 61(3) 7 .
OAH_19 SAE_19 CAD_19 CAD_19 -103.0(13) . 7
OAB_19 SAE_19 CAD_19 CAD_19 136(2) . 7
OAB_19 SAE_19 CAD_19 CAD_19 91(3) 7 7
OAF_19 SAE_19 CAD_19 CAD_19 17.5(19) . 7
OAF_19 SAE_19 CAD_19 CAD_19 156(2) 7 7
FAA_19 CAD_19 FAC_19 OAF_19 -105(4) . 7
FAG_19 CAD_19 FAC_19 OAF_19 147(4) . 7
SAE_19 CAD_19 FAC_19 OAF_19 20(4) . 7
OAF_19 CAD_19 FAG_19 FAG_19 -116(4) 7 7
FAC_19 CAD_19 FAG_19 FAG_19 -175(2) . 7
FAA_19 CAD_19 FAG_19 FAG_19 77(2) . 7
SAE_19 CAD_19 FAG_19 FAG_19 -48(2) . 7
CAD_19 CAD_19 FAG_19 FAG_19 -0.003(10) 7 7
OAF_19 CAD_19 FAA_19 FAA_19 108.6(17) 7 7
FAC_19 CAD_19 FAA_19 FAA_19 172(2) . 7
FAG_19 CAD_19 FAA_19 FAA_19 -79(2) . 7
SAE_19 CAD_19 FAA_19 FAA_19 46(2) . 7
CAD_19 CAD_19 FAA_19 FAA_19 0.003(16) 7 7
SAE_14 OAB_14 OAB_20 OAF_20 -24(7) . 7
SAE_14 OAB_14 OAB_20 SAE_20 -105(5) . .
SAE_14 OAB_14 OAB_20 SAE_20 -100(5) . 7
OAF_20 OAB_20 SAE_20 SAE_20 0(6) 7 7
OAB_14 OAB_20 SAE_20 SAE_20 134(6) . 7
OAB_14 OAB_20 SAE_20 OAF_20 134(6) . 7
SAE_20 OAB_20 SAE_20 OAF_20 0(6) 7 7
OAF_20 OAB_20 SAE_20 OAH_20 123(2) 7 .
OAB_14 OAB_20 SAE_20 OAH_20 -103(5) . .
SAE_20 OAB_20 SAE_20 OAH_20 122(5) 7 .
OAF_20 OAB_20 SAE_20 OAF_20 0.1(14) 7 .
OAB_14 OAB_20 SAE_20 OAF_20 134(5) . .
SAE_20 OAB_20 SAE_20 OAF_20 0(5) 7 .
OAF_20 OAB_20 SAE_20 CAD_20 -119(2) 7 .
OAB_14 OAB_20 SAE_20 CAD_20 15(6) . .
SAE_20 OAB_20 SAE_20 CAD_20 -119(5) 7 .
OAF_20 OAB_20 SAE_20 OAB_20 0(6) 7 7
OAB_14 OAB_20 SAE_20 OAB_20 134(5) . 7
SAE_20 OAB_20 SAE_20 OAB_20 0.0(4) 7 7
SAE_20 SAE_20 OAF_20 OAF_20 180.00(3) 7 7
OAH_20 SAE_20 OAF_20 OAF_20 -123.5(18) . 7
OAB_20 SAE_20 OAF_20 OAF_20 -0.1(16) . 7
CAD_20 SAE_20 OAF_20 OAF_20 119.0(17) . 7
OAB_20 SAE_20 OAF_20 OAF_20 -179.9(16) 7 7
OAF_20 SAE_20 OAF_20 SAE_20 180.00(3) 7 7
OAH_20 SAE_20 OAF_20 SAE_20 56.5(18) . 7
OAB_20 SAE_20 OAF_20 SAE_20 180(100) . 7
CAD_20 SAE_20 OAF_20 SAE_20 -61.0(17) . 7
OAB_20 SAE_20 OAF_20 SAE_20 0.1(16) 7 7
SAE_20 SAE_20 OAF_20 OAB_20 -0.1(16) 7 7
OAF_20 SAE_20 OAF_20 OAB_20 179.9(16) 7 7
OAH_20 SAE_20 OAF_20 OAB_20 56(3) . 7
OAB_20 SAE_20 OAF_20 OAB_20 180(3) . 7
CAD_20 SAE_20 OAF_20 OAB_20 -61(3) . 7
OAF_20 SAE_20 OAH_20 SAE_20 -97(8) 7 7
OAB_20 SAE_20 OAH_20 SAE_20 -166(2) . 7
OAF_20 SAE_20 OAH_20 SAE_20 -43(2) . 7
CAD_20 SAE_20 OAH_20 SAE_20 75.0(19) . 7
OAB_20 SAE_20 OAH_20 SAE_20 -9.4(16) 7 7
SAE_20 SAE_20 CAD_20 FAA_20 -115(4) 7 .
OAF_20 SAE_20 CAD_20 FAA_20 -16(8) 7 .
OAH_20 SAE_20 CAD_20 FAA_20 171(4) . .
OAB_20 SAE_20 CAD_20 FAA_20 50(4) . .
OAF_20 SAE_20 CAD_20 FAA_20 -70(4) . .
OAB_20 SAE_20 CAD_20 FAA_20 -105(4) 7 .
SAE_20 SAE_20 CAD_20 FAA_20 -76(4) 7 7
OAF_20 SAE_20 CAD_20 FAA_20 23(9) 7 7
OAH_20 SAE_20 CAD_20 FAA_20 -150(4) . 7
OAB_20 SAE_20 CAD_20 FAA_20 89(4) . 7
OAF_20 SAE_20 CAD_20 FAA_20 -31(4) . 7
OAB_20 SAE_20 CAD_20 FAA_20 -66(5) 7 7
SAE_20 SAE_20 CAD_20 FAC_20 124(3) 7 .
OAF_20 SAE_20 CAD_20 FAC_20 -137(8) 7 .
OAH_20 SAE_20 CAD_20 FAC_20 50(4) . .
OAB_20 SAE_20 CAD_20 FAC_20 -71(4) . .
OAF_20 SAE_20 CAD_20 FAC_20 169(4) . .
OAB_20 SAE_20 CAD_20 FAC_20 134(4) 7 .
SAE_20 SAE_20 CAD_20 FAC_20 66(4) 7 7
OAF_20 SAE_20 CAD_20 FAC_20 165(7) 7 7
OAH_20 SAE_20 CAD_20 FAC_20 -7(5) . 7
OAB_20 SAE_20 CAD_20 FAC_20 -128(5) . 7
OAF_20 SAE_20 CAD_20 FAC_20 112(5) . 7
OAB_20 SAE_20 CAD_20 FAC_20 76(4) 7 7
SAE_20 SAE_20 CAD_20 FAG_20 5(3) 7 .
OAF_20 SAE_20 CAD_20 FAG_20 103(8) 7 .
OAH_20 SAE_20 CAD_20 FAG_20 -69(4) . .
OAB_20 SAE_20 CAD_20 FAG_20 170(4) . .
OAF_20 SAE_20 CAD_20 FAG_20 50(4) . .
OAB_20 SAE_20 CAD_20 FAG_20 14(4) 7 .
SAE_20 SAE_20 CAD_20 FAG_20 176(3) 7 7
OAF_20 SAE_20 CAD_20 FAG_20 -85(8) 7 7
OAH_20 SAE_20 CAD_20 FAG_20 102(4) . 7
OAB_20 SAE_20 CAD_20 FAG_20 -19(4) . 7
OAF_20 SAE_20 CAD_20 FAG_20 -139(4) . 7
OAB_20 SAE_20 CAD_20 FAG_20 -174(4) 7 7
OAF_20 SAE_20 CAD_20 SAE_20 99(7) 7 7
OAH_20 SAE_20 CAD_20 SAE_20 -74(2) . 7
OAB_20 SAE_20 CAD_20 SAE_20 165(2) . 7
OAF_20 SAE_20 CAD_20 SAE_20 45(2) . 7
OAB_20 SAE_20 CAD_20 SAE_20 9.8(17) 7 7
FAA_20 CAD_20 FAC_20 FAC_20 117(3) . 7
FAA_20 CAD_20 FAC_20 FAC_20 84(4) 7 7
FAG_20 CAD_20 FAC_20 FAC_20 8(3) . 7
FAG_20 CAD_20 FAC_20 FAC_20 170(3) 7 7
SAE_20 CAD_20 FAC_20 FAC_20 -115(2) . 7
SAE_20 CAD_20 FAC_20 FAC_20 -95(3) 7 7
FAA_20 CAD_20 FAC_20 FAG_20 -53(5) . 7
FAA_20 CAD_20 FAC_20 FAG_20 -86(4) 7 7
FAC_20 CAD_20 FAC_20 FAG_20 -170(3) 7 7
FAG_20 CAD_20 FAC_20 FAG_20 -161(6) . 7
SAE_20 CAD_20 FAC_20 FAG_20 75(5) . 7
SAE_20 CAD_20 FAC_20 FAG_20 95(4) 7 7
FAA_20 CAD_20 FAC_20 C12_4 -82(12) . .
FAA_20 CAD_20 FAC_20 C12_4 -116(9) 7 .
FAC_20 CAD_20 FAC_20 C12_4 160(11) 7 .
FAG_20 CAD_20 FAC_20 C12_4 169(12) . .
FAG_20 CAD_20 FAC_20 C12_4 -30(10) 7 .
SAE_20 CAD_20 FAC_20 C12_4 45(12) . .
SAE_20 CAD_20 FAC_20 C12_4 66(13) 7 .
C13_4 C12_4 FAC_20 FAC_20 -129(3) . 7
N2_4 C12_4 FAC_20 FAC_20 8(5) . 7
C13_4 C12_4 FAC_20 FAG_20 52(4) . 7
N2_4 C12_4 FAC_20 FAG_20 -171(4) . 7
C13_4 C12_4 FAC_20 CAD_20 78(12) . .
N2_4 C12_4 FAC_20 CAD_20 -145(11) . .
FAA_20 CAD_20 FAG_20 FAC_20 -117(3) . 7
FAA_20 CAD_20 FAG_20 FAC_20 -125(4) 7 7
FAC_20 CAD_20 FAG_20 FAC_20 -8(2) . 7
FAG_20 CAD_20 FAG_20 FAC_20 -43(15) 7 7
SAE_20 CAD_20 FAG_20 FAC_20 117(3) . 7
SAE_20 CAD_20 FAG_20 FAC_20 118(3) 7 7
FAA_20 CAD_20 FAG_20 FAA_20 8.0(17) . 7
FAC_20 CAD_20 FAG_20 FAA_20 117(2) . 7
FAC_20 CAD_20 FAG_20 FAA_20 125(4) 7 7
FAG_20 CAD_20 FAG_20 FAA_20 82(13) 7 7
SAE_20 CAD_20 FAG_20 FAA_20 -118(2) . 7
SAE_20 CAD_20 FAG_20 FAA_20 -117(2) 7 7
FAC_20 CAD_20 FAA_20 FAA_20 -123(3) . 7
FAC_20 CAD_20 FAA_20 FAA_20 -70(4) 7 7
FAG_20 CAD_20 FAA_20 FAA_20 -13(2) . 7
FAG_20 CAD_20 FAA_20 FAA_20 -166(2) 7 7
SAE_20 CAD_20 FAA_20 FAA_20 111(2) . 7
SAE_20 CAD_20 FAA_20 FAA_20 89(3) 7 7
FAA_20 CAD_20 FAA_20 FAG_20 166(2) 7 7
FAC_20 CAD_20 FAA_20 FAG_20 44(4) . 7
FAC_20 CAD_20 FAA_20 FAG_20 96(4) 7 7
FAG_20 CAD_20 FAA_20 FAG_20 153(5) . 7
SAE_20 CAD_20 FAA_20 FAG_20 -83(4) . 7
SAE_20 CAD_20 FAA_20 FAG_20 -105(4) 7 7
C32_1 C33_1 OAB_21 SAE_21 94(24) . .
C33_1 OAB_21 SAE_21 OAH_21 23(14) . .
C33_1 OAB_21 SAE_21 OAF_21 -100(14) . .
C33_1 OAB_21 SAE_21 CAD_21 141(14) . .
OAH_21 SAE_21 CAD_21 FAG_21 -173(4) . .
OAF_21 SAE_21 CAD_21 FAG_21 -53(4) . .
OAB_21 SAE_21 CAD_21 FAG_21 66(4) . .
OAH_21 SAE_21 CAD_21 FAA_21 67(4) . .
OAF_21 SAE_21 CAD_21 FAA_21 -173(4) . .
OAB_21 SAE_21 CAD_21 FAA_21 -54(4) . .
OAH_21 SAE_21 CAD_21 FAC_21 -51(4) . .
OAF_21 SAE_21 CAD_21 FAC_21 69(4) . .
OAB_21 SAE_21 CAD_21 FAC_21 -172(4) . .
